data_4126278
loop_
_publ_author_name
'Higaki, Tatsuya'
'Liu, Chong'
'Zhou, Meng'
'Luo, Tian-Yi'
'Rosi, Nathaniel L.'
'Jin, Rongchao'

_publ_section_title
;
 Tailoring the Structure of 58-Electron Gold Nanoclusters:
 Au103S2(S-Nap)41 and Its Implications.
;
_journal_name_full 'Journal of the American Chemical Society'
_journal_paper_doi 10.1021/jacs.7b04678
_journal_year 2017
_chemical_formula_moiety 'C410 H287 Au103 S43'
_chemical_formula_sum 'C410 H287 Au103 S43'
_chemical_formula_weight 26879.51
_chemical_name_common 'Au103 S2 S(Naph)41'
_chemical_name_systematic
;
 ? 
;
_space_group_crystal_system monoclinic
_space_group_IT_number 15
_space_group_name_Hall '-C 2yc'
_space_group_name_H-M_alt 'C 1 2/c 1'
_symmetry_space_group_name_Hall '-C 2yc'
_symmetry_space_group_name_H-M 'C 1 2/c 1'
_atom_sites_solution_hydrogens geom
_audit_creation_date 2016-10-17
_audit_creation_method
;
Olex2 1.2
(compiled 2016.09.09 svn.r3337 for OlexSys, GUI svn.r5227)
;
_cell_angle_alpha 90
_cell_angle_beta 104.399(2)
_cell_angle_gamma 90
_cell_formula_units_Z 4
_cell_length_a 36.2023(7)
_cell_length_b 41.1857(8)
_cell_length_c 44.1204(9)
_cell_measurement_reflns_used 9625
_cell_measurement_temperature 230(2)
_cell_measurement_theta_max 46.706
_cell_measurement_theta_min 2.520
_cell_volume 63718(2)
_computing_cell_refinement 'SAINT v8.34A (Bruker, 2013)'
_computing_data_reduction 'SAINT v8.34A (Bruker, 2013)'
_computing_molecular_graphics 'Olex2 (Dolomanov et al., 2009)'
_computing_publication_material 'Olex2 (Dolomanov et al., 2009)'
_computing_structure_refinement 'ShelXL (Sheldrick, 2015)'
_computing_structure_solution 'SHELXS-97 (Sheldrick, 2008)'
_diffrn_ambient_temperature 230.01
_diffrn_measured_fraction_theta_full 0.487
_diffrn_measured_fraction_theta_max 0.993
_diffrn_measurement_device_type 'Bruker APEX-II CCD'
_diffrn_measurement_method '\f and \w scans'
_diffrn_radiation_type CuK\a
_diffrn_radiation_wavelength 1.54178
_diffrn_reflns_av_R_equivalents 0.1355
_diffrn_reflns_av_unetI/netI 0.1201
_diffrn_reflns_Laue_measured_fraction_full 0.487
_diffrn_reflns_Laue_measured_fraction_max 0.993
_diffrn_reflns_limit_h_max 33
_diffrn_reflns_limit_h_min -34
_diffrn_reflns_limit_k_max 38
_diffrn_reflns_limit_k_min -38
_diffrn_reflns_limit_l_max 36
_diffrn_reflns_limit_l_min -41
_diffrn_reflns_number 112603
_diffrn_reflns_point_group_measured_fraction_full 0.487
_diffrn_reflns_point_group_measured_fraction_max 0.993
_diffrn_reflns_theta_full 67.679
_diffrn_reflns_theta_max 46.845
_diffrn_reflns_theta_min 1.655
_diffrn_standards_number 0
_exptl_absorpt_coefficient_mu 44.832
_exptl_absorpt_correction_T_max 0.7492
_exptl_absorpt_correction_T_min 0.2196
_exptl_absorpt_correction_type multi-scan
_exptl_absorpt_process_details
;
SADABS-2014/4 (Bruker,2014/4) was used for absorption correction.
wR2(int) was 0.1569 before and 0.0782 after correction.
The Ratio of minimum to maximum transmission is 0.2931.
The \l/2 correction factor is 0.00150.
;
_exptl_crystal_colour brown
_exptl_crystal_density_diffrn 2.802
_exptl_crystal_density_method 'not measured'
_exptl_crystal_description rod
_exptl_crystal_F_000 46288
_exptl_crystal_size_max 0.24
_exptl_crystal_size_mid 0.04
_exptl_crystal_size_min 0.04
_refine_diff_density_max 3.178
_refine_diff_density_min -3.868
_refine_diff_density_rms 0.493
_refine_ls_extinction_method none
_refine_ls_goodness_of_fit_ref 1.092
_refine_ls_hydrogen_treatment constr
_refine_ls_matrix_type full
_refine_ls_number_parameters 1967
_refine_ls_number_reflns 28074
_refine_ls_number_restraints 1512
_refine_ls_restrained_S_all 1.064
_refine_ls_R_factor_all 0.1573
_refine_ls_R_factor_gt 0.0937
_refine_ls_shift/su_max 0.001
_refine_ls_shift/su_mean 0.000
_refine_ls_structure_factor_coef Fsqd
_refine_ls_weighting_details 'w=1/[\s^2^(Fo^2^)+(0.1163P)^2^+18143.8184P] where P=(Fo^2^+2Fc^2^)/3'
_refine_ls_weighting_scheme calc
_refine_ls_wR_factor_gt 0.2498
_refine_ls_wR_factor_ref 0.3111
_reflns_Friedel_coverage 0.000
_reflns_number_gt 16810
_reflns_number_total 28074
_reflns_threshold_expression 'I > 2\s(I)'
_cod_data_source_file ja7b04678_si_002.cif
_cod_data_source_block lcau1013_0m
_cod_database_code 4126278
_shelxl_version_number 2014/6
_shelx_space_group_comment
;
The symmetry employed for this shelxl refinement is uniquely defined
by the following loop, which should always be used as a source of
symmetry information in preference to the above space-group names.
They are only intended as comments.
;
_shelx_estimated_absorpt_t_max 0.267
_shelx_estimated_absorpt_t_min 0.033
_olex2_submission_special_instructions 'No special instructions were received'

loop_
_space_group_symop_operation_xyz
'x, y, z'
'-x, y, -z+1/2'
'x+1/2, y+1/2, z'
'-x+1/2, y+1/2, -z+1/2'
'-x, -y, -z'
'x, -y, z-1/2'
'-x+1/2, -y+1/2, -z'
'x+1/2, -y+1/2, z-1/2'

loop_
_atom_site_label
_atom_site_type_symbol
_atom_site_fract_x
_atom_site_fract_y
_atom_site_fract_z
_atom_site_U_iso_or_equiv
_atom_site_adp_type
_atom_site_occupancy
_atom_site_site_symmetry_order
_atom_site_calc_flag
_atom_site_refinement_flags_posn
_atom_site_refinement_flags_adp
_atom_site_refinement_flags_occupancy
Au1 Au 0.97025(7) 0.94110(5) 0.22152(5) 0.0477(6) Uani 1 1 d . . .
Au2 Au 0.97157(7) 0.89346(6) 0.26760(5) 0.0508(7) Uani 1 1 d . . .
Au3 Au 0.96765(7) 0.98946(6) 0.17597(5) 0.0526(7) Uani 1 1 d . . .
Au4 Au 0.95269(8) 0.87460(6) 0.20409(5) 0.0540(7) Uani 1 1 d . . .
Au5 Au 1.02946(7) 0.99008(6) 0.23268(5) 0.0514(7) Uani 1 1 d . . .
Au6 Au 1.02881(8) 0.94302(6) 0.18671(5) 0.0544(7) Uani 1 1 d . . .
Au7 Au 0.89233(8) 0.92170(6) 0.19272(6) 0.0558(7) Uani 1 1 d . . .
Au8 Au 1.0000 0.83428(8) 0.2500 0.0559(10) Uani 1 2 d S T P
Au9 Au 0.94984(8) 0.92345(6) 0.15620(5) 0.0564(7) Uani 1 1 d . . .
Au10 Au 0.89457(8) 0.87236(6) 0.23992(6) 0.0590(7) Uani 1 1 d . . .
Au11 Au 0.90969(8) 0.93900(6) 0.25671(5) 0.0558(7) Uani 1 1 d . . .
Au12 Au 0.91226(7) 0.98747(6) 0.21006(5) 0.0546(7) Uani 1 1 d . . .
Au13 Au 1.01044(8) 0.87757(6) 0.16711(6) 0.0605(7) Uani 1 1 d . . .
Au14 Au 1.03141(8) 1.03709(6) 0.27826(6) 0.0593(7) Uani 1 1 d . . .
Au15 Au 0.89172(8) 0.96840(6) 0.14604(6) 0.0657(8) Uani 1 1 d . . .
Au16 Au 1.05740(8) 0.83514(6) 0.21188(6) 0.0626(8) Uani 1 1 d . . .
Au17 Au 1.08853(8) 0.89415(6) 0.19579(6) 0.0636(8) Uani 1 1 d . . .
Au18 Au 0.98206(9) 0.81475(6) 0.18473(6) 0.0647(8) Uani 1 1 d . . .
Au19 Au 0.92337(8) 0.81342(6) 0.22143(6) 0.0643(8) Uani 1 1 d . . .
Au20 Au 0.87793(8) 0.85293(6) 0.17416(6) 0.0651(8) Uani 1 1 d . . .
Au21 Au 0.93209(9) 0.85722(6) 0.14011(6) 0.0657(8) Uani 1 1 d . . .
Au22 Au 0.99314(8) 0.96275(6) 0.12639(6) 0.0647(8) Uani 1 1 d . . .
Au23 Au 1.04461(8) 1.01141(6) 0.17903(6) 0.0659(8) Uani 1 1 d . . .
Au24 Au 1.10846(8) 1.00271(7) 0.23429(6) 0.0661(8) Uani 1 1 d . . .
Au25 Au 1.05302(9) 1.06633(6) 0.22576(6) 0.0682(8) Uani 1 1 d . . .
Au26 Au 0.97210(9) 0.77562(6) 0.26772(6) 0.0688(8) Uani 1 1 d . . .
Au27 Au 1.05181(9) 0.91527(7) 0.13413(6) 0.0691(8) Uani 1 1 d . . .
Au28 Au 0.84198(8) 0.96024(7) 0.21333(6) 0.0695(8) Uani 1 1 d . . .
Au29 Au 1.10124(9) 0.96060(7) 0.18325(6) 0.0687(8) Uani 1 1 d . . .
Au30 Au 0.92367(9) 1.02449(7) 0.12272(6) 0.0708(8) Uani 1 1 d . . .
Au31 Au 1.11218(9) 1.05209(7) 0.30176(6) 0.0710(8) Uani 1 1 d . . .
Au32 Au 0.84125(9) 0.90977(7) 0.26386(7) 0.0726(8) Uani 1 1 d . . .
Au33 Au 0.97190(9) 0.89577(7) 0.10671(6) 0.0731(9) Uani 1 1 d . . .
Au34 Au 0.87140(9) 0.90421(7) 0.13063(6) 0.0735(9) Uani 1 1 d . . .
Au35 Au 1.06550(9) 0.99358(7) 0.11871(6) 0.0759(9) Uani 1 1 d . . .
Au36 Au 0.82630(9) 0.88894(7) 0.19792(7) 0.0751(8) Uani 1 1 d . . .
Au37 Au 0.86088(9) 0.84127(7) 0.28271(7) 0.0747(9) Uani 1 1 d . . .
Au38 Au 0.95229(10) 0.75585(7) 0.20470(7) 0.0800(9) Uani 1 1 d . . .
Au39 Au 0.99469(10) 0.82714(7) 0.12486(6) 0.0793(9) Uani 1 1 d . . .
Au40 Au 0.90999(10) 0.79417(7) 0.15646(7) 0.0809(9) Uani 1 1 d . . .
Au41 Au 0.89457(10) 0.78269(7) 0.26898(7) 0.0789(9) Uani 1 1 d . . .
Au42 Au 1.07378(10) 0.84384(7) 0.15312(7) 0.0806(9) Uani 1 1 d . . .
Au43 Au 0.84668(9) 0.81962(7) 0.21736(7) 0.0775(9) Uani 1 1 d . . .
Au44 Au 0.95825(10) 0.78038(7) 0.32833(7) 0.0839(10) Uani 1 1 d . . .
Au45 Au 0.81691(9) 0.97884(8) 0.27379(7) 0.0821(9) Uani 1 1 d . . .
Au46 Au 0.77995(10) 0.85492(8) 0.23232(8) 0.0910(10) Uani 1 1 d . . .
Au47 Au 0.94588(11) 0.71099(7) 0.25427(8) 0.0949(11) Uani 1 1 d . . .
Au48 Au 0.80477(10) 0.94307(9) 0.14304(7) 0.0922(10) Uani 1 1 d . . .
Au49 Au 1.03334(12) 0.86220(8) 0.08210(7) 0.0971(11) Uani 1 1 d . . .
Au50 Au 0.87356(11) 0.78487(9) 0.33301(8) 0.1004(11) Uani 1 1 d . . .
Au51 Au 0.85328(12) 0.83211(8) 0.10574(8) 0.1051(12) Uani 1 1 d . . .
Au52 Au 0.96675(12) 0.75370(8) 0.13210(8) 0.1060(12) Uani 1 1 d . . .
S1 S 0.9587(5) 1.0021(4) 0.0908(3) 0.061(4) Uani 1 1 d . . .
C1 C 0.9251(17) 0.9942(11) 0.0287(12) 0.153(13) Uani 1 1 d . U .
H1 H 0.9367 1.0141 0.0263 0.184 Uiso 1 1 calc R . .
C2 C 0.9270(18) 0.9821(14) 0.0584(11) 0.157(13) Uani 1 1 d G U .
C3 C 0.9098(19) 0.9526(14) 0.0619(11) 0.174(15) Uani 1 1 d G U .
H3 H 0.9111 0.9444 0.0820 0.209 Uiso 1 1 calc R . .
C4 C 0.8908(18) 0.9352(11) 0.0356(13) 0.183(14) Uani 1 1 d G U .
H4 H 0.8792 0.9153 0.0380 0.220 Uiso 1 1 calc R . .
C5 C 0.8890(13) 0.9473(9) 0.0059(11) 0.182(14) Uani 1 1 d G U .
C6 C 0.9061(12) 0.9768(9) 0.0024(11) 0.173(14) Uani 1 1 d G U .
C7 C 0.9043(19) 0.9889(13) -0.0273(12) 0.194(17) Uani 1 1 d G U .
H7 H 0.9159 1.0089 -0.0297 0.233 Uiso 1 1 calc R . .
C8 C 0.885(2) 0.9715(17) -0.0536(10) 0.203(18) Uani 1 1 d G U .
H8 H 0.8841 0.9797 -0.0737 0.243 Uiso 1 1 calc R . .
C9 C 0.8681(19) 0.9421(16) -0.0501(12) 0.204(18) Uani 1 1 d G U .
H9 H 0.8553 0.9303 -0.0679 0.245 Uiso 1 1 calc R . .
C10 C 0.8700(18) 0.9299(13) -0.0204(14) 0.198(17) Uani 1 1 d G U .
H10 H 0.8584 0.9100 -0.0180 0.238 Uiso 1 1 calc R . .
S2 S 0.8294(5) 0.9898(4) 0.1278(4) 0.079(5) Uani 1 1 d D . .
C11 C 0.8361(18) 1.0166(13) 0.0703(10) 0.22(3) Uani 1 1 d D U .
H11 H 0.8529 1.0316 0.0828 0.268 Uiso 1 1 calc R . .
C12 C 0.8197(18) 0.9921(12) 0.0842(10) 0.22(3) Uani 1 1 d G U .
C13 C 0.7950(18) 0.9700(13) 0.0657(11) 0.23(3) Uani 1 1 d DG U .
H13 H 0.7839 0.9534 0.0751 0.281 Uiso 1 1 calc R . .
C14 C 0.787(2) 0.9725(15) 0.0333(11) 0.24(3) Uani 1 1 d G U .
H14 H 0.7699 0.9575 0.0208 0.287 Uiso 1 1 calc R . .
C15 C 0.8031(16) 0.9970(13) 0.0194(10) 0.23(3) Uani 1 1 d G U .
C16 C 0.8278(15) 1.0191(12) 0.0379(10) 0.22(3) Uani 1 1 d G U .
C17 C 0.844(2) 1.0437(16) 0.0240(12) 0.23(3) Uani 1 1 d G U .
H17 H 0.8609 1.0586 0.0365 0.271 Uiso 1 1 calc R . .
C18 C 0.836(2) 1.0461(18) -0.0084(12) 0.24(3) Uani 1 1 d G U .
H18 H 0.8470 1.0627 -0.0178 0.285 Uiso 1 1 calc R . .
C19 C 0.811(2) 1.0240(19) -0.0269(10) 0.24(3) Uani 1 1 d G U .
H19 H 0.8055 1.0257 -0.0489 0.294 Uiso 1 1 calc R . .
C20 C 0.795(2) 0.9995(18) -0.0130(10) 0.24(3) Uani 1 1 d G U .
H20 H 0.7780 0.9846 -0.0256 0.293 Uiso 1 1 calc R . .
S3 S 1.0864(5) 0.9455(4) 0.1031(4) 0.074(5) Uani 1 1 d . . .
C21 C 1.0729(10) 0.9208(10) 0.0427(7) 0.092(16) Uani 1 1 d . U .
H21 H 1.0941 0.9076 0.0514 0.111 Uiso 1 1 calc R . .
C22 C 1.0602(13) 0.9432(10) 0.0615(6) 0.087(15) Uani 1 1 d G U .
C23 C 1.0288(13) 0.9627(9) 0.0487(8) 0.094(16) Uani 1 1 d G U .
H23 H 1.0202 0.9778 0.0613 0.113 Uiso 1 1 calc R . .
C24 C 1.0103(11) 0.9598(9) 0.0172(9) 0.104(16) Uani 1 1 d G U .
H24 H 0.9891 0.9730 0.0085 0.125 Uiso 1 1 calc R . .
C25 C 1.0230(9) 0.9375(7) -0.0015(6) 0.109(16) Uani 1 1 d G U .
C26 C 1.0544(9) 0.9180(7) 0.0113(7) 0.096(14) Uani 1 1 d G U .
C27 C 1.0671(13) 0.8956(9) -0.0075(9) 0.121(18) Uani 1 1 d G U .
H27 H 1.0883 0.8824 0.0012 0.145 Uiso 1 1 calc R . .
C28 C 1.0486(16) 0.8928(10) -0.0390(9) 0.128(19) Uani 1 1 d G U .
H28 H 1.0572 0.8777 -0.0516 0.154 Uiso 1 1 calc R . .
C29 C 1.0172(15) 0.9123(12) -0.0517(7) 0.13(2) Uani 1 1 d G U .
H29 H 1.0047 0.9104 -0.0730 0.158 Uiso 1 1 calc R . .
C30 C 1.0045(12) 0.9347(11) -0.0330(7) 0.131(19) Uani 1 1 d G U .
H30 H 0.9833 0.9479 -0.0417 0.157 Uiso 1 1 calc R . .
S4 S 0.8372(5) 0.9677(5) 0.3262(4) 0.084(5) Uani 1 1 d . . .
C31 C 0.8104(13) 1.0036(7) 0.3675(9) 0.118(17) Uani 1 1 d . U .
H31 H 0.8049 0.9838 0.3759 0.141 Uiso 1 1 calc R . .
C32 C 0.8297(12) 1.0039(8) 0.3439(9) 0.091(15) Uani 1 1 d G U .
C33 C 0.8378(11) 1.0333(10) 0.3314(9) 0.084(14) Uani 1 1 d G U .
H33 H 0.8509 1.0335 0.3155 0.101 Uiso 1 1 calc R . .
C34 C 0.8265(12) 1.0623(8) 0.3424(9) 0.101(15) Uani 1 1 d G U .
H34 H 0.8320 1.0822 0.3339 0.121 Uiso 1 1 calc R . .
C35 C 0.8072(9) 1.0620(7) 0.3660(7) 0.118(16) Uani 1 1 d G U .
C36 C 0.7991(9) 1.0327(8) 0.3785(7) 0.115(16) Uani 1 1 d G U .
C37 C 0.7798(13) 1.0324(12) 0.4021(9) 0.131(19) Uani 1 1 d G U .
H37 H 0.7743 1.0125 0.4105 0.158 Uiso 1 1 calc R . .
C38 C 0.7685(13) 1.0614(14) 0.4131(9) 0.15(2) Uani 1 1 d G U .
H38 H 0.7555 1.0612 0.4290 0.180 Uiso 1 1 calc R . .
C39 C 0.7766(14) 1.0907(12) 0.4006(10) 0.16(2) Uani 1 1 d G U .
H39 H 0.7690 1.1104 0.4080 0.188 Uiso 1 1 calc R . .
C40 C 0.7959(13) 1.0910(8) 0.3770(10) 0.14(2) Uani 1 1 d G U .
H40 H 0.8014 1.1109 0.3685 0.166 Uiso 1 1 calc R . .
S5 S 1.1156(6) 1.0567(4) 0.3547(4) 0.087(6) Uani 1 1 d . . .
C41 C 1.0677(15) 1.1048(7) 0.3675(10) 0.12(2) Uani 1 1 d . U .
H41 H 1.0526 1.0876 0.3715 0.149 Uiso 1 1 calc R . .
C42 C 1.1011(16) 1.0984(9) 0.3584(10) 0.12(2) Uani 1 1 d G U .
C43 C 1.1235(14) 1.1239(12) 0.3525(10) 0.14(2) Uani 1 1 d G U .
H43 H 1.1461 1.1195 0.3464 0.168 Uiso 1 1 calc R . .
C44 C 1.1125(13) 1.1558(10) 0.3557(11) 0.14(2) Uani 1 1 d G U .
H44 H 1.1277 1.1730 0.3518 0.169 Uiso 1 1 calc R . .
C45 C 1.0792(12) 1.1622(7) 0.3649(7) 0.14(2) Uani 1 1 d G U .
C46 C 1.0568(12) 1.1367(8) 0.3708(7) 0.140(19) Uani 1 1 d G U .
C47 C 1.0234(13) 1.1431(12) 0.3799(11) 0.16(2) Uani 1 1 d G U .
H47 H 1.0082 1.1259 0.3838 0.188 Uiso 1 1 calc R . .
C48 C 1.0124(15) 1.1750(14) 0.3831(12) 0.17(2) Uani 1 1 d G U .
H48 H 0.9898 1.1794 0.3892 0.203 Uiso 1 1 calc R . .
C49 C 1.0348(18) 1.2005(11) 0.3772(12) 0.18(2) Uani 1 1 d G U .
H49 H 1.0274 1.2221 0.3793 0.215 Uiso 1 1 calc R . .
C50 C 1.0682(17) 1.1941(7) 0.3681(11) 0.16(2) Uani 1 1 d G U .
H50 H 1.0833 1.2113 0.3641 0.193 Uiso 1 1 calc R . .
S6 S 0.7881(6) 0.9880(4) 0.2220(4) 0.085(5) Uani 1 1 d . . .
C51 C 0.7927(13) 1.0543(8) 0.2368(9) 0.106(17) Uani 1 1 d . U .
H51 H 0.7940 1.0484 0.2577 0.127 Uiso 1 1 calc R . .
C52 C 0.7915(14) 1.0304(7) 0.2144(11) 0.115(18) Uani 1 1 d G U .
C53 C 0.7895(14) 1.0391(9) 0.1836(10) 0.113(18) Uani 1 1 d G U .
H53 H 0.7888 1.0230 0.1684 0.135 Uiso 1 1 calc R . .
C54 C 0.7887(13) 1.0717(9) 0.1752(8) 0.108(17) Uani 1 1 d G U .
H54 H 0.7874 1.0776 0.1544 0.130 Uiso 1 1 calc R . .
C55 C 0.7899(9) 1.0956(7) 0.1977(7) 0.106(15) Uani 1 1 d G U .
C56 C 0.7919(9) 1.0869(8) 0.2285(7) 0.099(15) Uani 1 1 d G U .
C57 C 0.7930(13) 1.1108(10) 0.2510(8) 0.116(18) Uani 1 1 d G U .
H57 H 0.7944 1.1049 0.2718 0.139 Uiso 1 1 calc R . .
C58 C 0.7922(14) 1.1434(9) 0.2426(12) 0.127(19) Uani 1 1 d G U .
H58 H 0.7930 1.1595 0.2578 0.153 Uiso 1 1 calc R . .
C59 C 0.7903(14) 1.1521(7) 0.2118(13) 0.13(2) Uani 1 1 d G U .
H59 H 0.7897 1.1741 0.2062 0.159 Uiso 1 1 calc R . .
C60 C 0.7891(14) 1.1282(8) 0.1894(10) 0.132(19) Uani 1 1 d G U .
H60 H 0.7878 1.1341 0.1685 0.158 Uiso 1 1 calc R . .
S7 S 0.8233(6) 0.8183(5) 0.3151(4) 0.089(6) Uani 1 1 d . . .
C61 C 0.7499(12) 0.8086(8) 0.2818(8) 0.098(16) Uani 1 1 d . U .
H61 H 0.7461 0.8303 0.2868 0.117 Uiso 1 1 calc R . .
C62 C 0.7857(11) 0.7945(10) 0.2920(8) 0.090(16) Uani 1 1 d G U .
C63 C 0.7914(10) 0.7624(10) 0.2846(9) 0.097(16) Uani 1 1 d G U .
H63 H 0.8156 0.7529 0.2915 0.117 Uiso 1 1 calc R . .
C64 C 0.7612(12) 0.7443(8) 0.2670(9) 0.097(16) Uani 1 1 d G U .
H64 H 0.7650 0.7226 0.2620 0.116 Uiso 1 1 calc R . .
C65 C 0.7253(11) 0.7584(7) 0.2568(7) 0.102(16) Uani 1 1 d G U .
C66 C 0.7196(10) 0.7905(7) 0.2642(6) 0.101(15) Uani 1 1 d G U .
C67 C 0.6838(11) 0.8045(9) 0.2541(9) 0.119(18) Uani 1 1 d G U .
H67 H 0.6800 0.8263 0.2591 0.143 Uiso 1 1 calc R . .
C68 C 0.6536(10) 0.7865(13) 0.2365(10) 0.129(19) Uani 1 1 d G U .
H68 H 0.6293 0.7959 0.2296 0.155 Uiso 1 1 calc R . .
C69 C 0.6592(12) 0.7543(12) 0.2291(9) 0.126(19) Uani 1 1 d G U .
H69 H 0.6387 0.7421 0.2172 0.151 Uiso 1 1 calc R . .
C70 C 0.6951(13) 0.7403(9) 0.2392(9) 0.122(19) Uani 1 1 d G U .
H70 H 0.6989 0.7186 0.2342 0.146 Uiso 1 1 calc R . .
S8 S 1.0397(5) 1.0410(5) 0.1322(4) 0.082(5) Uani 1 1 d . . .
C71 C 1.0824(13) 1.0933(9) 0.1606(8) 0.114(17) Uani 1 1 d . U .
H71 H 1.0767 1.0859 0.1791 0.136 Uiso 1 1 calc R . .
C72 C 1.0736(13) 1.0740(8) 0.1339(10) 0.100(17) Uani 1 1 d G U .
C73 C 1.0819(13) 1.0849(9) 0.1065(9) 0.106(17) Uani 1 1 d G U .
H73 H 1.0760 1.0718 0.0885 0.127 Uiso 1 1 calc R . .
C74 C 1.0991(13) 1.1149(10) 0.1059(7) 0.116(18) Uani 1 1 d G U .
H74 H 1.1047 1.1223 0.0873 0.140 Uiso 1 1 calc R . .
C75 C 1.1079(9) 1.1342(8) 0.1326(7) 0.131(17) Uani 1 1 d G U .
C76 C 1.0995(9) 1.1234(8) 0.1599(7) 0.113(16) Uani 1 1 d G U .
C77 C 1.1083(14) 1.1426(11) 0.1867(8) 0.127(19) Uani 1 1 d G U .
H77 H 1.1027 1.1353 0.2052 0.153 Uiso 1 1 calc R . .
C78 C 1.1255(15) 1.1727(10) 0.1860(10) 0.14(2) Uani 1 1 d G U .
H78 H 1.1314 1.1857 0.2040 0.171 Uiso 1 1 calc R . .
C79 C 1.1338(15) 1.1835(9) 0.1586(12) 0.15(2) Uani 1 1 d G U .
H79 H 1.1454 1.2039 0.1582 0.182 Uiso 1 1 calc R . .
C80 C 1.1250(14) 1.1643(9) 0.1319(10) 0.15(2) Uani 1 1 d G U .
H80 H 1.1307 1.1716 0.1134 0.174 Uiso 1 1 calc R . .
S9 S 0.7837(7) 0.8022(5) 0.2157(5) 0.102(7) Uani 1 1 d . . .
C81 C 0.7225(18) 0.7891(15) 0.1732(9) 0.17(2) Uani 1 1 d . U .
H81 H 0.7131 0.7833 0.1905 0.207 Uiso 1 1 calc R . .
C82 C 0.7600(17) 0.7996(14) 0.1777(11) 0.16(2) Uani 1 1 d G U .
C83 C 0.7738(15) 0.8082(14) 0.1522(15) 0.17(3) Uani 1 1 d G U .
H83 H 0.7992 0.8153 0.1552 0.204 Uiso 1 1 calc R . .
C84 C 0.7502(16) 0.8063(15) 0.1221(12) 0.19(3) Uani 1 1 d G U .
H84 H 0.7596 0.8122 0.1048 0.223 Uiso 1 1 calc R . .
C85 C 0.7128(15) 0.7959(10) 0.1176(9) 0.20(2) Uani 1 1 d G U .
C86 C 0.6989(14) 0.7873(10) 0.1432(10) 0.20(2) Uani 1 1 d G U .
C87 C 0.6614(15) 0.7768(16) 0.1387(15) 0.22(3) Uani 1 1 d G U .
H87 H 0.6521 0.7710 0.1560 0.268 Uiso 1 1 calc R . .
C88 C 0.6378(15) 0.7749(17) 0.1086(17) 0.24(3) Uani 1 1 d G U .
H88 H 0.6125 0.7678 0.1056 0.284 Uiso 1 1 calc R . .
C89 C 0.6517(19) 0.7835(17) 0.0830(13) 0.23(3) Uani 1 1 d G U .
H89 H 0.6357 0.7822 0.0627 0.278 Uiso 1 1 calc R . .
C90 C 0.689(2) 0.7940(16) 0.0875(9) 0.22(3) Uani 1 1 d G U .
H90 H 0.6986 0.7998 0.0702 0.268 Uiso 1 1 calc R . .
S10 S 0.7734(6) 0.8971(5) 0.1534(4) 0.090(6) Uani 1 1 d . . .
C91 C 0.7098(13) 0.8816(13) 0.1719(14) 0.16(2) Uani 1 1 d . U .
H91 H 0.7171 0.8600 0.1699 0.191 Uiso 1 1 calc R . .
C92 C 0.7313(12) 0.9069(17) 0.1644(13) 0.16(2) Uani 1 1 d G U .
C93 C 0.7204(14) 0.9389(15) 0.1673(14) 0.17(2) Uani 1 1 d G U .
H93 H 0.7349 0.9560 0.1623 0.199 Uiso 1 1 calc R . .
C94 C 0.6880(15) 0.9455(11) 0.1778(14) 0.17(2) Uani 1 1 d G U .
H94 H 0.6807 0.9672 0.1798 0.200 Uiso 1 1 calc R . .
C95 C 0.6665(10) 0.9202(11) 0.1853(9) 0.17(2) Uani 1 1 d G U .
C96 C 0.6774(10) 0.8882(10) 0.1824(10) 0.16(2) Uani 1 1 d G U .
C97 C 0.6559(15) 0.8629(11) 0.1899(15) 0.17(2) Uani 1 1 d G U .
H97 H 0.6633 0.8413 0.1879 0.208 Uiso 1 1 calc R . .
C98 C 0.6235(15) 0.8695(16) 0.2004(14) 0.18(2) Uani 1 1 d G U .
H98 H 0.6090 0.8524 0.2054 0.220 Uiso 1 1 calc R . .
C99 C 0.6126(13) 0.9015(18) 0.2033(14) 0.18(2) Uani 1 1 d G U .
H99 H 0.5907 0.9060 0.2104 0.212 Uiso 1 1 calc R . .
C100 C 0.6341(13) 0.9268(14) 0.1958(14) 0.18(2) Uani 1 1 d G U .
H100 H 0.6268 0.9485 0.1978 0.210 Uiso 1 1 calc R . .
S11 S 0.8884(7) 0.7256(5) 0.2632(5) 0.100(7) Uani 1 1 d . . .
C101 C 0.8224(15) 0.6943(13) 0.2312(11) 0.16(2) Uani 1 1 d . U .
H101 H 0.8243 0.6824 0.2497 0.197 Uiso 1 1 calc R . .
C102 C 0.8506(14) 0.7166(14) 0.2294(14) 0.16(2) Uani 1 1 d G U .
C103 C 0.8477(15) 0.7343(12) 0.2020(16) 0.17(2) Uani 1 1 d G U .
H103 H 0.8668 0.7494 0.2008 0.199 Uiso 1 1 calc R . .
C104 C 0.8168(16) 0.7296(11) 0.1765(13) 0.16(2) Uani 1 1 d G U .
H104 H 0.8149 0.7415 0.1580 0.192 Uiso 1 1 calc R . .
C105 C 0.7887(13) 0.7072(9) 0.1784(10) 0.16(2) Uani 1 1 d G U .
C106 C 0.7915(13) 0.6896(9) 0.2057(10) 0.16(2) Uani 1 1 d G U .
C107 C 0.7633(16) 0.6672(12) 0.2076(13) 0.18(2) Uani 1 1 d G U .
H107 H 0.7653 0.6553 0.2261 0.215 Uiso 1 1 calc R . .
C108 C 0.7324(15) 0.6625(14) 0.1821(16) 0.19(3) Uani 1 1 d G U .
H108 H 0.7134 0.6474 0.1833 0.225 Uiso 1 1 calc R . .
C109 C 0.7296(14) 0.6802(15) 0.1547(14) 0.18(2) Uani 1 1 d G U .
H109 H 0.7086 0.6770 0.1375 0.215 Uiso 1 1 calc R . .
C110 C 0.7577(16) 0.7025(14) 0.1529(11) 0.17(2) Uani 1 1 d G U .
H110 H 0.7558 0.7144 0.1344 0.210 Uiso 1 1 calc R . .
S12 S 0.8488(7) 0.8800(5) 0.0807(4) 0.100(7) Uani 1 1 d . . .
C111 C 0.7706(19) 0.8803(19) 0.0760(11) 0.22(3) Uani 1 1 d . U .
H111 H 0.7752 0.8752 0.0974 0.270 Uiso 1 1 calc R . .
C112 C 0.8008(17) 0.882(2) 0.0619(15) 0.21(3) Uani 1 1 d G U .
C113 C 0.7940(18) 0.890(2) 0.0302(15) 0.22(3) Uani 1 1 d G U .
H113 H 0.8144 0.8912 0.0207 0.268 Uiso 1 1 calc R . .
C114 C 0.757(2) 0.895(2) 0.0128(12) 0.24(3) Uani 1 1 d G U .
H114 H 0.7523 0.9005 -0.0086 0.289 Uiso 1 1 calc R . .
C115 C 0.7267(17) 0.8934(13) 0.0269(11) 0.26(3) Uani 1 1 d G U .
C116 C 0.7335(17) 0.8858(13) 0.0585(11) 0.25(3) Uani 1 1 d G U .
C117 C 0.703(2) 0.884(2) 0.0727(16) 0.29(3) Uani 1 1 d G U .
H117 H 0.7080 0.8787 0.0940 0.346 Uiso 1 1 calc R . .
C118 C 0.6663(19) 0.889(2) 0.055(2) 0.31(3) Uani 1 1 d G U .
H118 H 0.6458 0.8880 0.0648 0.367 Uiso 1 1 calc R . .
C119 C 0.6594(17) 0.897(2) 0.024(2) 0.30(3) Uani 1 1 d G U .
H119 H 0.6344 0.9007 0.0118 0.363 Uiso 1 1 calc R . .
C120 C 0.6896(19) 0.899(2) 0.0094(15) 0.28(3) Uani 1 1 d G U .
H120 H 0.6850 0.9041 -0.0119 0.338 Uiso 1 1 calc R . .
S13 S 0.9817(6) 0.8941(5) 0.0565(4) 0.093(6) Uani 1 1 d . U .
C121 C 0.9620(15) 0.8609(14) 0.0015(11) 0.17(2) Uani 1 1 d . U .
H121 H 0.9835 0.8703 -0.0033 0.201 Uiso 1 1 calc R . .
C122 C 0.9524(17) 0.8690(13) 0.0291(10) 0.155(19) Uani 1 1 d G U .
C123 C 0.9206(18) 0.8551(13) 0.0362(10) 0.154(19) Uani 1 1 d G U .
H123 H 0.9141 0.8606 0.0549 0.185 Uiso 1 1 calc R . .
C124 C 0.8983(16) 0.8331(14) 0.0156(11) 0.17(2) Uani 1 1 d G U .
H124 H 0.8768 0.8237 0.0203 0.205 Uiso 1 1 calc R . .
C125 C 0.9079(13) 0.8250(10) -0.0121(9) 0.19(2) Uani 1 1 d G U .
C126 C 0.9398(13) 0.8389(10) -0.0191(8) 0.18(2) Uani 1 1 d G U .
C127 C 0.9494(19) 0.8308(16) -0.0468(11) 0.23(3) Uani 1 1 d G U .
H127 H 0.9709 0.8402 -0.0516 0.271 Uiso 1 1 calc R . .
C128 C 0.927(2) 0.8089(16) -0.0674(11) 0.25(3) Uani 1 1 d G U .
H128 H 0.9336 0.8034 -0.0861 0.299 Uiso 1 1 calc R . .
C129 C 0.895(2) 0.7950(15) -0.0604(12) 0.25(3) Uani 1 1 d G U .
H129 H 0.8802 0.7801 -0.0743 0.297 Uiso 1 1 calc R . .
C130 C 0.8856(17) 0.8031(14) -0.0327(13) 0.22(2) Uani 1 1 d G U .
H130 H 0.8641 0.7937 -0.0280 0.263 Uiso 1 1 calc R . .
S14 S 0.7716(7) 0.9059(5) 0.2491(5) 0.107(7) Uani 1 1 d . . .
C131 C 0.7097(15) 0.8994(14) 0.2710(11) 0.15(2) Uani 1 1 d . U .
H131 H 0.6955 0.9035 0.2505 0.182 Uiso 1 1 calc R . .
C132 C 0.7494(15) 0.8996(13) 0.2779(15) 0.14(2) Uani 1 1 d G U .
C133 C 0.7704(11) 0.8935(13) 0.3083(16) 0.14(2) Uani 1 1 d G U .
H133 H 0.7972 0.8936 0.3130 0.173 Uiso 1 1 calc R . .
C134 C 0.7519(12) 0.8872(14) 0.3317(13) 0.16(2) Uani 1 1 d G U .
H134 H 0.7662 0.8831 0.3523 0.192 Uiso 1 1 calc R . .
C135 C 0.7123(12) 0.8871(9) 0.3248(11) 0.18(2) Uani 1 1 d G U .
C136 C 0.6912(11) 0.8932(10) 0.2945(11) 0.17(2) Uani 1 1 d G U .
C137 C 0.6516(11) 0.8930(15) 0.2875(14) 0.20(2) Uani 1 1 d G U .
H137 H 0.6373 0.8971 0.2670 0.240 Uiso 1 1 calc R . .
C138 C 0.6331(12) 0.8868(16) 0.3110(18) 0.21(3) Uani 1 1 d G U .
H138 H 0.6063 0.8867 0.3063 0.251 Uiso 1 1 calc R . .
C139 C 0.6541(18) 0.8807(15) 0.3413(17) 0.20(3) Uani 1 1 d G U .
H139 H 0.6416 0.8764 0.3572 0.239 Uiso 1 1 calc R . .
C140 C 0.6938(17) 0.8808(15) 0.3483(12) 0.19(2) Uani 1 1 d G U .
H140 H 0.7080 0.8767 0.3688 0.228 Uiso 1 1 calc R . .
S15 S 0.9645(7) 0.7869(5) 0.0894(4) 0.105(7) Uani 1 1 d . . .
C141 C 1.0029(17) 0.7921(12) 0.0463(14) 0.18(2) Uani 1 1 d . U .
H141 H 0.9914 0.8127 0.0431 0.219 Uiso 1 1 calc R . .
C142 C 0.9952(18) 0.7713(14) 0.0688(13) 0.17(2) Uani 1 1 d G U .
C143 C 1.012(2) 0.7409(13) 0.0734(12) 0.18(2) Uani 1 1 d G U .
H143 H 1.0070 0.7268 0.0886 0.216 Uiso 1 1 calc R . .
C144 C 1.0369(19) 0.7312(11) 0.0555(13) 0.20(2) Uani 1 1 d G U .
H144 H 1.0484 0.7106 0.0586 0.243 Uiso 1 1 calc R . .
C145 C 1.0446(13) 0.7519(10) 0.0330(10) 0.21(2) Uani 1 1 d G U .
C146 C 1.0276(13) 0.7824(10) 0.0284(10) 0.20(2) Uani 1 1 d G U .
C147 C 1.035(2) 0.8032(12) 0.0059(13) 0.22(3) Uani 1 1 d G U .
H147 H 1.0238 0.8238 0.0028 0.259 Uiso 1 1 calc R . .
C148 C 1.060(2) 0.7935(16) -0.0120(13) 0.23(3) Uani 1 1 d G U .
H148 H 1.0652 0.8075 -0.0272 0.276 Uiso 1 1 calc R . .
C149 C 1.0770(19) 0.7630(17) -0.0074(15) 0.23(3) Uani 1 1 d G U .
H149 H 1.0937 0.7565 -0.0195 0.271 Uiso 1 1 calc R . .
C150 C 1.0693(17) 0.7422(14) 0.0151(15) 0.22(3) Uani 1 1 d G U .
H150 H 1.0808 0.7216 0.0183 0.267 Uiso 1 1 calc R . .
S16 S 0.9215(7) 0.7498(5) 0.3572(5) 0.107(7) Uani 1 1 d . . .
C151 C 0.8693(19) 0.7022(9) 0.3329(12) 0.153(13) Uani 1 1 d . U .
H151 H 0.8514 0.7170 0.3371 0.184 Uiso 1 1 calc R . .
C152 C 0.908(2) 0.7101(12) 0.3406(12) 0.157(13) Uani 1 1 d G U .
C153 C 0.9344(16) 0.6883(15) 0.3344(13) 0.18(2) Uani 1 1 d G U .
H153 H 0.9604 0.6936 0.3396 0.218 Uiso 1 1 calc R . .
C154 C 0.9223(15) 0.6585(14) 0.3205(14) 0.183(14) Uani 1 1 d G U .
H154 H 0.9402 0.6438 0.3164 0.220 Uiso 1 1 calc R . .
C155 C 0.8837(15) 0.6506(9) 0.3128(9) 0.180(19) Uani 1 1 d G U .
C156 C 0.8573(15) 0.6725(9) 0.3190(9) 0.166(18) Uani 1 1 d G U .
C157 C 0.8187(15) 0.6646(13) 0.3113(14) 0.17(2) Uani 1 1 d G U .
H157 H 0.8008 0.6794 0.3155 0.209 Uiso 1 1 calc R . .
C158 C 0.8067(17) 0.6349(15) 0.2975(14) 0.19(2) Uani 1 1 d G U .
H158 H 0.7806 0.6295 0.2923 0.226 Uiso 1 1 calc R . .
C159 C 0.833(2) 0.6130(12) 0.2913(13) 0.19(2) Uani 1 1 d G U .
H159 H 0.8250 0.5929 0.2819 0.233 Uiso 1 1 calc R . .
C160 C 0.872(2) 0.6209(10) 0.2990(13) 0.20(2) Uani 1 1 d G U .
H160 H 0.8896 0.6061 0.2948 0.236 Uiso 1 1 calc R . .
S17 S 0.9679(8) 0.7152(4) 0.1711(5) 0.111(8) Uani 1 1 d D . .
C161 C 0.9011(17) 0.6832(16) 0.1664(15) 0.26(3) Uani 1 1 d D U .
H161 H 0.8986 0.6956 0.1837 0.316 Uiso 1 1 calc R . .
C162 C 0.9320(18) 0.6882(16) 0.1535(14) 0.26(3) Uani 1 1 d G U .
C163 C 0.936(2) 0.6699(18) 0.1280(14) 0.27(3) Uani 1 1 d DG U .
H163 H 0.9566 0.6733 0.1193 0.328 Uiso 1 1 calc R . .
C164 C 0.908(2) 0.6467(18) 0.1152(15) 0.29(3) Uani 1 1 d G U .
H164 H 0.9109 0.6343 0.0979 0.349 Uiso 1 1 calc R . .
C165 C 0.8775(19) 0.6417(12) 0.1280(13) 0.29(3) Uani 1 1 d G U .
C166 C 0.8738(16) 0.6600(13) 0.1536(13) 0.28(3) Uani 1 1 d G U .
C167 C 0.8429(18) 0.6550(19) 0.1664(19) 0.29(3) Uani 1 1 d G U .
H167 H 0.8404 0.6673 0.1837 0.349 Uiso 1 1 calc R . .
C168 C 0.8156(19) 0.6317(19) 0.154(2) 0.30(4) Uani 1 1 d G U .
H168 H 0.7947 0.6283 0.1624 0.359 Uiso 1 1 calc R . .
C169 C 0.819(2) 0.6134(18) 0.128(2) 0.30(4) Uani 1 1 d G U .
H169 H 0.8008 0.5977 0.1195 0.358 Uiso 1 1 calc R . .
C170 C 0.850(2) 0.6184(17) 0.1153(18) 0.29(4) Uani 1 1 d G U .
H170 H 0.8527 0.6061 0.0980 0.353 Uiso 1 1 calc R . .
S18 S 0.8502(8) 0.7803(5) 0.1243(5) 0.128(9) Uani 1 1 d D . .
C171 C 0.8727(14) 0.7572(9) 0.0750(10) 0.153(13) Uani 1 1 d D U .
H171 H 0.8886 0.7755 0.0770 0.184 Uiso 1 1 calc R . .
C172 C 0.8500(14) 0.7525(9) 0.0959(10) 0.157(13) Uani 1 1 d DG U .
C173 C 0.8265(15) 0.7254(9) 0.0931(11) 0.174(15) Uani 1 1 d DG U .
H173 H 0.8112 0.7223 0.1072 0.209 Uiso 1 1 calc R . .
C174 C 0.8256(16) 0.7030(9) 0.0694(11) 0.183(14) Uani 1 1 d G U .
H174 H 0.8097 0.6847 0.0674 0.220 Uiso 1 1 calc R . .
C175 C 0.8483(13) 0.7076(8) 0.0485(8) 0.182(14) Uani 1 1 d G U .
C176 C 0.8718(12) 0.7347(8) 0.0513(8) 0.173(14) Uani 1 1 d G U .
C177 C 0.8945(16) 0.7394(12) 0.0305(11) 0.194(17) Uani 1 1 d G U .
H177 H 0.9104 0.7577 0.0324 0.233 Uiso 1 1 calc R . .
C178 C 0.8936(19) 0.7170(14) 0.0068(11) 0.203(18) Uani 1 1 d G U .
H178 H 0.9089 0.7201 -0.0073 0.243 Uiso 1 1 calc R . .
C179 C 0.8701(19) 0.6899(13) 0.0039(11) 0.204(18) Uani 1 1 d G U .
H179 H 0.8695 0.6747 -0.0121 0.245 Uiso 1 1 calc R . .
C180 C 0.8474(18) 0.6852(11) 0.0248(11) 0.198(17) Uani 1 1 d G U .
H180 H 0.8315 0.6669 0.0229 0.238 Uiso 1 1 calc R . .
S19 S 1.0830(9) 0.8294(6) 0.1027(5) 0.133(9) Uani 1 1 d D U .
C181 C 1.136(2) 0.848(2) 0.0768(16) 0.37(6) Uani 1 1 d D U .
H181 H 1.1282 0.8316 0.0620 0.441 Uiso 1 1 calc R . .
C182 C 1.118(2) 0.8522(19) 0.1008(14) 0.36(5) Uani 1 1 d G U .
C183 C 1.129(3) 0.877(2) 0.1227(17) 0.37(6) Uani 1 1 d DG U .
H183 H 1.1167 0.8795 0.1389 0.445 Uiso 1 1 calc R . .
C184 C 1.159(3) 0.897(2) 0.121(2) 0.38(6) Uani 1 1 d G U .
H184 H 1.1665 0.9140 0.1355 0.452 Uiso 1 1 calc R . .
C185 C 1.177(2) 0.8934(18) 0.0967(19) 0.38(5) Uani 1 1 d G U .
C186 C 1.166(2) 0.8688(19) 0.0748(17) 0.37(5) Uani 1 1 d G U .
C187 C 1.184(3) 0.865(3) 0.051(2) 0.38(6) Uani 1 1 d G U .
H187 H 1.1762 0.8482 0.0360 0.460 Uiso 1 1 calc R . .
C188 C 1.214(2) 0.885(3) 0.049(3) 0.38(6) Uani 1 1 d G U .
H188 H 1.2260 0.8826 0.0325 0.459 Uiso 1 1 calc R . .
C189 C 1.225(2) 0.910(3) 0.071(3) 0.38(6) Uani 1 1 d G U .
H189 H 1.2452 0.9238 0.0693 0.457 Uiso 1 1 calc R . .
C190 C 1.207(3) 0.914(2) 0.095(3) 0.38(6) Uani 1 1 d G U .
H190 H 1.2145 0.9306 0.1094 0.460 Uiso 1 1 calc R . .
S20 S 0.9924(4) 1.0803(3) 0.1963(3) 0.059(4) Uani 1 1 d . . .
C191 C 0.9499(11) 1.1249(6) 0.2153(9) 0.091(16) Uani 1 1 d . U .
H191 H 0.9342 1.1074 0.2177 0.110 Uiso 1 1 calc R . .
C192 C 0.9841(11) 1.1192(7) 0.2072(9) 0.068(14) Uani 1 1 d G U .
C193 C 1.0073(10) 1.1451(8) 0.2037(9) 0.075(14) Uani 1 1 d G U .
H193 H 1.0304 1.1413 0.1982 0.089 Uiso 1 1 calc R . .
C194 C 0.9963(10) 1.1767(7) 0.2083(10) 0.100(16) Uani 1 1 d G U .
H194 H 1.0120 1.1943 0.2060 0.120 Uiso 1 1 calc R . .
C195 C 0.9622(9) 1.1824(6) 0.2165(7) 0.113(16) Uani 1 1 d G U .
C196 C 0.9390(8) 1.1565(7) 0.2200(6) 0.105(15) Uani 1 1 d G U .
C197 C 0.9048(9) 1.1622(10) 0.2281(10) 0.120(18) Uani 1 1 d G U .
H197 H 0.8891 1.1447 0.2304 0.144 Uiso 1 1 calc R . .
C198 C 0.8939(11) 1.1938(12) 0.2327(10) 0.126(19) Uani 1 1 d G U .
H198 H 0.8708 1.1976 0.2382 0.152 Uiso 1 1 calc R . .
C199 C 0.9170(13) 1.2197(9) 0.2292(10) 0.125(19) Uani 1 1 d G U .
H199 H 0.9096 1.2411 0.2323 0.150 Uiso 1 1 calc R . .
C200 C 0.9512(12) 1.2140(6) 0.2211(10) 0.108(18) Uani 1 1 d G U .
H200 H 0.9669 1.2315 0.2187 0.130 Uiso 1 1 calc R . .
S21 S 1.0000 0.6852(6) 0.2500 0.150(16) Uani 1 2 d DS T P
C201 C 0.950(2) 0.6376(17) 0.231(2) 0.17(3) Uani 0.5 1 d D U .
H201 H 0.9360 0.6464 0.2448 0.208 Uiso 0.5 1 calc R . .
C202 C 0.9850(19) 0.6505(15) 0.231(2) 0.17(3) Uani 0.5 1 d DG U .
C203 C 1.005(2) 0.6374(17) 0.211(2) 0.18(3) Uani 0.5 1 d DG U .
H203 H 1.0291 0.6461 0.2100 0.210 Uiso 0.5 1 calc R . .
C204 C 0.990(3) 0.6114(19) 0.191(2) 0.18(3) Uani 0.5 1 d G U .
H204 H 1.0040 0.6025 0.1777 0.215 Uiso 0.5 1 calc R . .
C205 C 0.955(2) 0.5985(13) 0.1920(16) 0.18(3) Uani 0.5 1 d G U .
C206 C 0.935(2) 0.6116(12) 0.2120(17) 0.18(3) Uani 0.5 1 d G U .
C207 C 0.900(2) 0.599(2) 0.213(3) 0.19(3) Uani 0.5 1 d G U .
H207 H 0.8858 0.6075 0.2263 0.223 Uiso 0.5 1 calc R . .
C208 C 0.885(3) 0.573(2) 0.194(3) 0.19(3) Uani 0.5 1 d G U .
H208 H 0.8607 0.5640 0.1941 0.230 Uiso 0.5 1 calc R . .
C209 C 0.905(3) 0.560(2) 0.174(2) 0.19(3) Uani 0.5 1 d G U .
H209 H 0.8947 0.5420 0.1605 0.230 Uiso 0.5 1 calc R . .
C210 C 0.940(3) 0.572(2) 0.173(2) 0.19(3) Uani 0.5 1 d G U .
H210 H 0.9538 0.5636 0.1592 0.226 Uiso 0.5 1 calc R . .
S22 S 1.1168(5) 1.0573(4) 0.2505(4) 0.068(5) Uani 1 1 d . . .

loop_
_atom_site_aniso_label
_atom_site_aniso_U_11
_atom_site_aniso_U_22
_atom_site_aniso_U_33
_atom_site_aniso_U_23
_atom_site_aniso_U_13
_atom_site_aniso_U_12
Au1 0.0668(17) 0.0357(14) 0.0375(13) 0.0007(11) 0.0069(12) -0.0015(12)
Au2 0.0748(18) 0.0364(14) 0.0399(14) 0.0022(11) 0.0117(13) -0.0006(13)
Au3 0.0707(18) 0.0422(15) 0.0429(14) 0.0028(12) 0.0104(13) -0.0028(13)
Au4 0.0794(19) 0.0387(15) 0.0421(14) 0.0013(12) 0.0117(13) -0.0006(13)
Au5 0.0692(18) 0.0446(15) 0.0382(14) -0.0010(12) 0.0093(12) -0.0021(13)
Au6 0.0795(19) 0.0443(15) 0.0370(14) -0.0011(12) 0.0098(13) -0.0024(14)
Au7 0.0734(18) 0.0429(15) 0.0474(15) 0.0038(12) 0.0080(13) -0.0060(13)
Au8 0.081(3) 0.037(2) 0.047(2) 0.000 0.0124(19) 0.000
Au9 0.085(2) 0.0431(15) 0.0398(14) -0.0011(12) 0.0122(13) -0.0064(14)
Au10 0.079(2) 0.0439(15) 0.0533(16) 0.0035(13) 0.0148(14) -0.0082(14)
Au11 0.0743(19) 0.0440(15) 0.0469(15) 0.0009(12) 0.0109(13) -0.0025(13)
Au12 0.0706(18) 0.0450(15) 0.0455(15) 0.0025(12) 0.0095(13) 0.0003(13)
Au13 0.095(2) 0.0434(15) 0.0426(15) -0.0041(12) 0.0159(14) -0.0029(14)
Au14 0.085(2) 0.0404(15) 0.0522(16) -0.0026(13) 0.0173(14) 0.0001(14)
Au15 0.089(2) 0.0521(17) 0.0478(16) 0.0059(13) 0.0021(14) -0.0061(15)
Au16 0.090(2) 0.0460(16) 0.0504(16) -0.0051(13) 0.0146(14) 0.0052(14)
Au17 0.094(2) 0.0466(16) 0.0501(16) -0.0046(13) 0.0185(15) 0.0023(15)
Au18 0.095(2) 0.0441(16) 0.0520(16) -0.0050(13) 0.0132(15) -0.0012(15)
Au19 0.090(2) 0.0427(16) 0.0575(16) 0.0038(13) 0.0131(15) -0.0069(14)
Au20 0.092(2) 0.0488(16) 0.0515(16) 0.0021(13) 0.0114(15) -0.0132(15)
Au21 0.094(2) 0.0534(17) 0.0473(15) -0.0021(13) 0.0123(15) -0.0094(15)
Au22 0.094(2) 0.0558(17) 0.0427(15) 0.0053(13) 0.0147(14) -0.0049(15)
Au23 0.091(2) 0.0551(17) 0.0537(16) 0.0039(14) 0.0220(15) -0.0054(15)
Au24 0.081(2) 0.0599(18) 0.0583(17) -0.0031(14) 0.0195(15) -0.0034(15)
Au25 0.091(2) 0.0505(17) 0.0651(18) 0.0024(14) 0.0237(16) -0.0027(15)
Au26 0.102(2) 0.0421(16) 0.0596(17) 0.0045(13) 0.0149(16) -0.0040(15)
Au27 0.105(2) 0.0598(18) 0.0468(16) -0.0020(14) 0.0265(15) -0.0017(16)
Au28 0.079(2) 0.0628(18) 0.0650(18) 0.0017(15) 0.0149(15) -0.0031(16)
Au29 0.090(2) 0.0649(18) 0.0548(17) -0.0036(14) 0.0252(15) -0.0050(16)
Au30 0.102(2) 0.0546(17) 0.0509(16) 0.0072(14) 0.0096(15) -0.0018(16)
Au31 0.093(2) 0.0537(17) 0.0640(18) -0.0095(14) 0.0148(16) -0.0063(16)
Au32 0.083(2) 0.0642(19) 0.0724(19) 0.0015(15) 0.0218(16) -0.0097(16)
Au33 0.115(2) 0.0608(18) 0.0427(15) -0.0048(14) 0.0184(16) -0.0113(17)
Au34 0.101(2) 0.0580(18) 0.0521(17) 0.0011(14) 0.0011(16) -0.0122(16)
Au35 0.113(2) 0.0674(19) 0.0495(16) -0.0028(15) 0.0249(16) -0.0160(18)
Au36 0.085(2) 0.0682(19) 0.0697(19) 0.0067(16) 0.0154(16) -0.0155(17)
Au37 0.093(2) 0.0629(19) 0.0720(19) 0.0072(15) 0.0275(17) -0.0135(16)
Au38 0.123(3) 0.0435(17) 0.0703(19) -0.0063(15) 0.0173(18) -0.0101(17)
Au39 0.128(3) 0.0563(18) 0.0541(17) -0.0124(14) 0.0241(17) -0.0102(18)
Au40 0.117(3) 0.0493(17) 0.0677(19) -0.0051(15) 0.0073(18) -0.0127(17)
Au41 0.112(3) 0.0518(17) 0.074(2) 0.0066(15) 0.0247(18) -0.0118(17)
Au42 0.117(3) 0.069(2) 0.0602(18) -0.0113(16) 0.0306(17) 0.0067(18)
Au43 0.098(2) 0.0633(19) 0.0698(19) 0.0029(16) 0.0175(17) -0.0205(17)
Au44 0.123(3) 0.0617(19) 0.0676(19) 0.0151(16) 0.0248(18) -0.0046(18)
Au45 0.089(2) 0.084(2) 0.075(2) -0.0075(17) 0.0231(17) -0.0002(18)
Au46 0.099(2) 0.090(2) 0.085(2) 0.0007(19) 0.0249(19) -0.028(2)
Au47 0.132(3) 0.0508(18) 0.100(2) 0.0056(18) 0.026(2) -0.0141(19)
Au48 0.103(3) 0.093(2) 0.075(2) -0.0012(18) 0.0116(18) -0.018(2)
Au49 0.154(3) 0.085(2) 0.0599(19) -0.0099(17) 0.040(2) 0.002(2)
Au50 0.129(3) 0.092(2) 0.081(2) 0.0217(19) 0.027(2) -0.021(2)
Au51 0.146(3) 0.074(2) 0.076(2) -0.0116(18) -0.009(2) -0.009(2)
Au52 0.154(4) 0.075(2) 0.090(2) -0.0246(19) 0.034(2) -0.016(2)
S1 0.078(11) 0.055(10) 0.050(9) 0.010(8) 0.015(8) 0.011(9)
C1 0.24(3) 0.08(2) 0.16(3) -0.03(2) 0.09(3) -0.05(2)
C2 0.24(3) 0.09(2) 0.16(3) -0.01(2) 0.08(3) -0.05(2)
C3 0.26(4) 0.10(3) 0.16(3) -0.03(2) 0.06(3) -0.05(3)
C4 0.27(3) 0.10(2) 0.18(3) -0.03(2) 0.07(3) -0.05(2)
C5 0.28(3) 0.11(2) 0.17(3) -0.04(2) 0.08(3) -0.05(2)
C6 0.26(3) 0.11(2) 0.17(3) -0.03(2) 0.09(3) -0.06(2)
C7 0.29(4) 0.13(3) 0.18(3) -0.05(3) 0.08(3) -0.06(3)
C8 0.29(4) 0.14(3) 0.18(3) -0.06(3) 0.07(3) -0.07(3)
C9 0.29(4) 0.14(3) 0.18(3) -0.06(3) 0.07(3) -0.06(3)
C10 0.29(4) 0.13(3) 0.18(3) -0.05(3) 0.08(3) -0.05(3)
S2 0.070(12) 0.085(13) 0.073(11) -0.009(10) 0.002(9) -0.008(10)
C11 0.36(8) 0.20(6) 0.09(4) 0.03(4) 0.01(5) 0.03(6)
C12 0.36(8) 0.19(6) 0.08(4) 0.03(4) -0.01(5) 0.02(6)
C13 0.37(8) 0.21(6) 0.10(4) 0.05(4) -0.01(5) 0.02(6)
C14 0.37(8) 0.21(6) 0.10(4) 0.05(4) 0.00(5) 0.02(6)
C15 0.37(8) 0.20(6) 0.10(4) 0.04(4) 0.01(5) 0.03(5)
C16 0.36(8) 0.20(6) 0.09(4) 0.05(4) 0.03(5) 0.03(5)
C17 0.35(8) 0.21(6) 0.10(4) 0.05(4) 0.04(5) 0.03(6)
C18 0.36(8) 0.22(6) 0.12(4) 0.03(5) 0.04(5) 0.02(6)
C19 0.38(8) 0.21(6) 0.12(5) 0.01(5) 0.02(5) 0.02(6)
C20 0.38(8) 0.21(6) 0.12(4) 0.01(4) 0.02(5) 0.02(6)
S3 0.079(12) 0.082(12) 0.064(10) -0.005(9) 0.021(9) -0.008(10)
C21 0.12(4) 0.09(3) 0.07(3) 0.02(3) 0.03(3) 0.01(3)
C22 0.12(4) 0.09(3) 0.05(3) 0.02(3) 0.04(3) -0.01(3)
C23 0.14(4) 0.10(3) 0.05(3) 0.03(3) 0.04(3) 0.01(3)
C24 0.15(4) 0.10(3) 0.06(3) 0.04(3) 0.03(3) 0.00(3)
C25 0.16(4) 0.10(3) 0.06(3) 0.01(3) 0.02(3) -0.01(3)
C26 0.15(4) 0.09(3) 0.06(3) -0.01(3) 0.04(3) 0.02(3)
C27 0.17(4) 0.10(4) 0.10(3) -0.01(3) 0.04(3) 0.02(3)
C28 0.16(4) 0.12(4) 0.10(3) 0.00(3) 0.03(3) 0.01(3)
C29 0.17(4) 0.11(4) 0.10(4) 0.02(3) 0.01(3) 0.00(4)
C30 0.17(4) 0.11(4) 0.09(3) 0.01(3) -0.01(3) -0.01(3)
S4 0.091(14) 0.088(13) 0.084(12) -0.004(11) 0.042(11) -0.004(11)
C31 0.15(4) 0.12(3) 0.09(3) -0.01(3) 0.03(3) 0.02(3)
C32 0.12(4) 0.08(3) 0.08(3) -0.02(3) 0.04(3) -0.01(3)
C33 0.11(3) 0.07(3) 0.10(3) -0.03(2) 0.08(3) 0.01(3)
C34 0.13(3) 0.09(3) 0.10(3) -0.03(3) 0.05(3) 0.03(3)
C35 0.15(3) 0.12(3) 0.08(3) -0.03(3) 0.03(3) 0.04(3)
C36 0.15(3) 0.12(3) 0.08(3) -0.02(3) 0.04(3) 0.04(3)
C37 0.17(4) 0.14(4) 0.09(3) -0.02(3) 0.03(3) 0.04(4)
C38 0.19(4) 0.16(4) 0.11(4) -0.01(4) 0.04(3) 0.06(4)
C39 0.19(4) 0.16(4) 0.12(4) -0.01(4) 0.03(3) 0.06(4)
C40 0.17(4) 0.15(4) 0.09(4) 0.00(3) 0.02(3) 0.04(4)
S5 0.126(17) 0.063(12) 0.066(11) -0.018(9) 0.011(11) -0.025(11)
C41 0.24(6) 0.07(3) 0.07(3) -0.01(3) 0.05(3) -0.01(4)
C42 0.24(6) 0.05(3) 0.07(3) 0.00(3) 0.03(3) 0.00(4)
C43 0.24(6) 0.07(3) 0.09(3) -0.01(3) 0.02(4) -0.02(4)
C44 0.25(6) 0.06(3) 0.10(3) -0.02(3) 0.03(4) -0.03(4)
C45 0.25(5) 0.07(3) 0.12(3) -0.02(3) 0.06(3) -0.01(3)
C46 0.24(5) 0.09(3) 0.10(3) -0.02(3) 0.06(3) 0.00(3)
C47 0.25(6) 0.10(4) 0.13(4) -0.01(4) 0.06(4) 0.01(4)
C48 0.26(6) 0.11(4) 0.14(4) -0.01(4) 0.06(4) -0.01(4)
C49 0.28(6) 0.10(4) 0.16(4) -0.02(4) 0.06(4) -0.01(4)
C50 0.26(6) 0.08(3) 0.15(4) -0.01(3) 0.06(4) -0.01(4)
S6 0.117(16) 0.055(11) 0.088(13) -0.008(10) 0.037(12) -0.015(11)
C51 0.14(4) 0.08(3) 0.10(3) 0.02(3) 0.03(3) 0.03(3)
C52 0.15(4) 0.09(3) 0.10(4) 0.03(3) 0.02(3) 0.02(3)
C53 0.14(4) 0.09(3) 0.11(3) 0.01(3) 0.03(3) 0.01(3)
C54 0.13(4) 0.08(3) 0.11(3) 0.01(3) 0.03(3) 0.02(3)
C55 0.14(3) 0.06(3) 0.12(3) 0.00(3) 0.03(3) 0.02(3)
C56 0.13(3) 0.07(3) 0.10(3) 0.01(3) 0.03(3) 0.03(3)
C57 0.14(4) 0.09(3) 0.11(4) 0.00(3) 0.02(3) 0.00(3)
C58 0.15(4) 0.09(3) 0.13(4) -0.01(3) 0.02(4) -0.01(4)
C59 0.15(4) 0.10(4) 0.14(4) -0.01(3) 0.03(4) -0.01(4)
C60 0.15(4) 0.08(3) 0.15(4) 0.01(3) 0.02(4) -0.01(3)
S7 0.125(17) 0.087(13) 0.065(11) 0.002(10) 0.043(11) -0.030(12)
C61 0.14(4) 0.09(3) 0.08(3) 0.02(3) 0.06(3) 0.02(3)
C62 0.13(4) 0.08(3) 0.07(3) 0.03(3) 0.05(3) 0.03(3)
C63 0.15(4) 0.07(3) 0.09(3) 0.02(3) 0.06(3) -0.03(3)
C64 0.15(4) 0.07(3) 0.09(3) 0.01(3) 0.08(3) -0.05(3)
C65 0.15(4) 0.08(3) 0.10(3) 0.01(3) 0.06(3) -0.05(3)
C66 0.14(4) 0.09(3) 0.09(3) 0.01(3) 0.06(3) -0.01(3)
C67 0.14(4) 0.11(4) 0.13(4) 0.00(3) 0.06(3) -0.04(3)
C68 0.15(4) 0.11(4) 0.14(4) -0.01(3) 0.06(4) -0.04(4)
C69 0.17(4) 0.10(4) 0.13(4) 0.00(3) 0.07(4) -0.06(4)
C70 0.16(4) 0.08(3) 0.13(4) 0.00(3) 0.05(4) -0.05(3)
S8 0.103(14) 0.087(13) 0.058(10) 0.016(10) 0.026(10) -0.026(11)
C71 0.15(4) 0.11(4) 0.09(3) 0.00(3) 0.04(3) -0.07(3)
C72 0.12(4) 0.10(4) 0.09(3) 0.00(3) 0.05(3) -0.07(3)
C73 0.13(4) 0.12(4) 0.08(3) -0.01(3) 0.04(3) -0.07(3)
C74 0.14(4) 0.12(4) 0.08(3) -0.01(3) 0.01(3) -0.09(3)
C75 0.16(4) 0.13(3) 0.10(3) -0.02(3) 0.01(3) -0.07(3)
C76 0.15(3) 0.12(3) 0.08(3) -0.01(3) 0.05(3) -0.06(3)
C77 0.15(4) 0.13(4) 0.11(3) -0.02(3) 0.04(3) -0.05(3)
C78 0.16(4) 0.14(4) 0.11(4) -0.02(4) 0.01(4) -0.07(4)
C79 0.17(4) 0.14(4) 0.12(4) -0.02(4) 0.00(4) -0.07(4)
C80 0.17(4) 0.13(4) 0.11(4) -0.02(3) 0.00(4) -0.07(4)
S9 0.129(18) 0.083(14) 0.093(14) -0.010(11) 0.026(13) -0.056(13)
C81 0.22(6) 0.15(4) 0.12(4) -0.02(4) -0.01(4) -0.11(4)
C82 0.21(6) 0.12(4) 0.11(4) 0.00(4) 0.00(4) -0.12(4)
C83 0.23(6) 0.15(4) 0.11(4) 0.00(4) 0.00(4) -0.10(4)
C84 0.25(6) 0.17(4) 0.12(4) 0.01(4) 0.00(4) -0.10(4)
C85 0.26(6) 0.19(4) 0.12(4) -0.01(4) -0.02(4) -0.10(4)
C86 0.25(6) 0.19(4) 0.13(4) -0.01(4) -0.02(4) -0.10(4)
C87 0.28(7) 0.22(5) 0.13(4) 0.01(4) -0.01(5) -0.10(5)
C88 0.30(7) 0.24(5) 0.14(5) 0.01(5) -0.02(5) -0.09(5)
C89 0.29(7) 0.24(5) 0.13(4) 0.01(5) -0.01(5) -0.09(5)
C90 0.28(7) 0.22(5) 0.13(4) 0.00(4) -0.02(5) -0.10(5)
S10 0.101(15) 0.085(13) 0.078(12) 0.017(11) 0.011(11) -0.028(11)
C91 0.08(4) 0.16(5) 0.24(5) -0.03(5) 0.04(4) -0.04(4)
C92 0.07(4) 0.16(5) 0.23(5) -0.03(5) 0.02(4) -0.04(4)
C93 0.07(4) 0.18(5) 0.24(5) -0.02(5) 0.03(4) -0.04(4)
C94 0.07(4) 0.18(5) 0.25(5) 0.00(5) 0.03(4) -0.03(4)
C95 0.07(3) 0.18(4) 0.25(4) 0.00(4) 0.05(3) -0.04(3)
C96 0.08(3) 0.16(4) 0.25(4) -0.02(4) 0.05(3) -0.03(3)
C97 0.09(4) 0.17(5) 0.26(5) -0.01(5) 0.05(4) -0.03(4)
C98 0.10(4) 0.18(5) 0.27(5) -0.01(5) 0.06(4) -0.02(4)
C99 0.09(4) 0.19(5) 0.26(5) -0.01(5) 0.07(4) -0.01(4)
C100 0.09(4) 0.19(5) 0.26(5) 0.00(5) 0.06(4) -0.02(4)
S11 0.138(19) 0.066(12) 0.109(15) 0.015(11) 0.054(14) -0.003(12)
C101 0.21(5) 0.12(4) 0.17(5) -0.03(4) 0.07(4) -0.09(4)
C102 0.20(5) 0.10(4) 0.18(5) -0.04(4) 0.07(4) -0.08(4)
C103 0.22(5) 0.11(4) 0.17(5) -0.05(4) 0.06(4) -0.05(4)
C104 0.22(5) 0.10(4) 0.17(5) -0.06(4) 0.06(4) -0.05(4)
C105 0.21(5) 0.13(4) 0.16(4) -0.05(4) 0.06(4) -0.07(4)
C106 0.20(5) 0.13(4) 0.16(4) -0.04(4) 0.07(4) -0.10(3)
C107 0.22(5) 0.14(4) 0.17(5) -0.04(4) 0.05(4) -0.10(4)
C108 0.23(6) 0.15(4) 0.18(5) -0.05(4) 0.03(5) -0.11(4)
C109 0.22(6) 0.15(5) 0.17(5) -0.05(4) 0.05(5) -0.10(4)
C110 0.22(5) 0.14(4) 0.17(5) -0.04(4) 0.06(4) -0.09(4)
S12 0.144(19) 0.070(13) 0.070(12) -0.016(10) -0.005(12) -0.030(13)
C111 0.19(6) 0.39(7) 0.08(4) -0.05(5) -0.01(4) -0.04(7)
C112 0.16(6) 0.38(7) 0.06(4) -0.05(5) -0.01(4) -0.04(6)
C113 0.16(6) 0.40(7) 0.09(4) -0.02(5) 0.00(4) -0.04(7)
C114 0.18(6) 0.41(7) 0.12(4) 0.00(5) 0.01(4) -0.03(7)
C115 0.20(6) 0.42(7) 0.14(4) 0.00(5) 0.00(4) -0.04(7)
C116 0.21(6) 0.41(7) 0.12(4) -0.02(5) 0.00(4) -0.04(7)
C117 0.24(6) 0.43(7) 0.16(5) -0.01(6) -0.03(5) -0.04(7)
C118 0.25(7) 0.44(7) 0.18(5) -0.01(6) -0.03(5) -0.04(7)
C119 0.25(7) 0.44(7) 0.18(5) 0.00(6) -0.02(5) -0.04(7)
C120 0.22(6) 0.43(7) 0.17(5) 0.00(6) 0.00(5) -0.04(7)
S13 0.136(17) 0.094(14) 0.048(10) -0.009(9) 0.019(10) -0.017(12)
C121 0.26(5) 0.16(4) 0.10(3) -0.07(3) 0.08(3) -0.12(4)
C122 0.24(4) 0.14(4) 0.09(3) -0.06(3) 0.07(3) -0.11(3)
C123 0.24(4) 0.14(4) 0.10(3) -0.08(3) 0.07(3) -0.10(3)
C124 0.25(5) 0.16(4) 0.12(4) -0.08(3) 0.08(3) -0.13(4)
C125 0.28(5) 0.18(4) 0.12(3) -0.10(3) 0.08(3) -0.14(3)
C126 0.27(5) 0.19(4) 0.10(3) -0.08(3) 0.09(3) -0.14(4)
C127 0.31(5) 0.24(5) 0.14(4) -0.07(4) 0.08(4) -0.14(4)
C128 0.33(6) 0.26(5) 0.17(4) -0.07(4) 0.07(5) -0.14(5)
C129 0.34(6) 0.25(5) 0.16(4) -0.09(4) 0.07(5) -0.15(5)
C130 0.31(5) 0.22(5) 0.14(4) -0.10(4) 0.09(4) -0.14(4)
S14 0.118(18) 0.082(14) 0.113(16) 0.010(12) 0.014(14) -0.031(13)
C131 0.09(4) 0.18(4) 0.22(5) -0.06(4) 0.11(4) 0.00(4)
C132 0.08(4) 0.16(4) 0.22(5) -0.04(5) 0.09(4) -0.04(4)
C133 0.10(4) 0.16(4) 0.20(5) -0.05(5) 0.09(4) -0.03(4)
C134 0.12(4) 0.17(4) 0.21(5) -0.04(5) 0.09(4) -0.01(4)
C135 0.13(4) 0.20(4) 0.22(5) -0.04(4) 0.09(4) 0.00(4)
C136 0.12(4) 0.20(4) 0.23(5) -0.05(4) 0.11(4) 0.01(4)
C137 0.15(4) 0.24(5) 0.25(5) -0.03(5) 0.10(4) -0.01(4)
C138 0.15(5) 0.26(5) 0.25(6) -0.02(5) 0.10(4) -0.01(5)
C139 0.14(5) 0.25(5) 0.23(6) -0.02(5) 0.10(5) -0.01(5)
C140 0.13(4) 0.23(5) 0.23(5) -0.02(5) 0.10(4) 0.00(4)
S15 0.16(2) 0.079(14) 0.072(12) -0.026(11) 0.024(13) -0.031(14)
C141 0.34(6) 0.09(4) 0.16(5) -0.05(4) 0.15(4) -0.04(4)
C142 0.33(6) 0.08(4) 0.15(5) -0.06(4) 0.14(4) -0.04(4)
C143 0.33(6) 0.10(4) 0.16(5) -0.04(4) 0.15(4) -0.01(5)
C144 0.35(6) 0.13(4) 0.17(5) -0.04(4) 0.15(5) -0.01(5)
C145 0.36(6) 0.14(4) 0.18(5) -0.03(4) 0.17(4) 0.00(4)
C146 0.35(6) 0.12(4) 0.19(5) -0.03(4) 0.16(4) -0.02(4)
C147 0.37(6) 0.13(4) 0.21(5) -0.03(4) 0.17(5) 0.01(5)
C148 0.38(7) 0.13(5) 0.23(5) -0.03(4) 0.17(5) 0.02(5)
C149 0.38(7) 0.14(5) 0.21(5) -0.03(4) 0.19(5) 0.03(5)
C150 0.38(6) 0.15(4) 0.20(5) -0.03(4) 0.19(5) 0.01(5)
S16 0.126(18) 0.082(14) 0.109(16) 0.040(12) 0.021(13) -0.021(13)
C151 0.24(3) 0.08(2) 0.16(3) -0.03(2) 0.09(3) -0.05(2)
C152 0.24(3) 0.09(2) 0.16(3) -0.01(2) 0.08(3) -0.05(2)
C153 0.27(4) 0.10(3) 0.18(4) -0.01(3) 0.06(4) -0.05(3)
C154 0.27(3) 0.10(2) 0.18(3) -0.03(2) 0.07(3) -0.05(2)
C155 0.26(4) 0.08(3) 0.21(3) -0.02(3) 0.07(4) -0.04(3)
C156 0.25(4) 0.08(3) 0.19(3) -0.02(3) 0.09(3) -0.05(3)
C157 0.26(5) 0.08(3) 0.21(4) 0.01(4) 0.09(4) -0.05(4)
C158 0.26(5) 0.08(4) 0.23(5) 0.01(4) 0.08(5) -0.05(4)
C159 0.26(5) 0.08(4) 0.25(5) -0.01(4) 0.07(5) -0.05(4)
C160 0.26(5) 0.08(4) 0.25(4) -0.02(4) 0.07(4) -0.04(4)
S17 0.19(2) 0.051(11) 0.103(15) -0.031(11) 0.054(16) -0.025(13)
C161 0.32(7) 0.20(5) 0.26(6) -0.11(5) 0.04(5) -0.14(5)
C162 0.32(6) 0.20(5) 0.26(6) -0.11(4) 0.04(5) -0.13(5)
C163 0.33(6) 0.21(5) 0.27(6) -0.11(4) 0.04(5) -0.14(5)
C164 0.34(7) 0.24(5) 0.28(6) -0.10(5) 0.04(5) -0.15(5)
C165 0.33(7) 0.24(5) 0.28(6) -0.10(5) 0.04(5) -0.17(5)
C166 0.33(7) 0.23(5) 0.27(6) -0.10(4) 0.04(5) -0.16(5)
C167 0.33(7) 0.24(6) 0.28(6) -0.09(5) 0.04(6) -0.17(5)
C168 0.34(7) 0.25(6) 0.29(7) -0.09(5) 0.04(6) -0.17(6)
C169 0.33(7) 0.25(6) 0.29(7) -0.08(5) 0.05(6) -0.17(6)
C170 0.33(7) 0.24(6) 0.29(6) -0.09(5) 0.04(6) -0.18(5)
S18 0.19(3) 0.059(13) 0.106(16) -0.008(12) -0.026(16) -0.014(14)
C171 0.24(3) 0.08(2) 0.16(3) -0.03(2) 0.09(3) -0.05(2)
C172 0.24(3) 0.09(2) 0.16(3) -0.01(2) 0.08(3) -0.05(2)
C173 0.26(4) 0.10(3) 0.16(3) -0.03(2) 0.06(3) -0.05(3)
C174 0.27(3) 0.10(2) 0.18(3) -0.03(2) 0.07(3) -0.05(2)
C175 0.28(3) 0.11(2) 0.17(3) -0.04(2) 0.08(3) -0.05(2)
C176 0.26(3) 0.11(2) 0.17(3) -0.03(2) 0.09(3) -0.06(2)
C177 0.29(4) 0.13(3) 0.18(3) -0.05(3) 0.08(3) -0.06(3)
C178 0.29(4) 0.14(3) 0.18(3) -0.06(3) 0.07(3) -0.07(3)
C179 0.29(4) 0.14(3) 0.18(3) -0.06(3) 0.07(3) -0.06(3)
C180 0.29(4) 0.13(3) 0.18(3) -0.05(3) 0.08(3) -0.05(3)
S19 0.22(3) 0.115(18) 0.078(14) -0.003(13) 0.053(17) 0.042(18)
C181 0.21(8) 0.45(13) 0.40(13) 0.14(10) -0.01(9) -0.06(7)
C182 0.20(8) 0.45(13) 0.40(13) 0.14(10) 0.00(9) -0.07(6)
C183 0.21(8) 0.45(13) 0.41(13) 0.13(10) -0.01(9) -0.07(7)
C184 0.22(8) 0.46(13) 0.41(13) 0.13(10) -0.01(9) -0.06(7)
C185 0.23(8) 0.46(12) 0.40(13) 0.13(10) 0.00(9) -0.06(7)
C186 0.22(8) 0.46(12) 0.40(13) 0.13(10) 0.00(9) -0.06(7)
C187 0.23(8) 0.46(13) 0.41(13) 0.13(10) 0.00(9) -0.06(7)
C188 0.24(9) 0.46(13) 0.41(13) 0.13(10) 0.01(9) -0.07(8)
C189 0.24(9) 0.46(13) 0.40(13) 0.12(10) 0.00(9) -0.06(8)
C190 0.24(8) 0.46(13) 0.40(13) 0.12(10) 0.00(9) -0.06(7)
S20 0.073(11) 0.037(9) 0.059(9) 0.008(8) 0.003(8) -0.011(8)
C191 0.11(3) 0.06(3) 0.09(3) 0.02(3) 0.00(3) 0.00(3)
C192 0.10(3) 0.02(2) 0.09(3) 0.01(2) 0.04(3) 0.00(2)
C193 0.08(3) 0.04(3) 0.12(3) 0.02(3) 0.04(3) 0.00(2)
C194 0.09(3) 0.07(3) 0.14(3) 0.00(3) 0.02(3) -0.01(3)
C195 0.11(3) 0.08(3) 0.13(3) 0.01(3) 0.01(3) 0.01(3)
C196 0.12(3) 0.09(3) 0.10(3) 0.02(3) 0.02(3) 0.01(3)
C197 0.14(4) 0.09(3) 0.12(3) 0.02(3) 0.01(3) 0.01(3)
C198 0.14(4) 0.10(4) 0.13(4) 0.00(4) 0.01(3) 0.02(3)
C199 0.13(4) 0.09(3) 0.13(4) 0.01(3) -0.01(3) 0.03(3)
C200 0.10(4) 0.08(3) 0.13(3) 0.01(3) 0.01(3) 0.03(3)
S21 0.15(3) 0.024(15) 0.27(5) 0.000 0.04(3) 0.000
C201 0.18(5) 0.16(5) 0.18(5) -0.01(3) 0.04(4) 0.00(4)
C202 0.18(5) 0.15(5) 0.18(5) -0.01(4) 0.04(4) 0.00(3)
C203 0.19(5) 0.16(5) 0.18(5) -0.01(4) 0.05(4) -0.01(4)
C204 0.19(4) 0.16(5) 0.19(5) -0.02(4) 0.05(3) -0.01(3)
C205 0.19(4) 0.17(4) 0.19(4) -0.02(3) 0.05(3) -0.01(3)
C206 0.18(4) 0.16(4) 0.19(4) -0.01(3) 0.05(3) -0.01(3)
C207 0.19(4) 0.18(5) 0.19(5) -0.02(4) 0.05(3) -0.02(3)
C208 0.19(5) 0.18(5) 0.20(5) -0.02(4) 0.05(4) -0.02(4)
C209 0.19(5) 0.18(5) 0.20(5) -0.03(4) 0.05(4) -0.02(3)
C210 0.19(5) 0.18(5) 0.20(5) -0.03(3) 0.05(4) -0.02(4)
S22 0.086(12) 0.056(10) 0.062(10) -0.024(8) 0.022(9) -0.033(9)

loop_
_atom_type_symbol
_atom_type_description
_atom_type_scat_dispersion_real
_atom_type_scat_dispersion_imag
_atom_type_scat_source
C C 0.0181 0.0091 'International Tables Vol C Tables 4.2.6.8 and 6.1.1.4'
H H 0.0000 0.0000 'International Tables Vol C Tables 4.2.6.8 and 6.1.1.4'
Au Au -4.4197 7.2980 'International Tables Vol C Tables 4.2.6.8 and 6.1.1.4'
S S 0.3331 0.5567 'International Tables Vol C Tables 4.2.6.8 and 6.1.1.4'

loop_
_geom_angle_atom_site_label_1
_geom_angle_atom_site_label_2
_geom_angle_atom_site_label_3
_geom_angle
_geom_angle_site_symmetry_1
_geom_angle_site_symmetry_3
Au1 Au1 Au5 59.28(8) 2_755 .
Au1 Au1 Au6 88.61(12) 2_755 .
Au1 Au1 Au7 144.89(12) 2_755 .
Au1 Au1 Au9 145.44(14) 2_755 .
Au1 Au1 Au11 91.89(11) 2_755 .
Au2 Au1 Au1 59.18(8) 2_755 2_755
Au2 Au1 Au1 59.64(8) . 2_755
Au2 Au1 Au2 61.09(10) . 2_755
Au2 Au1 Au4 59.36(8) 2_755 .
Au2 Au1 Au4 59.48(8) . .
Au2 Au1 Au5 118.92(11) . .
Au2 Au1 Au5 89.14(9) . 2_755
Au2 Au1 Au5 119.90(11) 2_755 2_755
Au2 Au1 Au5 88.05(10) 2_755 .
Au2 Au1 Au6 59.98(8) 2_755 .
Au2 Au1 Au6 121.04(11) . .
Au2 Au1 Au7 87.97(9) . .
Au2 Au1 Au7 118.98(10) 2_755 .
Au2 Au1 Au9 119.97(10) . .
Au2 Au1 Au9 89.40(9) 2_755 .
Au2 Au1 Au11 59.17(8) . .
Au2 Au1 Au11 120.22(10) 2_755 .
Au3 Au1 Au1 120.60(10) . 2_755
Au3 Au1 Au2 178.69(12) . .
Au3 Au1 Au2 120.20(11) . 2_755
Au3 Au1 Au4 121.18(10) . .
Au3 Au1 Au5 89.94(9) . 2_755
Au3 Au1 Au5 61.33(8) . .
Au3 Au1 Au6 60.24(8) . .
Au3 Au1 Au7 91.48(10) . .
Au3 Au1 Au9 60.67(8) . .
Au3 Au1 Au11 119.55(11) . .
Au4 Au1 Au1 107.57(7) . 2_755
Au4 Au1 Au5 144.58(12) . .
Au4 Au1 Au6 91.51(9) . .
Au4 Au1 Au7 59.62(9) . .
Au4 Au1 Au9 60.50(8) . .
Au4 Au1 Au11 88.24(9) . .
Au5 Au1 Au1 60.72(7) 2_755 2_755
Au5 Au1 Au4 145.60(11) 2_755 .
Au5 Au1 Au5 60.98(10) 2_755 .
Au5 Au1 Au6 118.65(11) 2_755 .
Au5 Au1 Au6 57.68(8) . .
Au5 Au1 Au7 109.67(11) 2_755 .
Au5 Au1 Au7 149.76(11) . .
Au5 Au1 Au9 147.20(11) 2_755 .
Au5 Au1 Au11 122.69(10) . .
Au5 Au1 Au11 61.72(8) 2_755 .
Au6 Au1 Au11 179.50(12) . .
Au7 Au1 Au6 122.15(10) . .
Au7 Au1 Au11 57.35(8) . .
Au9 Au1 Au5 109.90(10) . .
Au9 Au1 Au6 61.25(8) . .
Au9 Au1 Au7 60.90(8) . .
Au9 Au1 Au11 118.25(11) . .
Au12 Au1 Au1 121.67(9) . 2_755
Au12 Au1 Au2 118.99(11) . .
Au12 Au1 Au2 179.12(13) . 2_755
Au12 Au1 Au3 59.73(8) . .
Au12 Au1 Au4 119.85(11) . .
Au12 Au1 Au5 60.95(8) . 2_755
Au12 Au1 Au5 92.62(10) . .
Au12 Au1 Au6 119.97(10) . .
Au12 Au1 Au7 60.24(9) . .
Au12 Au1 Au9 89.84(10) . .
Au12 Au1 Au11 59.83(8) . .
Au1 Au2 Au1 61.18(10) . 2_755
Au1 Au2 Au2 59.23(8) 2_755 2_755
Au1 Au2 Au2 59.68(8) . 2_755
Au1 Au2 Au4 110.54(11) . 2_755
Au1 Au2 Au4 61.24(8) . .
Au1 Au2 Au6 90.54(9) . 2_755
Au1 Au2 Au6 61.41(8) 2_755 2_755
Au1 Au2 Au8 110.12(9) . .
Au1 Au2 Au10 151.68(11) 2_755 .
Au1 Au2 Au10 93.62(10) . .
Au1 Au2 Au11 63.35(8) . .
Au1 Au2 Au11 95.30(10) 2_755 .
Au1 Au2 Au13 147.46(11) . 2_755
Au1 Au2 Au13 90.82(10) 2_755 2_755
Au1 Au2 Au16 150.75(12) . 2_755
Au1 Au2 Au16 147.72(12) 2_755 2_755
Au1 Au2 Au17 119.67(11) . 2_755
Au1 Au2 Au17 120.55(10) 2_755 2_755
Au2 Au2 Au6 120.61(10) 2_755 2_755
Au2 Au2 Au10 121.21(12) 2_755 .
Au2 Au2 Au17 179.35(11) 2_755 2_755
Au4 Au2 Au1 61.06(9) 2_755 2_755
Au4 Au2 Au1 110.20(10) . 2_755
Au4 Au2 Au2 59.47(9) . 2_755
Au4 Au2 Au2 59.43(10) 2_755 2_755
Au4 Au2 Au4 109.39(10) . 2_755
Au4 Au2 Au6 93.36(10) 2_755 2_755
Au4 Au2 Au6 148.24(11) . 2_755
Au4 Au2 Au8 60.33(7) 2_755 .
Au4 Au2 Au8 60.34(7) . .
Au4 Au2 Au10 146.50(11) 2_755 .
Au4 Au2 Au10 61.77(9) . .
Au4 Au2 Au11 91.56(10) . .
Au4 Au2 Au11 152.32(11) 2_755 .
Au4 Au2 Au13 150.82(11) . 2_755
Au4 Au2 Au13 62.61(9) 2_755 2_755
Au4 Au2 Au16 91.22(10) 2_755 2_755
Au4 Au2 Au16 93.77(10) . 2_755
Au4 Au2 Au17 120.36(11) . 2_755
Au4 Au2 Au17 121.08(10) 2_755 2_755
Au6 Au2 Au10 109.79(11) 2_755 .
Au6 Au2 Au17 59.14(8) 2_755 2_755
Au8 Au2 Au1 109.74(10) . 2_755
Au8 Au2 Au2 59.51(6) . 2_755
Au8 Au2 Au6 150.57(11) . 2_755
Au8 Au2 Au10 90.19(9) . .
Au8 Au2 Au11 147.09(11) . .
Au8 Au2 Au13 94.12(9) . 2_755
Au8 Au2 Au16 63.24(8) . 2_755
Au8 Au2 Au17 121.03(10) . 2_755
Au10 Au2 Au17 58.65(8) . 2_755
Au11 Au2 Au2 122.98(9) . 2_755
Au11 Au2 Au6 60.86(8) . 2_755
Au11 Au2 Au10 59.60(9) . .
Au11 Au2 Au17 56.37(8) . 2_755
Au13 Au2 Au2 121.97(14) 2_755 2_755
Au13 Au2 Au6 59.76(8) 2_755 2_755
Au13 Au2 Au10 108.11(10) 2_755 .
Au13 Au2 Au11 106.89(10) 2_755 .
Au13 Au2 Au17 58.52(9) 2_755 2_755
Au16 Au2 Au2 122.73(7) 2_755 2_755
Au16 Au2 Au6 108.01(10) 2_755 2_755
Au16 Au2 Au10 59.24(9) 2_755 .
Au16 Au2 Au11 105.65(11) 2_755 .
Au16 Au2 Au13 59.96(9) 2_755 2_755
Au16 Au2 Au17 57.83(8) 2_755 2_755
Au1 Au3 Au5 60.70(8) . .
Au1 Au3 Au6 61.57(8) . .
Au1 Au3 Au9 60.87(8) . .
Au1 Au3 Au15 88.45(10) . .
Au1 Au3 Au23 109.04(11) . .
Au1 Au3 Au30 148.38(13) . .
Au6 Au3 Au5 57.90(8) . .
Au6 Au3 Au9 61.76(9) . .
Au6 Au3 Au23 60.53(9) . .
Au6 Au3 Au30 135.67(11) . .
Au9 Au3 Au5 109.57(10) . .
Au9 Au3 Au23 116.65(11) . .
Au12 Au3 Au1 59.70(8) . .
Au12 Au3 Au5 92.23(9) . .
Au12 Au3 Au6 121.26(10) . .
Au12 Au3 Au9 89.93(10) . .
Au12 Au3 Au14 60.99(9) . 2_755
Au12 Au3 Au15 60.34(9) . .
Au12 Au3 Au22 146.04(12) . .
Au12 Au3 Au23 142.63(11) . .
Au12 Au3 Au30 97.41(11) . .
Au14 Au3 Au1 89.35(9) 2_755 .
Au14 Au3 Au5 60.47(9) 2_755 .
Au14 Au3 Au6 118.36(11) 2_755 .
Au14 Au3 Au9 147.03(11) 2_755 .
Au14 Au3 Au15 112.37(12) 2_755 .
Au14 Au3 Au23 84.78(10) 2_755 .
Au14 Au3 Au30 98.18(11) 2_755 .
Au15 Au3 Au5 147.23(11) . .
Au15 Au3 Au6 119.00(11) . .
Au15 Au3 Au9 57.24(9) . .
Au15 Au3 Au23 156.08(11) . .
Au15 Au3 Au30 60.25(9) . .
Au22 Au3 Au1 108.70(11) . .
Au22 Au3 Au5 110.01(11) . .
Au22 Au3 Au6 58.51(9) . .
Au22 Au3 Au9 59.00(9) . .
Au22 Au3 Au14 152.60(12) . 2_755
Au22 Au3 Au15 89.18(10) . .
Au22 Au3 Au23 70.10(10) . .
Au22 Au3 Au30 77.41(10) . .
Au23 Au3 Au5 55.48(8) . .
Au30 Au3 Au5 148.01(12) . .
Au30 Au3 Au9 100.91(10) . .
Au30 Au3 Au23 102.23(11) . .
Au1 Au4 Au9 59.95(8) . .
Au1 Au4 Au10 91.52(9) . .
Au1 Au4 Au13 88.20(9) . .
Au1 Au4 Au18 144.82(13) . .
Au1 Au4 Au19 145.72(11) . .
Au2 Au4 Au1 59.28(8) . .
Au2 Au4 Au1 59.58(8) 2_755 .
Au2 Au4 Au2 61.10(10) . 2_755
Au2 Au4 Au7 120.29(11) 2_755 .
Au2 Au4 Au7 88.49(10) . .
Au2 Au4 Au8 59.91(8) 2_755 .
Au2 Au4 Au8 59.93(8) . .
Au2 Au4 Au9 89.20(10) 2_755 .
Au2 Au4 Au9 119.23(10) . .
Au2 Au4 Au10 60.16(8) . .
Au2 Au4 Au10 121.23(10) 2_755 .
Au2 Au4 Au13 120.43(12) . .
Au2 Au4 Au13 59.39(8) 2_755 .
Au2 Au4 Au18 120.73(11) . .
Au2 Au4 Au18 88.70(10) 2_755 .
Au2 Au4 Au19 89.52(9) . .
Au2 Au4 Au19 119.97(11) 2_755 .
Au2 Au4 Au20 120.99(11) . .
Au2 Au4 Au20 177.09(12) 2_755 .
Au2 Au4 Au21 119.81(11) 2_755 .
Au2 Au4 Au21 178.27(13) . .
Au7 Au4 Au1 60.72(8) . .
Au7 Au4 Au9 61.08(9) . .
Au7 Au4 Au10 59.89(8) . .
Au7 Au4 Au13 119.16(10) . .
Au7 Au4 Au18 147.42(12) . .
Au7 Au4 Au19 108.63(11) . .
Au8 Au4 Au1 108.21(11) . .
Au8 Au4 Au7 144.82(10) . .
Au8 Au4 Au9 146.18(12) . .
Au8 Au4 Au10 89.05(8) . .
Au8 Au4 Au13 91.95(9) . .
Au8 Au4 Au18 60.81(8) . .
Au8 Au4 Au19 60.06(9) . .
Au8 Au4 Au20 118.89(11) . .
Au9 Au4 Au10 120.97(11) . .
Au9 Au4 Au13 58.08(8) . .
Au9 Au4 Au19 147.44(12) . .
Au10 Au4 Au13 179.00(13) . .
Au18 Au4 Au9 108.94(10) . .
Au18 Au4 Au10 119.85(11) . .
Au18 Au4 Au13 60.70(9) . .
Au18 Au4 Au19 61.64(9) . .
Au19 Au4 Au10 58.21(9) . .
Au19 Au4 Au13 122.34(11) . .
Au20 Au4 Au1 123.03(12) . .
Au20 Au4 Au7 62.34(9) . .
Au20 Au4 Au9 91.26(10) . .
Au20 Au4 Au10 60.83(9) . .
Au20 Au4 Au13 118.58(11) . .
Au20 Au4 Au18 88.43(10) . .
Au20 Au4 Au19 58.87(9) . .
Au21 Au4 Au1 119.65(10) . .
Au21 Au4 Au7 89.78(10) . .
Au21 Au4 Au8 121.77(11) . .
Au21 Au4 Au9 59.70(8) . .
Au21 Au4 Au10 118.96(12) . .
Au21 Au4 Au13 60.43(9) . .
Au21 Au4 Au18 60.98(9) . .
Au21 Au4 Au19 91.15(10) . .
Au21 Au4 Au20 58.16(9) . .
Au1 Au5 Au1 60.00(10) 2_755 .
Au1 Au5 Au3 57.97(8) . .
Au1 Au5 Au3 117.95(11) 2_755 .
Au1 Au5 Au5 58.81(8) . 2_755
Au1 Au5 Au5 60.22(7) 2_755 2_755
Au1 Au5 Au11 91.25(10) . 2_755
Au1 Au5 Au11 61.33(8) 2_755 2_755
Au1 Au5 Au12 58.43(8) 2_755 2_755
Au1 Au5 Au14 117.48(11) 2_755 2_755
Au1 Au5 Au24 106.29(11) 2_755 .
Au1 Au5 Au25 141.77(10) 2_755 .
Au1 Au5 Au25 147.97(11) . .
Au3 Au5 Au5 86.81(12) . 2_755
Au3 Au5 Au11 120.39(10) . 2_755
Au3 Au5 Au25 95.18(9) . .
Au5 Au5 Au11 121.54(9) 2_755 2_755
Au5 Au5 Au25 106.79(6) 2_755 .
Au6 Au5 Au1 91.24(9) . 2_755
Au6 Au5 Au1 61.46(8) . .
Au6 Au5 Au3 60.37(8) . .
Au6 Au5 Au5 120.25(10) . 2_755
Au6 Au5 Au11 60.07(8) . 2_755
Au6 Au5 Au12 119.00(11) . 2_755
Au6 Au5 Au14 118.36(11) . 2_755
Au6 Au5 Au24 88.42(10) . .
Au6 Au5 Au25 123.32(10) . .
Au11 Au5 Au25 119.16(11) 2_755 .
Au12 Au5 Au1 118.42(10) 2_755 .
Au12 Au5 Au3 176.35(12) 2_755 .
Au12 Au5 Au5 90.69(11) 2_755 2_755
Au12 Au5 Au11 58.95(8) 2_755 2_755
Au12 Au5 Au14 122.54(11) 2_755 2_755
Au12 Au5 Au24 58.50(9) 2_755 .
Au12 Au5 Au25 88.08(9) 2_755 .
Au14 Au5 Au1 89.15(9) . 2_755
Au14 Au5 Au1 86.37(10) 2_755 .
Au14 Au5 Au1 119.53(11) . .
Au14 Au5 Au3 57.99(8) 2_755 .
Au14 Au5 Au3 120.22(11) . .
Au14 Au5 Au5 57.28(8) 2_755 2_755
Au14 Au5 Au5 60.74(8) . 2_755
Au14 Au5 Au6 178.99(13) . .
Au14 Au5 Au11 119.37(11) . 2_755
Au14 Au5 Au11 177.61(12) 2_755 2_755
Au14 Au5 Au12 60.47(9) . 2_755
Au14 Au5 Au14 62.23(11) . 2_755
Au14 Au5 Au24 126.43(11) 2_755 .
Au14 Au5 Au24 90.57(10) . .
Au14 Au5 Au25 63.13(9) 2_755 .
Au14 Au5 Au25 56.04(8) . .
Au23 Au5 Au1 112.34(11) . .
Au23 Au5 Au1 152.04(12) . 2_755
Au23 Au5 Au3 62.03(9) . .
Au23 Au5 Au5 142.38(14) . 2_755
Au23 Au5 Au6 63.78(9) . .
Au23 Au5 Au11 93.64(10) . 2_755
Au23 Au5 Au12 121.27(12) . 2_755
Au23 Au5 Au14 115.63(11) . .
Au23 Au5 Au14 87.03(10) . 2_755
Au23 Au5 Au24 63.16(10) . .
Au23 Au5 Au25 59.67(9) . .
Au24 Au5 Au1 144.67(12) . .
Au24 Au5 Au3 124.54(10) . .
Au24 Au5 Au5 146.64(13) . 2_755
Au24 Au5 Au11 55.82(9) . 2_755
Au24 Au5 Au25 63.42(9) . .
Au1 Au6 Au9 58.92(8) . .
Au2 Au6 Au1 58.60(8) 2_755 .
Au2 Au6 Au3 116.78(11) 2_755 .
Au2 Au6 Au9 87.29(10) 2_755 .
Au2 Au6 Au11 59.54(8) 2_755 2_755
Au2 Au6 Au17 62.90(9) 2_755 .
Au2 Au6 Au23 143.61(11) 2_755 .
Au2 Au6 Au27 109.59(11) 2_755 .
Au3 Au6 Au1 58.20(8) . .
Au3 Au6 Au9 59.19(9) . .
Au3 Au6 Au11 124.98(10) . 2_755
Au3 Au6 Au17 177.57(13) . .
Au3 Au6 Au23 60.17(9) . .
Au3 Au6 Au27 119.68(11) . .
Au5 Au6 Au1 60.86(8) . .
Au5 Au6 Au2 89.09(9) . 2_755
Au5 Au6 Au3 61.73(9) . .
Au5 Au6 Au9 110.60(11) . .
Au5 Au6 Au11 63.31(8) . 2_755
Au5 Au6 Au13 146.19(11) . .
Au5 Au6 Au17 120.46(11) . .
Au5 Au6 Au23 56.51(8) . .
Au5 Au6 Au27 154.58(12) . .
Au11 Au6 Au1 92.75(9) 2_755 .
Au11 Au6 Au9 145.46(11) 2_755 .
Au11 Au6 Au17 57.17(8) 2_755 .
Au11 Au6 Au23 91.39(10) 2_755 .
Au13 Au6 Au1 89.35(10) . .
Au13 Au6 Au2 60.04(8) . 2_755
Au13 Au6 Au3 117.77(12) . .
Au13 Au6 Au9 58.57(9) . .
Au13 Au6 Au11 106.08(11) . 2_755
Au13 Au6 Au17 59.87(9) . .
Au13 Au6 Au23 156.22(11) . .
Au13 Au6 Au27 58.38(9) . .
Au17 Au6 Au1 121.50(10) . .
Au17 Au6 Au9 118.44(11) . .
Au17 Au6 Au23 121.66(12) . .
Au22 Au6 Au1 106.71(11) . .
Au22 Au6 Au2 143.04(12) . 2_755
Au22 Au6 Au3 59.44(9) . .
Au22 Au6 Au5 114.20(11) . .
Au22 Au6 Au9 58.39(9) . .
Au22 Au6 Au11 156.14(13) . 2_755
Au22 Au6 Au13 88.18(10) . .
Au22 Au6 Au17 119.18(11) . .
Au22 Au6 Au23 70.32(9) . .
Au22 Au6 Au27 60.27(9) . .
Au23 Au6 Au1 106.12(10) . .
Au23 Au6 Au9 114.03(11) . .
Au27 Au6 Au1 143.71(12) . .
Au27 Au6 Au9 88.03(10) . .
Au27 Au6 Au11 110.79(12) . 2_755
Au27 Au6 Au17 58.91(9) . .
Au27 Au6 Au23 100.68(10) . .
Au29 Au6 Au1 149.57(11) . .
Au29 Au6 Au2 113.31(12) . 2_755
Au29 Au6 Au3 121.31(11) . .
Au29 Au6 Au5 91.23(10) . .
Au29 Au6 Au9 150.64(11) . .
Au29 Au6 Au11 61.79(9) . 2_755
Au29 Au6 Au13 112.55(12) . .
Au29 Au6 Au17 60.34(10) . .
Au29 Au6 Au22 95.29(11) . .
Au29 Au6 Au23 61.51(10) . .
Au29 Au6 Au27 65.92(10) . .
Au1 Au7 Au9 59.24(8) . .
Au1 Au7 Au20 118.03(11) . .
Au4 Au7 Au1 59.67(8) . .
Au4 Au7 Au9 59.95(8) . .
Au4 Au7 Au10 61.07(9) . .
Au4 Au7 Au20 58.38(9) . .
Au9 Au7 Au20 88.38(10) . .
Au10 Au7 Au1 91.60(10) . .
Au10 Au7 Au9 121.02(11) . .
Au10 Au7 Au20 59.92(8) . .
Au11 Au7 Au1 62.80(9) . .
Au11 Au7 Au4 91.44(10) . .
Au11 Au7 Au9 122.04(12) . .
Au11 Au7 Au10 59.95(8) . .
Au11 Au7 Au12 61.00(8) . .
Au11 Au7 Au20 119.86(10) . .
Au12 Au7 Au1 57.91(8) . .
Au12 Au7 Au4 117.58(11) . .
Au12 Au7 Au9 87.56(9) . .
Au12 Au7 Au10 120.82(11) . .
Au12 Au7 Au20 175.44(13) . .
Au15 Au7 Au1 87.84(10) . .
Au15 Au7 Au4 117.19(12) . .
Au15 Au7 Au9 57.23(9) . .
Au15 Au7 Au10 178.17(13) . .
Au15 Au7 Au11 121.20(11) . .
Au15 Au7 Au12 60.24(8) . .
Au15 Au7 Au20 118.88(11) . .
Au28 Au7 Au1 110.47(11) . .
Au28 Au7 Au4 150.96(12) . .
Au28 Au7 Au9 142.23(12) . .
Au28 Au7 Au10 94.00(11) . .
Au28 Au7 Au11 61.51(9) . .
Au28 Au7 Au12 60.40(9) . .
Au28 Au7 Au15 87.83(11) . .
Au28 Au7 Au20 124.13(12) . .
Au28 Au7 Au34 116.20(13) . .
Au28 Au7 Au36 66.43(10) . .
Au34 Au7 Au1 120.34(12) . .
Au34 Au7 Au4 90.37(11) . .
Au34 Au7 Au9 61.10(9) . .
Au34 Au7 Au10 118.94(11) . .
Au34 Au7 Au11 176.85(14) . .
Au34 Au7 Au12 120.23(11) . .
Au34 Au7 Au15 60.00(9) . .
Au34 Au7 Au20 59.18(9) . .
Au34 Au7 Au36 85.77(11) . .
Au36 Au7 Au1 148.44(12) . .
Au36 Au7 Au4 106.73(11) . .
Au36 Au7 Au9 142.46(12) . .
Au36 Au7 Au10 58.37(9) . .
Au36 Au7 Au11 91.25(10) . .
Au36 Au7 Au12 126.71(12) . .
Au36 Au7 Au15 122.49(13) . .
Au36 Au7 Au20 57.78(10) . .
Au2 Au8 Au2 60.98(12) . 2_755
Au2 Au8 Au4 59.76(9) 2_755 .
Au2 Au8 Au4 59.73(9) 2_755 2_755
Au2 Au8 Au4 59.73(9) . .
Au2 Au8 Au4 59.76(9) . 2_755
Au2 Au8 Au16 58.85(7) 2_755 .
Au2 Au8 Au16 119.80(12) . .
Au2 Au8 Au16 119.80(12) 2_755 2_755
Au2 Au8 Au16 58.85(7) . 2_755
Au2 Au8 Au18 120.27(10) 2_755 2_755
Au2 Au8 Au18 88.47(8) 2_755 .
Au2 Au8 Au18 120.27(10) . .
Au2 Au8 Au18 88.47(8) . 2_755
Au2 Au8 Au19 120.92(10) 2_755 .
Au2 Au8 Au19 90.04(8) 2_755 2_755
Au2 Au8 Au19 120.92(10) . 2_755
Au2 Au8 Au19 90.04(8) . .
Au4 Au8 Au4 108.44(15) . 2_755
Au4 Au8 Au16 88.40(8) . .
Au4 Au8 Au16 90.80(8) 2_755 .
Au4 Au8 Au16 90.80(8) . 2_755
Au4 Au8 Au16 88.41(8) 2_755 2_755
Au4 Au8 Au18 144.65(10) 2_755 .
Au4 Au8 Au18 60.55(7) . .
Au4 Au8 Au18 144.65(10) . 2_755
Au4 Au8 Au18 60.55(7) 2_755 2_755
Au4 Au8 Au19 146.25(10) 2_755 .
Au4 Au8 Au19 61.16(7) 2_755 2_755
Au4 Au8 Au19 146.25(10) . 2_755
Au4 Au8 Au19 61.16(7) . .
Au16 Au8 Au16 178.65(16) . 2_755
Au18 Au8 Au16 57.26(8) 2_755 2_755
Au18 Au8 Au16 123.19(8) 2_755 .
Au18 Au8 Au16 57.26(8) . .
Au18 Au8 Au16 123.18(8) . 2_755
Au18 Au8 Au18 147.83(16) 2_755 .
Au19 Au8 Au16 119.19(8) 2_755 2_755
Au19 Au8 Au16 61.27(7) . 2_755
Au19 Au8 Au16 119.18(8) . .
Au19 Au8 Au16 61.28(7) 2_755 .
Au19 Au8 Au18 107.77(9) . 2_755
Au19 Au8 Au18 61.92(8) . .
Au19 Au8 Au18 107.77(9) 2_755 .
Au19 Au8 Au18 61.93(8) 2_755 2_755
Au19 Au8 Au19 145.26(16) 2_755 .
Au26 Au8 Au2 119.01(7) . .
Au26 Au8 Au2 179.72(9) 2_755 .
Au26 Au8 Au2 119.01(7) 2_755 2_755
Au26 Au8 Au2 179.72(9) . 2_755
Au26 Au8 Au4 120.01(8) . 2_755
Au26 Au8 Au4 120.00(8) 2_755 .
Au26 Au8 Au4 120.50(9) 2_755 2_755
Au26 Au8 Au4 120.50(9) . .
Au26 Au8 Au16 60.18(8) . 2_755
Au26 Au8 Au16 60.18(8) 2_755 .
Au26 Au8 Au16 121.17(12) 2_755 2_755
Au26 Au8 Au16 121.17(12) . .
Au26 Au8 Au18 91.76(11) 2_755 2_755
Au26 Au8 Au18 91.75(11) . .
Au26 Au8 Au18 59.46(9) 2_755 .
Au26 Au8 Au18 59.47(9) . 2_755
Au26 Au8 Au19 89.74(11) 2_755 .
Au26 Au8 Au19 89.74(11) . 2_755
Au26 Au8 Au19 59.34(9) 2_755 2_755
Au26 Au8 Au19 59.34(9) . .
Au26 Au8 Au26 61.00(13) . 2_755
Au1 Au9 Au4 59.54(8) . .
Au1 Au9 Au6 59.83(8) . .
Au1 Au9 Au7 59.86(8) . .
Au1 Au9 Au34 116.19(11) . .
Au3 Au9 Au1 58.45(8) . .
Au3 Au9 Au4 118.00(10) . .
Au3 Au9 Au6 59.04(8) . .
Au3 Au9 Au7 89.58(9) . .
Au3 Au9 Au34 120.06(12) . .
Au4 Au9 Au6 90.13(10) . .
Au4 Au9 Au7 58.96(8) . .
Au7 Au9 Au6 119.69(10) . .
Au13 Au9 Au1 90.18(10) . .
Au13 Au9 Au3 118.09(12) . .
Au13 Au9 Au4 61.95(9) . .
Au13 Au9 Au6 59.05(9) . .
Au13 Au9 Au7 120.91(10) . .
Au13 Au9 Au21 61.52(9) . .
Au13 Au9 Au34 121.67(11) . .
Au15 Au9 Au1 89.36(10) . .
Au15 Au9 Au3 61.25(9) . .
Au15 Au9 Au4 118.17(11) . .
Au15 Au9 Au6 120.30(11) . .
Au15 Au9 Au7 59.21(9) . .
Au15 Au9 Au13 179.34(14) . .
Au15 Au9 Au21 119.13(13) . .
Au15 Au9 Au22 91.67(11) . .
Au15 Au9 Au34 58.97(10) . .
Au21 Au9 Au1 118.41(10) . .
Au21 Au9 Au3 176.80(11) . .
Au21 Au9 Au4 58.87(8) . .
Au21 Au9 Au6 120.48(12) . .
Au21 Au9 Au7 88.08(10) . .
Au21 Au9 Au34 60.16(10) . .
Au22 Au9 Au1 106.83(11) . .
Au22 Au9 Au3 59.13(9) . .
Au22 Au9 Au4 145.17(13) . .
Au22 Au9 Au6 57.62(9) . .
Au22 Au9 Au7 146.03(12) . .
Au22 Au9 Au13 88.01(11) . .
Au22 Au9 Au21 123.65(11) . .
Au22 Au9 Au34 125.82(12) . .
Au33 Au9 Au1 147.61(14) . .
Au33 Au9 Au3 122.98(11) . .
Au33 Au9 Au4 109.03(11) . .
Au33 Au9 Au6 92.05(11) . .
Au33 Au9 Au7 144.23(12) . .
Au33 Au9 Au13 59.69(9) . .
Au33 Au9 Au15 120.66(12) . .
Au33 Au9 Au21 59.87(9) . .
Au33 Au9 Au22 63.88(9) . .
Au33 Au9 Au34 91.57(11) . .
Au34 Au9 Au4 87.01(10) . .
Au34 Au9 Au6 175.97(11) . .
Au34 Au9 Au7 56.33(9) . .
Au2 Au10 Au4 58.07(8) . .
Au2 Au10 Au7 86.81(10) . .
Au2 Au10 Au17 62.93(9) . 2_755
Au2 Au10 Au20 116.19(11) . .
Au7 Au10 Au4 59.04(8) . .
Au7 Au10 Au20 61.09(8) . .
Au11 Au10 Au2 59.92(9) . .
Au11 Au10 Au4 89.58(10) . .
Au11 Au10 Au7 58.82(8) . .
Au11 Au10 Au17 57.85(8) . 2_755
Au11 Au10 Au20 119.90(11) . .
Au11 Au10 Au32 59.48(9) . .
Au16 Au10 Au2 59.88(9) 2_755 .
Au16 Au10 Au4 91.88(11) 2_755 .
Au16 Au10 Au7 145.09(13) 2_755 .
Au16 Au10 Au11 106.40(11) 2_755 .
Au16 Au10 Au17 59.48(9) 2_755 2_755
Au16 Au10 Au19 63.47(9) 2_755 .
Au16 Au10 Au20 122.15(12) 2_755 .
Au16 Au10 Au32 110.93(11) 2_755 .
Au17 Au10 Au4 120.94(12) 2_755 .
Au17 Au10 Au7 116.67(11) 2_755 .
Au17 Au10 Au20 177.75(12) 2_755 .
Au19 Au10 Au2 89.66(11) . .
Au19 Au10 Au4 60.53(9) . .
Au19 Au10 Au7 109.86(11) . .
Au19 Au10 Au11 146.54(13) . .
Au19 Au10 Au17 122.94(12) . 2_755
Au19 Au10 Au20 58.73(9) . .
Au19 Au10 Au32 153.30(12) . .
Au20 Au10 Au4 58.12(9) . .
Au32 Au10 Au2 110.49(11) . .
Au32 Au10 Au4 145.16(11) . .
Au32 Au10 Au7 89.24(10) . .
Au32 Au10 Au17 57.98(9) . 2_755
Au32 Au10 Au20 121.38(13) . .
Au36 Au10 Au2 144.42(12) . .
Au36 Au10 Au4 105.74(11) . .
Au36 Au10 Au7 59.15(9) . .
Au36 Au10 Au11 91.03(11) . .
Au36 Au10 Au16 155.41(13) . 2_755
Au36 Au10 Au17 120.90(13) . 2_755
Au36 Au10 Au19 110.33(12) . .
Au36 Au10 Au20 58.42(10) . .
Au36 Au10 Au32 62.96(10) . .
Au36 Au10 Au37 95.60(12) . .
Au36 Au10 Au43 65.48(11) . .
Au37 Au10 Au2 112.92(12) . .
Au37 Au10 Au4 150.44(13) . .
Au37 Au10 Au7 150.09(14) . .
Au37 Au10 Au11 110.59(11) . .
Au37 Au10 Au16 62.36(10) . 2_755
Au37 Au10 Au17 60.12(9) . 2_755
Au37 Au10 Au19 93.18(11) . .
Au37 Au10 Au20 121.82(12) . .
Au37 Au10 Au32 63.35(10) . .
Au37 Au10 Au43 63.27(10) . .
Au43 Au10 Au2 146.19(13) . .
Au43 Au10 Au4 107.25(11) . .
Au43 Au10 Au7 112.59(12) . .
Au43 Au10 Au11 153.80(14) . .
Au43 Au10 Au16 93.26(11) . 2_755
Au43 Au10 Au17 123.37(11) . 2_755
Au43 Au10 Au19 58.30(10) . .
Au43 Au10 Au20 58.61(9) . .
Au43 Au10 Au32 97.67(12) . .
Au1 Au11 Au5 56.96(8) . 2_755
Au2 Au11 Au1 57.48(8) . .
Au2 Au11 Au5 85.39(10) . 2_755
Au2 Au11 Au6 59.61(8) . 2_755
Au2 Au11 Au12 114.16(11) . .
Au2 Au11 Au29 108.92(11) . 2_755
Au6 Au11 Au1 86.57(10) 2_755 .
Au6 Au11 Au5 56.61(8) 2_755 2_755
Au6 Au11 Au29 56.63(9) 2_755 2_755
Au7 Au11 Au1 59.85(8) . .
Au7 Au11 Au2 88.45(10) . .
Au7 Au11 Au5 107.76(10) . 2_755
Au7 Au11 Au6 143.56(12) . 2_755
Au7 Au11 Au10 61.23(8) . .
Au7 Au11 Au12 60.04(8) . .
Au7 Au11 Au28 57.70(9) . .
Au7 Au11 Au29 159.79(13) . 2_755
Au7 Au11 Au32 91.19(11) . .
Au10 Au11 Au1 90.64(9) . .
Au10 Au11 Au2 60.48(9) . .
Au10 Au11 Au5 143.11(12) . 2_755
Au10 Au11 Au6 109.48(11) . 2_755
Au10 Au11 Au12 121.15(11) . .
Au10 Au11 Au29 117.91(11) . 2_755
Au12 Au11 Au1 56.70(8) . .
Au12 Au11 Au5 58.19(8) . 2_755
Au12 Au11 Au6 114.79(11) . 2_755
Au12 Au11 Au29 118.24(11) . 2_755
Au17 Au11 Au1 121.89(12) 2_755 .
Au17 Au11 Au2 64.47(9) 2_755 .
Au17 Au11 Au5 118.02(11) 2_755 2_755
Au17 Au11 Au6 61.42(9) 2_755 2_755
Au17 Au11 Au7 122.87(11) 2_755 .
Au17 Au11 Au10 61.65(9) 2_755 .
Au17 Au11 Au12 176.21(13) 2_755 .
Au17 Au11 Au28 124.42(12) 2_755 .
Au17 Au11 Au29 60.05(9) 2_755 2_755
Au17 Au11 Au32 59.51(10) 2_755 .
Au24 Au11 Au1 106.22(10) 2_755 .
Au24 Au11 Au2 143.31(13) 2_755 .
Au24 Au11 Au5 60.12(9) 2_755 2_755
Au24 Au11 Au6 88.92(10) 2_755 2_755
Au24 Au11 Au7 112.45(11) 2_755 .
Au24 Au11 Au10 155.98(14) 2_755 .
Au24 Au11 Au12 59.70(9) 2_755 .
Au24 Au11 Au17 119.01(11) 2_755 2_755
Au24 Au11 Au28 66.93(10) 2_755 .
Au24 Au11 Au29 59.16(9) 2_755 2_755
Au24 Au11 Au32 98.14(12) 2_755 .
Au28 Au11 Au1 105.21(10) . .
Au28 Au11 Au2 145.04(12) . .
Au28 Au11 Au5 111.46(11) . 2_755
Au28 Au11 Au6 155.13(12) . 2_755
Au28 Au11 Au10 92.50(11) . .
Au28 Au11 Au12 58.87(9) . .
Au28 Au11 Au29 103.21(11) . 2_755
Au29 Au11 Au1 138.35(12) 2_755 .
Au29 Au11 Au5 84.51(10) 2_755 2_755
Au32 Au11 Au1 147.46(11) . .
Au32 Au11 Au2 111.74(11) . .
Au32 Au11 Au5 155.11(12) . 2_755
Au32 Au11 Au6 115.56(11) . 2_755
Au32 Au11 Au10 60.41(9) . .
Au32 Au11 Au12 123.78(12) . .
Au32 Au11 Au28 64.92(10) . .
Au32 Au11 Au29 73.09(10) . 2_755
Au1 Au12 Au3 60.57(8) . .
Au1 Au12 Au5 60.62(8) . 2_755
Au1 Au12 Au7 61.85(9) . .
Au1 Au12 Au11 63.47(9) . .
Au1 Au12 Au14 89.18(10) . 2_755
Au1 Au12 Au15 89.44(10) . .
Au1 Au12 Au24 110.29(11) . 2_755
Au1 Au12 Au28 111.51(11) . .
Au1 Au12 Au31 150.40(13) . 2_755
Au3 Au12 Au5 90.22(10) . 2_755
Au3 Au12 Au7 92.92(10) . .
Au3 Au12 Au11 124.03(11) . .
Au3 Au12 Au14 59.83(9) . 2_755
Au3 Au12 Au15 61.24(9) . .
Au3 Au12 Au24 147.97(13) . 2_755
Au3 Au12 Au28 144.93(12) . .
Au3 Au12 Au31 96.17(10) . 2_755
Au5 Au12 Au11 62.87(9) 2_755 .
Au7 Au12 Au5 110.70(11) . 2_755
Au7 Au12 Au11 58.97(8) . .
Au14 Au12 Au5 58.32(8) 2_755 2_755
Au14 Au12 Au7 148.43(12) 2_755 .
Au14 Au12 Au11 121.14(11) 2_755 .
Au14 Au12 Au15 112.15(11) 2_755 .
Au15 Au12 Au5 147.08(12) . 2_755
Au15 Au12 Au7 59.11(8) . .
Au15 Au12 Au11 118.04(11) . .
Au24 Au12 Au5 61.25(9) 2_755 2_755
Au24 Au12 Au7 109.93(11) 2_755 .
Au24 Au12 Au11 57.89(9) 2_755 .
Au24 Au12 Au14 90.94(10) 2_755 2_755
Au24 Au12 Au15 150.19(13) 2_755 .
Au24 Au12 Au28 66.63(10) 2_755 .
Au24 Au12 Au31 79.08(10) 2_755 2_755
Au28 Au12 Au5 116.52(11) . 2_755
Au28 Au12 Au7 57.68(9) . .
Au28 Au12 Au11 59.88(9) . .
Au28 Au12 Au14 153.31(12) . 2_755
Au28 Au12 Au15 85.67(11) . .
Au31 Au12 Au5 104.89(11) 2_755 2_755
Au31 Au12 Au7 143.17(13) 2_755 .
Au31 Au12 Au11 136.26(12) 2_755 .
Au31 Au12 Au14 62.08(10) 2_755 2_755
Au31 Au12 Au15 94.85(10) 2_755 .
Au31 Au12 Au28 98.02(12) 2_755 .
Au2 Au13 Au4 58.00(8) 2_755 .
Au2 Au13 Au17 63.33(9) 2_755 .
Au2 Au13 Au18 86.72(9) 2_755 .
Au2 Au13 Au21 115.57(11) 2_755 .
Au2 Au13 Au42 109.38(12) 2_755 .
Au4 Au13 Au18 58.64(8) . .
Au6 Au13 Au2 60.20(8) . 2_755
Au6 Au13 Au4 90.88(10) . .
Au6 Au13 Au16 108.29(11) . .
Au6 Au13 Au17 60.92(9) . .
Au6 Au13 Au18 144.62(11) . .
Au6 Au13 Au21 121.66(12) . .
Au6 Au13 Au42 112.49(13) . .
Au9 Au13 Au2 89.50(10) . 2_755
Au9 Au13 Au4 59.97(8) . .
Au9 Au13 Au6 62.38(9) . .
Au9 Au13 Au16 145.50(11) . .
Au9 Au13 Au17 123.29(11) . .
Au9 Au13 Au18 108.78(12) . .
Au9 Au13 Au21 59.36(9) . .
Au9 Au13 Au42 155.11(12) . .
Au16 Au13 Au2 59.86(8) . 2_755
Au16 Au13 Au4 88.51(10) . .
Au16 Au13 Au17 59.40(9) . .
Au16 Au13 Au18 57.97(9) . .
Au16 Au13 Au21 117.25(11) . .
Au16 Au13 Au42 58.95(9) . .
Au17 Au13 Au4 121.29(10) . .
Au17 Au13 Au18 117.35(12) . .
Au17 Au13 Au21 176.64(12) . .
Au21 Au13 Au4 57.57(9) . .
Au21 Au13 Au18 59.29(9) . .
Au27 Au13 Au2 112.21(11) . 2_755
Au27 Au13 Au4 148.41(12) . .
Au27 Au13 Au6 61.34(9) . .
Au27 Au13 Au9 91.92(11) . .
Au27 Au13 Au16 113.23(13) . .
Au27 Au13 Au17 60.22(10) . .
Au27 Au13 Au18 152.40(12) . .
Au27 Au13 Au21 122.60(12) . .
Au27 Au13 Au42 66.34(10) . .
Au33 Au13 Au2 146.56(12) . 2_755
Au33 Au13 Au4 106.52(12) . .
Au33 Au13 Au6 93.39(10) . .
Au33 Au13 Au9 58.51(9) . .
Au33 Au13 Au16 153.57(12) . .
Au33 Au13 Au17 124.07(12) . .
Au33 Au13 Au18 111.26(12) . .
Au33 Au13 Au21 58.74(10) . .
Au33 Au13 Au27 63.87(10) . .
Au33 Au13 Au42 99.27(11) . .
Au39 Au13 Au2 144.04(12) . 2_755
Au39 Au13 Au4 106.65(12) . .
Au39 Au13 Au6 155.42(12) . .
Au39 Au13 Au9 111.43(13) . .
Au39 Au13 Au16 89.66(11) . .
Au39 Au13 Au17 119.46(13) . .
Au39 Au13 Au18 59.42(9) . .
Au39 Au13 Au21 59.30(10) . .
Au39 Au13 Au27 96.53(11) . .
Au39 Au13 Au33 65.50(10) . .
Au39 Au13 Au42 62.12(11) . .
Au42 Au13 Au4 144.01(12) . .
Au42 Au13 Au17 57.35(10) . .
Au42 Au13 Au18 88.93(11) . .
Au42 Au13 Au21 121.35(12) . .
Au3 Au14 Au5 61.54(9) 2_755 2_755
Au3 Au14 Au12 59.18(9) 2_755 2_755
Au3 Au14 Au14 118.70(11) 2_755 2_755
Au3 Au14 Au25 155.64(12) 2_755 .
Au3 Au14 Au25 98.12(10) 2_755 2_755
Au3 Au14 Au31 93.47(11) 2_755 .
Au5 Au14 Au3 91.55(10) . 2_755
Au5 Au14 Au5 61.98(10) . 2_755
Au5 Au14 Au12 61.20(9) . 2_755
Au5 Au14 Au14 60.60(8) . 2_755
Au5 Au14 Au14 57.16(8) 2_755 2_755
Au5 Au14 Au25 119.63(11) 2_755 .
Au5 Au14 Au25 64.54(9) 2_755 2_755
Au5 Au14 Au25 70.93(9) . .
Au5 Au14 Au25 111.37(11) . 2_755
Au5 Au14 Au31 104.33(11) . .
Au5 Au14 Au31 149.23(12) 2_755 .
Au12 Au14 Au5 91.81(10) 2_755 2_755
Au12 Au14 Au14 121.65(9) 2_755 2_755
Au12 Au14 Au25 96.90(11) 2_755 .
Au12 Au14 Au25 154.07(12) 2_755 2_755
Au12 Au14 Au31 58.45(9) 2_755 .
Au14 Au14 Au25 55.42(9) 2_755 2_755
Au25 Au14 Au14 67.95(10) . 2_755
Au25 Au14 Au25 103.92(11) . 2_755
Au25 Au14 Au31 75.46(10) . .
Au31 Au14 Au14 143.22(14) . 2_755
Au31 Au14 Au25 141.98(11) . 2_755
S20 Au14 Au3 97.2(4) 2_755 2_755
S20 Au14 Au5 103.3(4) 2_755 2_755
S20 Au14 Au5 156.3(4) 2_755 .
S20 Au14 Au12 141.4(4) 2_755 2_755
S20 Au14 Au14 96.1(4) 2_755 2_755
S20 Au14 Au25 105.6(4) 2_755 .
S20 Au14 Au25 45.7(4) 2_755 2_755
S20 Au14 Au31 97.1(4) 2_755 .
Au3 Au15 Au30 59.96(9) . .
Au3 Au15 Au48 155.75(12) . .
Au7 Au15 Au3 92.14(10) . .
Au7 Au15 Au12 60.65(8) . .
Au7 Au15 Au30 151.32(13) . .
Au7 Au15 Au48 69.25(10) . .
Au9 Au15 Au3 61.51(9) . .
Au9 Au15 Au7 63.56(9) . .
Au9 Au15 Au12 91.34(10) . .
Au9 Au15 Au30 103.79(12) . .
Au9 Au15 Au34 63.00(10) . .
Au9 Au15 Au48 118.57(12) . .
Au12 Au15 Au3 58.42(9) . .
Au12 Au15 Au30 95.96(11) . .
Au12 Au15 Au48 97.98(11) . .
Au30 Au15 Au48 134.79(13) . .
Au34 Au15 Au3 124.33(13) . .
Au34 Au15 Au7 58.87(9) . .
Au34 Au15 Au12 119.51(11) . .
Au34 Au15 Au30 141.13(13) . .
Au34 Au15 Au48 59.76(11) . .
S2 Au15 Au3 139.9(4) . .
S2 Au15 Au7 109.7(5) . .
S2 Au15 Au9 158.5(4) . .
S2 Au15 Au12 103.0(4) . .
S2 Au15 Au30 90.7(5) . .
S2 Au15 Au34 95.7(4) . .
S2 Au15 Au48 44.2(4) . .
Au2 Au16 Au8 57.92(9) 2_755 .
Au2 Au16 Au13 60.18(8) 2_755 .
Au2 Au16 Au19 87.35(9) 2_755 2_755
Au2 Au16 Au26 114.79(11) 2_755 2_755
Au2 Au16 Au37 110.23(11) 2_755 2_755
Au8 Au16 Au19 57.67(7) . 2_755
Au10 Au16 Au2 60.88(9) 2_755 2_755
Au10 Au16 Au8 88.10(9) 2_755 .
Au10 Au16 Au13 109.61(11) 2_755 .
Au10 Au16 Au17 61.20(9) 2_755 .
Au10 Au16 Au19 58.30(9) 2_755 2_755
Au10 Au16 Au26 115.32(11) 2_755 2_755
Au10 Au16 Au37 58.16(9) 2_755 2_755
Au13 Au16 Au8 91.07(10) . .
Au13 Au16 Au19 144.71(12) . 2_755
Au13 Au16 Au26 121.91(13) . 2_755
Au13 Au16 Au37 114.83(12) . 2_755
Au17 Au16 Au2 63.88(9) . 2_755
Au17 Au16 Au8 121.76(12) . .
Au17 Au16 Au13 60.62(9) . .
Au17 Au16 Au19 119.50(12) . 2_755
Au17 Au16 Au26 176.52(13) . 2_755
Au17 Au16 Au37 59.31(10) . 2_755
Au18 Au16 Au2 89.56(11) . 2_755
Au18 Au16 Au8 60.00(8) . .
Au18 Au16 Au10 145.75(12) . 2_755
Au18 Au16 Au13 62.77(10) . .
Au18 Au16 Au17 123.37(12) . .
Au18 Au16 Au19 107.05(11) . 2_755
Au18 Au16 Au26 59.28(10) . 2_755
Au18 Au16 Au37 156.04(12) . 2_755
Au18 Au16 Au42 92.83(12) . .
Au18 Au16 Au44 58.42(10) . 2_755
Au26 Au16 Au8 56.89(10) 2_755 .
Au26 Au16 Au19 57.03(9) 2_755 2_755
Au26 Au16 Au37 119.40(12) 2_755 2_755
Au37 Au16 Au8 142.13(11) 2_755 .
Au37 Au16 Au19 87.84(11) 2_755 2_755
Au41 Au16 Au2 144.22(12) 2_755 2_755
Au41 Au16 Au8 106.96(11) 2_755 .
Au41 Au16 Au10 88.38(11) 2_755 2_755
Au41 Au16 Au13 155.17(12) 2_755 .
Au41 Au16 Au17 119.02(14) 2_755 .
Au41 Au16 Au18 111.40(12) 2_755 .
Au41 Au16 Au19 59.43(9) 2_755 2_755
Au41 Au16 Au26 59.91(10) 2_755 2_755
Au41 Au16 Au37 59.74(11) 2_755 2_755
Au41 Au16 Au42 96.88(12) 2_755 .
Au41 Au16 Au44 65.39(11) 2_755 2_755
Au42 Au16 Au2 111.21(11) . 2_755
Au42 Au16 Au8 148.74(13) . .
Au42 Au16 Au10 112.96(13) . 2_755
Au42 Au16 Au13 60.82(10) . .
Au42 Au16 Au17 58.33(9) . .
Au42 Au16 Au19 153.14(14) . 2_755
Au42 Au16 Au26 124.68(12) . 2_755
Au42 Au16 Au37 67.91(11) . 2_755
Au42 Au16 Au44 65.26(10) . 2_755
Au44 Au16 Au2 146.53(14) 2_755 2_755
Au44 Au16 Au8 106.53(12) 2_755 .
Au44 Au16 Au10 152.55(14) 2_755 2_755
Au44 Au16 Au13 93.55(11) 2_755 .
Au44 Au16 Au17 123.58(12) 2_755 .
Au44 Au16 Au19 109.83(11) 2_755 2_755
Au44 Au16 Au26 59.43(10) 2_755 2_755
Au44 Au16 Au37 99.24(12) 2_755 2_755
Au6 Au17 Au2 57.95(8) . 2_755
Au10 Au17 Au2 58.43(8) 2_755 2_755
Au10 Au17 Au6 108.58(10) 2_755 .
Au11 Au17 Au2 59.16(8) 2_755 2_755
Au11 Au17 Au6 61.41(9) 2_755 .
Au11 Au17 Au10 60.50(8) 2_755 2_755
Au11 Au17 Au13 108.95(12) 2_755 .
Au11 Au17 Au16 108.41(11) 2_755 .
Au11 Au17 Au27 115.74(12) 2_755 .
Au11 Au17 Au29 62.25(9) 2_755 .
Au11 Au17 Au32 61.31(10) 2_755 2_755
Au11 Au17 Au37 111.33(12) 2_755 2_755
Au13 Au17 Au2 58.15(8) . 2_755
Au13 Au17 Au6 59.21(9) . .
Au13 Au17 Au10 107.61(11) . 2_755
Au16 Au17 Au2 58.29(8) . 2_755
Au16 Au17 Au6 107.39(12) . .
Au16 Au17 Au10 59.32(9) . 2_755
Au16 Au17 Au13 59.98(9) . .
Au16 Au17 Au27 112.30(12) . .
Au16 Au17 Au29 164.16(14) . .
Au16 Au17 Au37 61.68(10) . 2_755
Au27 Au17 Au2 106.66(12) . 2_755
Au27 Au17 Au6 60.20(9) . .
Au27 Au17 Au10 164.90(14) . 2_755
Au27 Au17 Au13 58.59(9) . .
Au27 Au17 Au29 65.27(10) . .
Au27 Au17 Au37 131.22(12) . 2_755
Au29 Au17 Au2 106.59(11) . 2_755
Au29 Au17 Au6 57.27(9) . .
Au29 Au17 Au10 118.88(11) . 2_755
Au29 Au17 Au13 109.31(12) . .
Au32 Au17 Au2 108.93(11) 2_755 2_755
Au32 Au17 Au6 117.15(11) 2_755 .
Au32 Au17 Au10 60.59(10) 2_755 2_755
Au32 Au17 Au13 166.96(12) 2_755 .
Au32 Au17 Au16 113.10(12) 2_755 .
Au32 Au17 Au27 132.30(13) 2_755 .
Au32 Au17 Au29 74.78(11) 2_755 .
Au32 Au17 Au37 63.65(10) 2_755 2_755
Au37 Au17 Au2 107.69(11) 2_755 2_755
Au37 Au17 Au6 165.55(12) 2_755 .
Au37 Au17 Au10 58.33(9) 2_755 2_755
Au37 Au17 Au13 116.39(12) 2_755 .
Au37 Au17 Au29 132.54(14) 2_755 .
Au42 Au17 Au2 108.36(12) . 2_755
Au42 Au17 Au6 114.48(13) . .
Au42 Au17 Au10 113.18(12) . 2_755
Au42 Au17 Au11 167.46(14) . 2_755
Au42 Au17 Au13 61.30(10) . .
Au42 Au17 Au16 60.46(10) . .
Au42 Au17 Au27 67.24(10) . .
Au42 Au17 Au29 126.96(12) . .
Au42 Au17 Au32 126.78(14) . 2_755
Au42 Au17 Au37 69.69(11) . 2_755
Au4 Au18 Au8 58.64(9) . .
Au4 Au18 Au13 60.66(8) . .
Au4 Au18 Au19 59.40(8) . .
Au4 Au18 Au21 58.33(9) . .
Au4 Au18 Au52 145.88(14) . .
Au8 Au18 Au13 90.66(10) . .
Au8 Au18 Au19 58.62(7) . .
Au8 Au18 Au21 116.96(11) . .
Au8 Au18 Au52 147.89(13) . .
Au13 Au18 Au19 120.05(11) . .
Au13 Au18 Au52 118.65(11) . .
Au16 Au18 Au4 90.48(10) . .
Au16 Au18 Au8 62.74(8) . .
Au16 Au18 Au13 59.26(9) . .
Au16 Au18 Au19 121.36(11) . .
Au16 Au18 Au21 118.83(12) . .
Au16 Au18 Au26 61.84(10) . 2_755
Au16 Au18 Au38 121.11(13) . .
Au16 Au18 Au39 88.81(12) . .
Au16 Au18 Au52 119.36(13) . .
Au19 Au18 Au52 110.09(12) . .
Au21 Au18 Au13 59.58(9) . .
Au21 Au18 Au19 88.36(11) . .
Au21 Au18 Au52 90.82(11) . .
Au26 Au18 Au4 117.15(11) 2_755 .
Au26 Au18 Au8 58.51(9) 2_755 .
Au26 Au18 Au13 120.96(13) 2_755 .
Au26 Au18 Au19 87.29(10) 2_755 .
Au26 Au18 Au21 175.02(13) 2_755 .
Au26 Au18 Au38 59.27(10) 2_755 .
Au26 Au18 Au39 126.27(14) 2_755 .
Au26 Au18 Au52 92.95(11) 2_755 .
Au38 Au18 Au4 115.71(12) . .
Au38 Au18 Au8 86.46(10) . .
Au38 Au18 Au13 176.27(13) . .
Au38 Au18 Au19 56.33(9) . .
Au38 Au18 Au21 119.82(13) . .
Au38 Au18 Au52 64.72(10) . .
Au39 Au18 Au4 106.12(11) . .
Au39 Au18 Au8 145.64(13) . .
Au39 Au18 Au13 56.71(9) . .
Au39 Au18 Au19 144.33(14) . .
Au39 Au18 Au21 58.53(10) . .
Au39 Au18 Au38 126.56(12) . .
Au39 Au18 Au52 61.97(10) . .
Au40 Au18 Au4 91.13(12) . .
Au40 Au18 Au8 119.43(12) . .
Au40 Au18 Au13 120.40(12) . .
Au40 Au18 Au16 177.78(13) . .
Au40 Au18 Au19 60.82(10) . .
Au40 Au18 Au21 60.94(10) . .
Au40 Au18 Au26 118.61(12) . 2_755
Au40 Au18 Au38 59.39(11) . .
Au40 Au18 Au39 89.29(12) . .
Au40 Au18 Au44 116.99(13) . 2_755
Au40 Au18 Au52 58.65(11) . .
Au44 Au18 Au4 149.49(14) 2_755 .
Au44 Au18 Au8 110.81(12) 2_755 .
Au44 Au18 Au13 93.02(12) 2_755 .
Au44 Au18 Au16 61.11(10) 2_755 .
Au44 Au18 Au19 143.71(13) 2_755 .
Au44 Au18 Au21 123.72(12) 2_755 .
Au44 Au18 Au26 61.18(10) 2_755 2_755
Au44 Au18 Au38 90.22(12) 2_755 .
Au44 Au18 Au39 65.31(11) 2_755 .
Au44 Au18 Au52 58.50(11) 2_755 .
Au4 Au19 Au16 89.35(10) . 2_755
Au4 Au19 Au18 58.96(8) . .
Au8 Au19 Au4 58.78(9) . .
Au8 Au19 Au16 61.06(8) . 2_755
Au8 Au19 Au18 59.46(8) . .
Au8 Au19 Au40 114.90(11) . .
Au10 Au19 Au4 61.27(8) . .
Au10 Au19 Au8 90.09(11) . .
Au10 Au19 Au16 58.23(9) . 2_755
Au10 Au19 Au18 120.22(11) . .
Au10 Au19 Au40 122.36(12) . .
Au10 Au19 Au41 86.60(11) . .
Au18 Au19 Au16 120.50(12) . 2_755
Au20 Au19 Au4 59.41(9) . .
Au20 Au19 Au8 118.14(11) . .
Au20 Au19 Au10 62.11(9) . .
Au20 Au19 Au16 120.29(12) . 2_755
Au20 Au19 Au18 87.20(10) . .
Au20 Au19 Au40 60.28(10) . .
Au20 Au19 Au41 122.98(14) . .
Au26 Au19 Au4 117.79(13) . .
Au26 Au19 Au8 59.01(10) . .
Au26 Au19 Au10 118.22(12) . .
Au26 Au19 Au16 60.01(9) . 2_755
Au26 Au19 Au18 90.10(11) . .
Au26 Au19 Au20 176.90(14) . .
Au26 Au19 Au40 119.17(12) . .
Au26 Au19 Au41 59.98(10) . .
Au38 Au19 Au4 119.04(12) . .
Au38 Au19 Au8 89.16(12) . .
Au38 Au19 Au10 178.80(15) . .
Au38 Au19 Au16 120.57(12) . 2_755
Au38 Au19 Au18 60.10(10) . .
Au38 Au19 Au20 119.08(12) . .
Au38 Au19 Au26 60.57(10) . .
Au38 Au19 Au40 58.84(10) . .
Au38 Au19 Au41 92.73(11) . .
Au40 Au19 Au4 87.66(10) . .
Au40 Au19 Au16 175.88(14) . 2_755
Au40 Au19 Au18 55.44(10) . .
Au41 Au19 Au4 143.08(12) . .
Au41 Au19 Au8 107.35(11) . .
Au41 Au19 Au16 56.50(9) . 2_755
Au41 Au19 Au18 147.94(13) . .
Au41 Au19 Au40 127.10(13) . .
Au43 Au19 Au4 109.32(12) . .
Au43 Au19 Au8 148.05(13) . .
Au43 Au19 Au10 60.16(10) . .
Au43 Au19 Au16 91.18(11) . 2_755
Au43 Au19 Au18 144.02(13) . .
Au43 Au19 Au20 60.37(10) . .
Au43 Au19 Au26 122.65(12) . .
Au43 Au19 Au38 120.37(13) . .
Au43 Au19 Au40 92.48(12) . .
Au43 Au19 Au41 62.77(11) . .
Au4 Au20 Au7 59.28(9) . .
Au4 Au20 Au10 61.05(9) . .
Au4 Au20 Au40 89.34(12) . .
Au4 Au20 Au51 123.94(13) . .
Au7 Au20 Au51 122.09(11) . .
Au10 Au20 Au7 58.99(8) . .
Au10 Au20 Au51 174.98(15) . .
Au19 Au20 Au4 61.72(9) . .
Au19 Au20 Au7 108.46(11) . .
Au19 Au20 Au10 59.15(9) . .
Au19 Au20 Au40 61.03(10) . .
Au19 Au20 Au51 122.77(13) . .
Au21 Au20 Au4 60.61(9) . .
Au21 Au20 Au7 89.39(10) . .
Au21 Au20 Au10 121.62(12) . .
Au21 Au20 Au19 94.39(12) . .
Au21 Au20 Au34 62.11(10) . .
Au21 Au20 Au36 143.66(13) . .
Au21 Au20 Au40 61.05(10) . .
Au21 Au20 Au43 149.70(14) . .
Au21 Au20 Au51 63.35(11) . .
Au34 Au20 Au4 89.44(11) . .
Au34 Au20 Au7 56.74(9) . .
Au34 Au20 Au10 115.58(11) . .
Au34 Au20 Au19 150.07(14) . .
Au34 Au20 Au40 114.58(12) . .
Au34 Au20 Au51 65.35(10) . .
Au36 Au20 Au4 107.95(11) . .
Au36 Au20 Au7 58.33(9) . .
Au36 Au20 Au10 58.21(10) . .
Au36 Au20 Au19 110.51(12) . .
Au36 Au20 Au34 84.68(11) . .
Au36 Au20 Au40 154.68(13) . .
Au36 Au20 Au43 65.36(11) . .
Au36 Au20 Au51 117.61(14) . .
Au40 Au20 Au7 145.68(14) . .
Au40 Au20 Au10 120.15(12) . .
Au40 Au20 Au51 62.17(10) . .
Au43 Au20 Au4 109.62(12) . .
Au43 Au20 Au7 110.69(11) . .
Au43 Au20 Au10 58.53(9) . .
Au43 Au20 Au19 58.42(10) . .
Au43 Au20 Au34 148.00(15) . .
Au43 Au20 Au40 91.78(11) . .
Au43 Au20 Au51 117.83(13) . .
Au4 Au21 Au9 61.44(8) . .
Au4 Au21 Au13 61.99(9) . .
Au4 Au21 Au18 60.69(9) . .
Au4 Au21 Au34 88.69(10) . .
Au4 Au21 Au40 89.94(10) . .
Au4 Au21 Au51 124.23(13) . .
Au9 Au21 Au13 59.11(9) . .
Au9 Au21 Au18 110.09(11) . .
Au9 Au21 Au34 60.64(10) . .
Au9 Au21 Au40 149.88(12) . .
Au9 Au21 Au51 124.85(13) . .
Au13 Au21 Au51 173.35(13) . .
Au18 Au21 Au13 61.13(9) . .
Au18 Au21 Au51 118.64(12) . .
Au20 Au21 Au4 61.23(9) . .
Au20 Au21 Au9 94.15(11) . .
Au20 Au21 Au13 123.21(11) . .
Au20 Au21 Au18 89.98(11) . .
Au20 Au21 Au33 148.52(13) . .
Au20 Au21 Au34 60.11(10) . .
Au20 Au21 Au39 145.94(13) . .
Au20 Au21 Au40 61.52(10) . .
Au20 Au21 Au51 63.01(11) . .
Au33 Au21 Au4 109.86(12) . .
Au33 Au21 Au9 58.30(9) . .
Au33 Au21 Au13 58.36(9) . .
Au33 Au21 Au18 112.54(13) . .
Au33 Au21 Au34 90.94(12) . .
Au33 Au21 Au39 64.66(11) . .
Au33 Au21 Au40 149.40(14) . .
Au33 Au21 Au51 118.03(12) . .
Au34 Au21 Au13 119.74(12) . .
Au34 Au21 Au18 145.83(12) . .
Au34 Au21 Au51 64.61(11) . .
Au39 Au21 Au4 108.84(12) . .
Au39 Au21 Au9 109.66(12) . .
Au39 Au21 Au13 57.53(10) . .
Au39 Au21 Au18 59.53(10) . .
Au39 Au21 Au34 153.39(13) . .
Au39 Au21 Au40 87.31(12) . .
Au39 Au21 Au51 116.17(13) . .
Au40 Au21 Au13 117.57(13) . .
Au40 Au21 Au18 56.55(10) . .
Au40 Au21 Au34 113.29(13) . .
Au40 Au21 Au51 62.19(11) . .
Au3 Au22 Au23 56.36(8) . .
Au3 Au22 Au27 123.87(11) . .
Au3 Au22 Au33 119.14(11) . .
Au3 Au22 Au35 112.81(11) . .
Au6 Au22 Au3 62.05(9) . .
Au6 Au22 Au9 63.99(9) . .
Au6 Au22 Au23 56.78(8) . .
Au6 Au22 Au27 61.84(9) . .
Au6 Au22 Au33 91.94(10) . .
Au6 Au22 Au35 91.21(11) . .
Au9 Au22 Au3 61.87(9) . .
Au9 Au22 Au23 107.88(10) . .
Au9 Au22 Au27 91.99(11) . .
Au9 Au22 Au33 57.29(9) . .
Au9 Au22 Au35 154.59(13) . .
Au27 Au22 Au23 93.40(11) . .
Au27 Au22 Au33 61.48(10) . .
Au27 Au22 Au35 70.01(11) . .
Au33 Au22 Au23 147.71(12) . .
Au33 Au22 Au35 122.35(12) . .
Au35 Au22 Au23 57.54(8) . .
S1 Au22 Au3 91.6(4) . .
S1 Au22 Au6 150.9(4) . .
S1 Au22 Au9 116.2(4) . .
S1 Au22 Au23 99.4(4) . .
S1 Au22 Au27 143.1(4) . .
S1 Au22 Au33 112.9(4) . .
S1 Au22 Au35 88.1(4) . .
Au3 Au23 Au6 59.30(9) . .
Au3 Au23 Au22 53.54(8) . .
Au3 Au23 Au24 123.34(11) . .
Au3 Au23 Au25 101.39(11) . .
Au3 Au23 Au29 115.67(11) . .
Au3 Au23 Au35 109.27(12) . .
Au5 Au23 Au3 62.49(9) . .
Au5 Au23 Au6 59.71(8) . .
Au5 Au23 Au22 102.61(11) . .
Au5 Au23 Au24 61.49(9) . .
Au5 Au23 Au25 69.78(9) . .
Au5 Au23 Au29 90.19(11) . .
Au5 Au23 Au35 146.95(13) . .
Au6 Au23 Au22 52.90(8) . .
Au6 Au23 Au24 85.54(10) . .
Au6 Au23 Au25 129.33(11) . .
Au6 Au23 Au35 88.10(10) . .
Au24 Au23 Au22 134.91(12) . .
Au24 Au23 Au25 66.43(10) . .
Au24 Au23 Au35 112.51(12) . .
Au25 Au23 Au22 152.12(13) . .
Au25 Au23 Au35 140.77(12) . .
Au29 Au23 Au6 56.71(9) . .
Au29 Au23 Au22 82.68(10) . .
Au29 Au23 Au24 57.38(9) . .
Au29 Au23 Au25 123.07(13) . .
Au29 Au23 Au35 63.61(10) . .
Au35 Au23 Au22 56.74(9) . .
S8 Au23 Au3 104.9(5) . .
S8 Au23 Au5 160.6(5) . .
S8 Au23 Au6 128.7(5) . .
S8 Au23 Au22 77.8(4) . .
S8 Au23 Au24 131.4(5) . .
S8 Au23 Au25 100.6(5) . .
S8 Au23 Au29 109.0(5) . .
S8 Au23 Au35 48.7(5) . .
Au5 Au24 Au23 55.35(9) . .
Au5 Au24 Au25 64.24(9) . .
Au5 Au24 Au28 107.67(11) . 2_755
Au5 Au24 Au45 149.21(13) . 2_755
Au11 Au24 Au5 64.06(9) 2_755 .
Au11 Au24 Au12 62.42(9) 2_755 2_755
Au11 Au24 Au23 93.96(11) 2_755 .
Au11 Au24 Au25 128.21(12) 2_755 .
Au11 Au24 Au28 57.92(9) 2_755 2_755
Au11 Au24 Au29 63.19(9) 2_755 .
Au11 Au24 Au45 87.64(11) 2_755 2_755
Au12 Au24 Au5 60.26(9) 2_755 .
Au12 Au24 Au23 115.26(12) 2_755 .
Au12 Au24 Au25 89.42(10) 2_755 .
Au12 Au24 Au28 56.78(9) 2_755 2_755
Au12 Au24 Au45 118.56(12) 2_755 2_755
Au23 Au24 Au25 58.11(9) . .
Au23 Au24 Au28 151.76(13) . 2_755
Au23 Au24 Au45 119.42(12) . 2_755
Au28 Au24 Au25 140.01(11) 2_755 .
Au29 Au24 Au5 88.56(11) . .
Au29 Au24 Au12 124.89(12) . 2_755
Au29 Au24 Au23 60.74(10) . .
Au29 Au24 Au25 118.18(12) . .
Au29 Au24 Au28 99.87(11) . 2_755
Au29 Au24 Au45 66.77(10) . 2_755
Au45 Au24 Au25 143.22(12) 2_755 .
Au45 Au24 Au28 61.81(9) 2_755 2_755
S22 Au24 Au5 103.3(4) . .
S22 Au24 Au11 151.9(4) . 2_755
S22 Au24 Au12 89.4(4) . 2_755
S22 Au24 Au23 98.7(4) . .
S22 Au24 Au25 45.4(4) . .
S22 Au24 Au28 107.9(4) . 2_755
S22 Au24 Au29 144.4(4) . .
S22 Au24 Au45 107.4(4) . 2_755
Au14 Au25 Au5 52.33(7) 2_755 .
Au14 Au25 Au5 53.03(7) . .
Au14 Au25 Au14 56.64(10) . 2_755
Au14 Au25 Au23 103.51(10) . .
Au14 Au25 Au24 81.61(9) . .
Au14 Au25 Au24 104.58(10) 2_755 .
Au23 Au25 Au5 50.55(7) . .
Au23 Au25 Au14 75.62(9) . 2_755
Au23 Au25 Au24 55.47(9) . .
Au24 Au25 Au5 52.34(8) . .
S20 Au25 Au5 93.3(4) . .
S20 Au25 Au14 98.4(4) . .
S20 Au25 Au14 47.0(3) . 2_755
S20 Au25 Au23 83.3(4) . .
S20 Au25 Au24 136.9(4) . .
S22 Au25 Au5 93.1(4) . .
S22 Au25 Au14 141.0(4) . 2_755
S22 Au25 Au14 89.6(4) . .
S22 Au25 Au23 96.9(4) . .
S22 Au25 Au24 46.1(4) . .
S22 Au25 S20 171.8(5) . .
Au8 Au26 Au16 62.93(8) . 2_755
Au8 Au26 Au18 62.02(8) . 2_755
Au8 Au26 Au19 61.65(8) . .
Au8 Au26 Au26 59.50(7) . 2_755
Au8 Au26 Au38 89.70(9) . .
Au8 Au26 Au38 89.47(11) . 2_755
Au8 Au26 Au41 110.11(11) . .
Au8 Au26 Au44 111.25(11) . .
Au8 Au26 Au47 150.99(13) . .
Au18 Au26 Au16 58.88(9) 2_755 2_755
Au18 Au26 Au26 92.39(13) 2_755 2_755
Au18 Au26 Au41 109.12(12) 2_755 .
Au18 Au26 Au44 58.18(10) 2_755 .
Au18 Au26 Au47 142.41(13) 2_755 .
Au19 Au26 Au16 62.97(9) . 2_755
Au19 Au26 Au18 111.66(11) . 2_755
Au19 Au26 Au26 90.21(12) . 2_755
Au19 Au26 Au38 58.86(10) . .
Au19 Au26 Au38 146.89(13) . 2_755
Au19 Au26 Au41 60.82(10) . .
Au19 Au26 Au44 114.75(13) . .
Au19 Au26 Au47 104.50(13) . .
Au26 Au26 Au16 122.42(7) 2_755 2_755
Au26 Au26 Au44 146.20(18) 2_755 .
Au38 Au26 Au16 121.82(13) . 2_755
Au38 Au26 Au16 120.09(13) 2_755 2_755
Au38 Au26 Au18 148.77(13) . 2_755
Au38 Au26 Au18 61.21(10) 2_755 2_755
Au38 Au26 Au26 59.88(11) . 2_755
Au38 Au26 Au26 59.49(12) 2_755 2_755
Au38 Au26 Au38 108.89(13) . 2_755
Au38 Au26 Au41 92.22(13) . .
Au38 Au26 Au41 151.51(13) 2_755 .
Au38 Au26 Au44 152.48(15) . .
Au38 Au26 Au44 89.62(12) 2_755 .
Au38 Au26 Au47 62.11(10) . .
Au38 Au26 Au47 93.30(13) 2_755 .
Au41 Au26 Au16 57.68(10) . 2_755
Au41 Au26 Au26 148.43(17) . 2_755
Au41 Au26 Au44 64.43(11) . .
Au41 Au26 Au47 79.59(12) . .
Au44 Au26 Au16 59.12(9) . 2_755
Au47 Au26 Au16 136.60(15) . 2_755
Au47 Au26 Au26 97.54(10) . 2_755
Au47 Au26 Au44 97.65(12) . .
Au6 Au27 Au29 55.05(9) . .
Au6 Au27 Au33 89.31(11) . .
Au6 Au27 Au35 82.48(9) . .
Au6 Au27 Au42 105.29(10) . .
Au6 Au27 Au49 144.74(14) . .
Au13 Au27 Au6 60.28(8) . .
Au13 Au27 Au17 61.20(9) . .
Au13 Au27 Au22 87.91(11) . .
Au13 Au27 Au29 105.24(10) . .
Au13 Au27 Au33 57.79(9) . .
Au13 Au27 Au35 139.64(12) . .
Au13 Au27 Au42 57.97(9) . .
Au13 Au27 Au49 87.11(11) . .
Au17 Au27 Au6 60.89(9) . .
Au17 Au27 Au29 57.39(9) . .
Au17 Au27 Au33 118.98(12) . .
Au17 Au27 Au35 115.41(11) . .
Au17 Au27 Au42 55.01(9) . .
Au17 Au27 Au49 116.90(12) . .
Au22 Au27 Au6 57.89(9) . .
Au22 Au27 Au17 118.78(11) . .
Au22 Au27 Au29 87.33(11) . .
Au22 Au27 Au33 60.79(10) . .
Au22 Au27 Au35 57.24(9) . .
Au22 Au27 Au42 144.74(13) . .
Au22 Au27 Au49 112.10(13) . .
Au29 Au27 Au35 58.02(9) . .
Au29 Au27 Au42 108.64(12) . .
Au29 Au27 Au49 157.63(14) . .
Au33 Au27 Au29 142.39(12) . .
Au33 Au27 Au35 110.89(12) . .
Au33 Au27 Au42 90.69(11) . .
Au33 Au27 Au49 59.97(10) . .
Au42 Au27 Au35 157.37(14) . .
Au42 Au27 Au49 61.89(10) . .
Au49 Au27 Au35 122.63(11) . .
S3 Au27 Au6 123.0(4) . .
S3 Au27 Au13 176.5(4) . .
S3 Au27 Au17 120.9(4) . .
S3 Au27 Au22 93.1(4) . .
S3 Au27 Au29 78.1(4) . .
S3 Au27 Au33 120.0(4) . .
S3 Au27 Au35 42.9(4) . .
S3 Au27 Au42 120.4(4) . .
S3 Au27 Au49 89.4(4) . .
Au7 Au28 Au11 60.79(9) . .
Au7 Au28 Au12 61.92(9) . .
Au7 Au28 Au24 105.42(12) . 2_755
Au7 Au28 Au32 88.58(11) . .
Au7 Au28 Au36 57.83(9) . .
Au7 Au28 Au45 141.80(13) . .
Au7 Au28 Au48 72.46(11) . .
Au11 Au28 Au24 55.16(9) . 2_755
Au11 Au28 Au32 57.47(9) . .
Au11 Au28 Au36 86.28(11) . .
Au11 Au28 Au45 83.43(11) . .
Au11 Au28 Au48 132.93(13) . .
Au12 Au28 Au11 61.26(9) . .
Au12 Au28 Au24 56.59(9) . 2_755
Au12 Au28 Au32 118.72(12) . .
Au12 Au28 Au36 119.64(12) . .
Au12 Au28 Au45 113.87(12) . .
Au12 Au28 Au48 102.13(11) . .
Au24 Au28 Au45 57.32(9) 2_755 .
Au24 Au28 Au48 153.21(12) 2_755 .
Au32 Au28 Au24 87.03(10) . 2_755
Au32 Au28 Au45 59.04(9) . .
Au32 Au28 Au48 119.23(12) . .
Au36 Au28 Au24 139.13(12) . 2_755
Au36 Au28 Au32 57.98(9) . .
Au36 Au28 Au45 110.56(11) . .
Au36 Au28 Au48 63.27(10) . .
Au45 Au28 Au48 139.07(14) . .
S6 Au28 Au7 167.2(5) . .
S6 Au28 Au11 130.1(5) . .
S6 Au28 Au12 127.3(4) . .
S6 Au28 Au24 87.4(5) . 2_755
S6 Au28 Au32 93.1(4) . .
S6 Au28 Au36 112.8(4) . .
S6 Au28 Au45 47.0(5) . .
S6 Au28 Au48 95.8(5) . .
Au6 Au29 Au11 61.58(9) . 2_755
Au6 Au29 Au17 62.38(10) . .
Au6 Au29 Au23 61.79(10) . .
Au6 Au29 Au24 91.03(11) . .
Au6 Au29 Au27 59.03(9) . .
Au6 Au29 Au35 88.88(11) . .
Au6 Au29 Au45 141.71(12) . 2_755
Au11 Au29 Au27 105.58(11) 2_755 .
Au11 Au29 Au35 147.24(13) 2_755 .
Au11 Au29 Au45 81.23(10) 2_755 2_755
Au17 Au29 Au11 57.71(8) . 2_755
Au17 Au29 Au23 123.97(13) . .
Au17 Au29 Au27 57.34(9) . .
Au17 Au29 Au35 122.87(12) . .
Au17 Au29 Au45 106.38(12) . 2_755
Au23 Au29 Au11 91.43(10) . 2_755
Au23 Au29 Au27 96.58(12) . .
Au23 Au29 Au35 60.21(9) . .
Au23 Au29 Au45 113.95(12) . 2_755
Au24 Au29 Au11 57.65(9) . 2_755
Au24 Au29 Au17 115.17(11) . .
Au24 Au29 Au23 61.88(10) . .
Au24 Au29 Au27 149.73(13) . .
Au24 Au29 Au35 113.42(12) . .
Au24 Au29 Au45 59.26(10) . 2_755
Au27 Au29 Au35 65.53(9) . .
Au27 Au29 Au45 148.74(13) . 2_755
Au35 Au29 Au45 123.51(12) . 2_755
S4 Au29 Au6 169.6(5) 2_755 .
S4 Au29 Au11 122.7(5) 2_755 2_755
S4 Au29 Au17 110.8(5) 2_755 .
S4 Au29 Au23 125.1(5) 2_755 .
S4 Au29 Au24 99.2(5) 2_755 .
S4 Au29 Au27 110.9(5) 2_755 .
S4 Au29 Au35 88.9(5) 2_755 .
S4 Au29 Au45 45.9(5) 2_755 2_755
Au3 Au30 Au15 59.79(9) . .
S1 Au30 Au3 91.3(4) . .
S1 Au30 Au15 103.2(4) . .
S1 Au30 S5 165.9(6) . 2_755
S5 Au30 Au3 102.0(4) 2_755 .
S5 Au30 Au15 87.8(5) 2_755 .
Au12 Au31 Au14 59.47(9) 2_755 .
S5 Au31 Au12 101.5(4) . 2_755
S5 Au31 Au14 100.0(5) . .
S5 Au31 S22 167.8(6) . .
S22 Au31 Au12 90.1(4) . 2_755
S22 Au31 Au14 89.0(4) . .
Au10 Au32 Au28 88.17(10) . .
Au10 Au32 Au36 57.06(10) . .
Au10 Au32 Au37 57.19(9) . .
Au10 Au32 Au45 143.21(13) . .
Au10 Au32 Au46 85.35(11) . .
Au11 Au32 Au10 60.11(9) . .
Au11 Au32 Au28 57.61(9) . .
Au11 Au32 Au36 87.99(10) . .
Au11 Au32 Au37 106.16(12) . .
Au11 Au32 Au45 84.93(11) . .
Au11 Au32 Au46 140.64(13) . .
Au17 Au32 Au10 61.43(10) 2_755 .
Au17 Au32 Au11 59.18(9) 2_755 .
Au17 Au32 Au28 116.79(12) 2_755 .
Au17 Au32 Au36 118.45(13) 2_755 .
Au17 Au32 Au37 59.15(10) 2_755 .
Au17 Au32 Au45 111.96(12) 2_755 .
Au17 Au32 Au46 122.19(13) 2_755 .
Au28 Au32 Au46 106.96(12) . .
Au36 Au32 Au28 60.72(9) . .
Au36 Au32 Au37 88.43(11) . .
Au36 Au32 Au45 115.16(13) . .
Au36 Au32 Au46 55.53(9) . .
Au37 Au32 Au28 143.57(13) . .
Au37 Au32 Au45 154.63(13) . .
Au37 Au32 Au46 63.14(10) . .
Au45 Au32 Au28 61.57(9) . .
Au45 Au32 Au46 121.58(13) . .
S14 Au32 Au10 127.6(6) . .
S14 Au32 Au11 150.1(5) . .
S14 Au32 Au17 150.4(5) . 2_755
S14 Au32 Au28 92.6(5) . .
S14 Au32 Au36 78.1(5) . .
S14 Au32 Au37 99.9(5) . .
S14 Au32 Au45 77.5(5) . .
S14 Au32 Au46 44.6(5) . .
Au9 Au33 Au13 61.80(9) . .
Au9 Au33 Au21 61.84(9) . .
Au9 Au33 Au22 58.83(9) . .
Au9 Au33 Au27 90.59(11) . .
Au9 Au33 Au39 107.07(11) . .
Au9 Au33 Au49 148.69(14) . .
Au13 Au33 Au21 62.90(10) . .
Au13 Au33 Au22 86.43(10) . .
Au13 Au33 Au27 58.34(10) . .
Au13 Au33 Au39 56.74(9) . .
Au13 Au33 Au49 89.00(12) . .
Au21 Au33 Au22 120.58(11) . .
Au21 Au33 Au27 121.23(12) . .
Au21 Au33 Au39 57.83(10) . .
Au21 Au33 Au49 116.66(13) . .
Au22 Au33 Au27 57.73(10) . .
Au22 Au33 Au39 140.57(13) . .
Au22 Au33 Au49 111.83(13) . .
Au27 Au33 Au39 88.30(12) . .
Au27 Au33 Au49 62.68(11) . .
Au39 Au33 Au49 59.29(10) . .
S13 Au33 Au9 155.5(5) . .
S13 Au33 Au13 138.0(6) . .
S13 Au33 Au21 134.8(5) . .
S13 Au33 Au22 102.6(5) . .
S13 Au33 Au27 91.8(5) . .
S13 Au33 Au39 97.4(5) . .
S13 Au33 Au49 49.4(6) . .
Au7 Au34 Au9 62.57(9) . .
Au7 Au34 Au15 61.13(9) . .
Au7 Au34 Au20 64.08(9) . .
Au7 Au34 Au21 91.15(11) . .
Au7 Au34 Au48 73.66(11) . .
Au7 Au34 Au51 124.82(12) . .
Au9 Au34 Au48 121.92(12) . .
Au9 Au34 Au51 119.27(14) . .
Au15 Au34 Au9 58.02(9) . .
Au15 Au34 Au20 124.88(12) . .
Au15 Au34 Au21 117.21(13) . .
Au15 Au34 Au48 68.35(11) . .
Au15 Au34 Au51 172.58(14) . .
Au20 Au34 Au9 91.80(11) . .
Au20 Au34 Au21 57.78(10) . .
Au20 Au34 Au48 101.89(12) . .
Au20 Au34 Au51 60.75(10) . .
Au21 Au34 Au9 59.20(10) . .
Au21 Au34 Au48 159.04(13) . .
Au21 Au34 Au51 60.43(11) . .
Au48 Au34 Au51 116.56(14) . .
S12 Au34 Au7 169.0(5) . .
S12 Au34 Au9 123.8(6) . .
S12 Au34 Au15 129.5(5) . .
S12 Au34 Au20 105.6(5) . .
S12 Au34 Au21 85.8(6) . .
S12 Au34 Au48 106.3(6) . .
S12 Au34 Au51 44.9(5) . .
Au22 Au35 Au23 65.71(9) . .
Au22 Au35 Au27 52.75(9) . .
Au22 Au35 Au29 83.61(10) . .
Au23 Au35 Au27 88.46(9) . .
Au23 Au35 Au29 56.18(9) . .
Au29 Au35 Au27 56.45(8) . .
S3 Au35 Au22 91.8(4) . .
S3 Au35 Au23 130.4(4) . .
S3 Au35 Au27 46.0(4) . .
S3 Au35 Au29 78.8(4) . .
S3 Au35 S8 175.5(7) . .
S8 Au35 Au22 84.7(4) . .
S8 Au35 Au23 50.4(4) . .
S8 Au35 Au27 132.1(4) . .
S8 Au35 Au29 103.6(4) . .
Au7 Au36 Au28 55.74(9) . .
Au7 Au36 Au32 89.41(11) . .
Au7 Au36 Au43 108.97(13) . .
Au7 Au36 Au46 153.46(14) . .
Au7 Au36 Au48 70.08(10) . .
Au10 Au36 Au7 62.49(10) . .
Au10 Au36 Au20 63.37(10) . .
Au10 Au36 Au28 90.15(11) . .
Au10 Au36 Au32 59.98(10) . .
Au10 Au36 Au43 57.62(10) . .
Au10 Au36 Au46 93.83(12) . .
Au10 Au36 Au48 132.51(13) . .
Au20 Au36 Au7 63.90(10) . .
Au20 Au36 Au28 119.57(12) . .
Au20 Au36 Au32 123.35(14) . .
Au20 Au36 Au43 57.61(10) . .
Au20 Au36 Au46 118.09(13) . .
Au20 Au36 Au48 98.29(11) . .
Au28 Au36 Au48 59.92(9) . .
Au32 Au36 Au28 61.30(9) . .
Au32 Au36 Au43 91.31(11) . .
Au32 Au36 Au48 119.19(13) . .
Au43 Au36 Au28 146.31(13) . .
Au43 Au36 Au48 149.22(13) . .
Au46 Au36 Au28 116.88(13) . .
Au46 Au36 Au32 67.12(10) . .
Au46 Au36 Au43 61.64(11) . .
Au46 Au36 Au48 131.53(15) . .
S10 Au36 Au7 112.9(4) . .
S10 Au36 Au10 167.3(5) . .
S10 Au36 Au20 103.9(5) . .
S10 Au36 Au28 96.6(5) . .
S10 Au36 Au32 132.7(5) . .
S10 Au36 Au43 117.0(5) . .
S10 Au36 Au46 92.8(4) . .
S10 Au36 Au48 45.4(4) . .
Au10 Au37 Au16 59.47(9) . 2_755
Au10 Au37 Au17 61.55(9) . 2_755
Au10 Au37 Au32 59.46(9) . .
Au10 Au37 Au41 87.84(11) . .
Au10 Au37 Au42 103.34(12) . 2_755
Au10 Au37 Au43 58.42(9) . .
Au10 Au37 Au46 85.96(11) . .
Au10 Au37 Au50 142.82(15) . .
Au16 Au37 Au32 105.76(11) 2_755 .
Au16 Au37 Au42 54.61(9) 2_755 2_755
Au16 Au37 Au43 88.86(11) 2_755 .
Au16 Au37 Au46 142.39(12) 2_755 .
Au16 Au37 Au50 84.95(12) 2_755 .
Au17 Au37 Au16 59.01(10) 2_755 2_755
Au17 Au37 Au32 57.19(10) 2_755 .
Au17 Au37 Au42 53.82(9) 2_755 2_755
Au17 Au37 Au43 119.95(12) 2_755 .
Au17 Au37 Au46 119.32(12) 2_755 .
Au17 Au37 Au50 110.98(13) 2_755 .
Au32 Au37 Au42 106.73(12) . 2_755
Au32 Au37 Au46 62.22(10) . .
Au32 Au37 Au50 150.94(13) . .
Au41 Au37 Au16 57.51(10) . 2_755
Au41 Au37 Au17 116.49(14) . 2_755
Au41 Au37 Au32 146.30(13) . .
Au41 Au37 Au42 87.40(12) . 2_755
Au41 Au37 Au43 60.77(10) . .
Au41 Au37 Au46 111.26(13) . .
Au41 Au37 Au50 62.00(11) . .
Au42 Au37 Au46 159.67(13) 2_755 .
Au43 Au37 Au32 92.41(11) . .
Au43 Au37 Au42 141.86(14) . 2_755
Au43 Au37 Au46 58.29(10) . .
Au43 Au37 Au50 115.12(13) . .
Au50 Au37 Au42 57.25(10) . 2_755
Au50 Au37 Au46 123.65(12) . .
S7 Au37 Au10 171.4(6) . .
S7 Au37 Au16 129.1(5) . 2_755
S7 Au37 Au17 121.0(5) . 2_755
S7 Au37 Au32 114.1(5) . .
S7 Au37 Au41 97.4(5) . .
S7 Au37 Au42 83.7(5) . 2_755
S7 Au37 Au43 118.6(5) . .
S7 Au37 Au46 85.8(5) . .
S7 Au37 Au50 45.4(5) . .
Au18 Au38 Au47 150.32(14) . .
Au18 Au38 Au52 64.73(10) . .
Au19 Au38 Au18 63.56(9) . .
Au19 Au38 Au26 91.64(11) . 2_755
Au19 Au38 Au26 60.56(10) . .
Au19 Au38 Au40 62.93(10) . .
Au19 Au38 Au47 103.72(13) . .
Au19 Au38 Au52 115.74(12) . .
Au26 Au38 Au18 59.52(10) 2_755 .
Au26 Au38 Au18 92.05(11) . .
Au26 Au38 Au26 60.63(12) . 2_755
Au26 Au38 Au47 96.26(13) 2_755 .
Au26 Au38 Au47 59.37(10) . .
Au26 Au38 Au52 93.08(13) 2_755 .
Au26 Au38 Au52 152.18(15) . .
Au40 Au38 Au18 57.65(10) . .
Au40 Au38 Au26 123.24(13) . .
Au40 Au38 Au26 117.12(13) . 2_755
Au40 Au38 Au47 143.29(17) . .
Au40 Au38 Au52 58.29(11) . .
Au47 Au38 Au52 139.09(13) . .
S17 Au38 Au18 103.6(5) . .
S17 Au38 Au19 158.0(6) . .
S17 Au38 Au26 140.6(6) . .
S17 Au38 Au26 96.7(6) . 2_755
S17 Au38 Au40 95.3(6) . .
S17 Au38 Au47 95.6(5) . .
S17 Au38 Au52 43.7(5) . .
Au13 Au39 Au18 63.87(9) . .
Au13 Au39 Au21 63.16(10) . .
Au13 Au39 Au33 57.76(9) . .
Au13 Au39 Au42 61.00(10) . .
Au13 Au39 Au44 91.80(11) . 2_755
Au13 Au39 Au49 90.70(12) . .
Au13 Au39 Au52 131.03(12) . .
Au18 Au39 Au33 108.73(11) . .
Au18 Au39 Au42 90.73(12) . .
Au18 Au39 Au44 56.14(10) . 2_755
Au18 Au39 Au49 152.22(14) . .
Au18 Au39 Au52 67.21(10) . .
Au21 Au39 Au18 61.94(10) . .
Au21 Au39 Au33 57.51(10) . .
Au21 Au39 Au42 124.09(12) . .
Au21 Au39 Au44 117.98(12) . 2_755
Au21 Au39 Au49 118.10(13) . .
Au21 Au39 Au52 95.64(13) . .
Au33 Au39 Au44 148.74(13) . 2_755
Au33 Au39 Au52 146.86(16) . .
Au42 Au39 Au33 93.89(12) . .
Au42 Au39 Au44 61.94(11) . 2_755
Au42 Au39 Au49 65.82(12) . .
Au42 Au39 Au52 118.58(14) . .
Au44 Au39 Au52 58.18(11) 2_755 .
Au49 Au39 Au33 61.06(10) . .
Au49 Au39 Au44 117.84(15) . 2_755
Au49 Au39 Au52 136.28(13) . .
S15 Au39 Au13 164.7(6) . .
S15 Au39 Au18 109.6(5) . .
S15 Au39 Au21 101.6(6) . .
S15 Au39 Au33 115.8(6) . .
S15 Au39 Au42 134.2(6) . .
S15 Au39 Au44 95.5(6) . 2_755
S15 Au39 Au49 97.7(5) . .
S15 Au39 Au52 45.6(5) . .
Au18 Au40 Au19 63.74(10) . .
Au18 Au40 Au20 91.09(11) . .
Au18 Au40 Au21 62.51(10) . .
Au18 Au40 Au38 62.96(11) . .
Au18 Au40 Au51 124.46(13) . .
Au18 Au40 Au52 71.27(12) . .
Au19 Au40 Au51 120.02(13) . .
Au19 Au40 Au52 122.56(14) . .
Au20 Au40 Au19 58.69(9) . .
Au20 Au40 Au51 61.73(10) . .
Au20 Au40 Au52 155.64(14) . .
Au21 Au40 Au19 90.73(10) . .
Au21 Au40 Au20 57.43(9) . .
Au21 Au40 Au51 62.06(11) . .
Au21 Au40 Au52 98.75(13) . .
Au38 Au40 Au19 58.23(10) . .
Au38 Au40 Au20 116.89(12) . .
Au38 Au40 Au21 124.90(14) . .
Au38 Au40 Au51 171.72(17) . .
Au38 Au40 Au52 70.61(12) . .
Au52 Au40 Au51 114.22(14) . .
S18 Au40 Au18 170.1(6) . .
S18 Au40 Au19 124.5(6) . .
S18 Au40 Au20 89.7(6) . .
S18 Au40 Au21 110.0(5) . .
S18 Au40 Au38 125.1(5) . .
S18 Au40 Au51 48.0(5) . .
S18 Au40 Au52 104.9(6) . .
Au16 Au41 Au19 64.08(9) 2_755 .
Au16 Au41 Au26 62.41(10) 2_755 .
Au16 Au41 Au37 62.75(10) 2_755 .
Au16 Au41 Au43 92.15(11) 2_755 .
Au16 Au41 Au44 58.40(10) 2_755 .
Au16 Au41 Au50 88.70(12) 2_755 .
Au19 Au41 Au43 56.76(10) . .
Au19 Au41 Au44 108.07(13) . .
Au19 Au41 Au50 150.63(13) . .
Au26 Au41 Au19 59.20(10) . .
Au26 Au41 Au43 115.88(12) . .
Au26 Au41 Au44 57.97(10) . .
Au26 Au41 Au50 119.23(14) . .
Au37 Au41 Au19 92.00(11) . .
Au37 Au41 Au26 124.88(13) . .
Au37 Au41 Au43 61.34(10) . .
Au37 Au41 Au44 96.73(12) . .
Au37 Au41 Au50 64.23(11) . .
Au43 Au41 Au44 150.03(13) . .
Au43 Au41 Au50 117.51(14) . .
Au44 Au41 Au50 61.33(11) . .
S11 Au41 Au16 147.3(6) . 2_755
S11 Au41 Au19 113.7(5) . .
S11 Au41 Au26 87.9(6) . .
S11 Au41 Au37 146.4(5) . .
S11 Au41 Au43 114.3(6) . .
S11 Au41 Au44 95.3(6) . .
S11 Au41 Au50 95.1(5) . .
Au13 Au42 Au27 55.69(9) . .
Au13 Au42 Au37 106.19(10) . 2_755
Au13 Au42 Au39 56.88(10) . .
Au13 Au42 Au44 88.84(12) . 2_755
Au13 Au42 Au49 84.32(12) . .
Au13 Au42 Au50 146.35(14) . 2_755
Au16 Au42 Au13 60.23(9) . .
Au16 Au42 Au27 105.65(11) . .
Au16 Au42 Au37 57.48(10) . 2_755
Au16 Au42 Au39 87.39(12) . .
Au16 Au42 Au44 57.62(9) . 2_755
Au16 Au42 Au49 141.22(15) . .
Au16 Au42 Au50 88.76(12) . 2_755
Au17 Au42 Au13 61.35(10) . .
Au17 Au42 Au16 61.20(9) . .
Au17 Au42 Au27 57.75(9) . .
Au17 Au42 Au37 56.49(9) . 2_755
Au17 Au42 Au39 118.23(13) . .
Au17 Au42 Au44 118.81(12) . 2_755
Au17 Au42 Au49 116.98(13) . .
Au17 Au42 Au50 117.07(14) . 2_755
Au27 Au42 Au37 110.62(12) . 2_755
Au27 Au42 Au49 59.23(9) . .
Au39 Au42 Au27 87.11(12) . .
Au39 Au42 Au37 143.35(13) . 2_755
Au39 Au42 Au44 60.86(11) . 2_755
Au39 Au42 Au49 58.28(11) . .
Au39 Au42 Au50 113.39(14) . 2_755
Au44 Au42 Au27 142.57(14) 2_755 .
Au44 Au42 Au37 88.92(11) 2_755 2_755
Au44 Au42 Au49 110.67(13) 2_755 .
Au44 Au42 Au50 61.66(11) 2_755 2_755
Au49 Au42 Au37 158.24(14) . 2_755
Au50 Au42 Au27 155.77(15) 2_755 .
Au50 Au42 Au37 60.69(10) 2_755 2_755
Au50 Au42 Au49 119.64(12) 2_755 .
S19 Au42 Au13 128.2(7) . .
S19 Au42 Au16 158.1(7) . .
S19 Au42 Au17 140.2(7) . .
S19 Au42 Au27 94.0(6) . .
S19 Au42 Au37 124.6(7) . 2_755
S19 Au42 Au39 83.8(8) . .
S19 Au42 Au44 100.7(7) . 2_755
S19 Au42 Au49 44.6(6) . .
S19 Au42 Au50 76.5(6) . 2_755
Au10 Au43 Au20 62.86(9) . .
Au10 Au43 Au36 56.91(9) . .
Au10 Au43 Au37 58.31(9) . .
Au10 Au43 Au41 86.10(12) . .
Au10 Au43 Au46 90.41(12) . .
Au19 Au43 Au10 61.54(10) . .
Au19 Au43 Au20 61.21(10) . .
Au19 Au43 Au36 106.14(12) . .
Au19 Au43 Au37 92.11(12) . .
Au19 Au43 Au41 60.46(10) . .
Au19 Au43 Au46 151.34(14) . .
Au20 Au43 Au36 57.03(9) . .
Au20 Au43 Au37 121.11(12) . .
Au20 Au43 Au41 121.52(14) . .
Au20 Au43 Au46 113.05(13) . .
Au36 Au43 Au46 57.07(10) . .
Au37 Au43 Au36 87.85(11) . .
Au37 Au43 Au46 66.11(11) . .
Au41 Au43 Au36 140.28(13) . .
Au41 Au43 Au37 57.88(10) . .
Au41 Au43 Au46 115.51(13) . .
S9 Au43 Au10 138.6(5) . .
S9 Au43 Au19 157.0(6) . .
S9 Au43 Au20 132.3(5) . .
S9 Au43 Au36 96.4(6) . .
S9 Au43 Au37 93.2(5) . .
S9 Au43 Au41 104.3(5) . .
S9 Au43 Au46 48.7(5) . .
Au16 Au44 Au26 61.45(9) 2_755 .
Au16 Au44 Au39 84.94(11) 2_755 2_755
Au16 Au44 Au41 56.22(9) 2_755 .
Au16 Au44 Au42 57.12(9) 2_755 2_755
Au16 Au44 Au50 87.01(12) 2_755 .
Au16 Au44 Au52 131.01(15) 2_755 2_755
Au18 Au44 Au16 60.48(10) 2_755 2_755
Au18 Au44 Au26 60.64(10) 2_755 .
Au18 Au44 Au39 58.55(10) 2_755 2_755
Au18 Au44 Au41 105.68(12) 2_755 .
Au18 Au44 Au42 89.20(11) 2_755 2_755
Au18 Au44 Au50 144.49(14) 2_755 .
Au18 Au44 Au52 70.85(12) 2_755 2_755
Au26 Au44 Au39 119.00(13) . 2_755
Au26 Au44 Au41 57.60(10) . .
Au26 Au44 Au42 118.56(12) . 2_755
Au26 Au44 Au50 118.06(14) . .
Au26 Au44 Au52 99.99(14) . 2_755
Au39 Au44 Au41 138.54(13) 2_755 .
Au39 Au44 Au42 57.19(10) 2_755 2_755
Au39 Au44 Au50 108.21(13) 2_755 .
Au39 Au44 Au52 64.35(11) 2_755 2_755
Au41 Au44 Au42 86.95(12) . 2_755
Au41 Au44 Au50 60.52(11) . .
Au41 Au44 Au52 152.30(15) . 2_755
Au42 Au44 Au50 59.20(11) 2_755 .
Au52 Au44 Au42 119.95(14) 2_755 2_755
Au52 Au44 Au50 137.06(13) 2_755 .
S16 Au44 Au16 134.0(6) . 2_755
S16 Au44 Au18 160.1(6) . 2_755
S16 Au44 Au26 135.2(6) . .
S16 Au44 Au39 105.2(6) . 2_755
S16 Au44 Au41 94.1(5) . .
S16 Au44 Au42 90.5(6) . 2_755
S16 Au44 Au50 47.0(6) . .
S16 Au44 Au52 92.2(6) . 2_755
Au24 Au45 Au28 60.86(9) 2_755 .
Au24 Au45 Au29 53.97(9) 2_755 2_755
Au24 Au45 Au32 89.28(11) 2_755 .
Au28 Au45 Au29 91.46(11) . 2_755
Au32 Au45 Au28 59.39(9) . .
Au32 Au45 Au29 66.75(10) . 2_755
S4 Au45 Au24 96.5(5) . 2_755
S4 Au45 Au28 136.5(5) . .
S4 Au45 Au29 48.3(5) . 2_755
S4 Au45 Au32 85.8(5) . .
S4 Au45 S6 171.8(7) . .
S6 Au45 Au24 91.6(5) . 2_755
S6 Au45 Au28 49.2(5) . .
S6 Au45 Au29 139.2(5) . 2_755
S6 Au45 Au32 95.0(4) . .
Au32 Au46 Au37 54.64(9) . .
Au36 Au46 Au32 57.35(9) . .
Au36 Au46 Au37 84.32(11) . .
Au36 Au46 Au43 61.29(10) . .
Au43 Au46 Au32 85.97(11) . .
Au43 Au46 Au37 55.61(10) . .
S9 Au46 Au32 135.0(6) . .
S9 Au46 Au36 101.6(5) . .
S9 Au46 Au37 86.6(6) . .
S9 Au46 Au43 50.7(5) . .
S14 Au46 Au32 49.1(6) . .
S14 Au46 Au36 82.2(6) . .
S14 Au46 Au37 96.2(6) . .
S14 Au46 Au43 133.8(6) . .
S14 Au46 S9 175.5(8) . .
Au26 Au47 Au38 58.53(9) . .
S11 Au47 Au26 89.4(5) . .
S11 Au47 Au38 102.0(5) . .
S21 Au47 Au26 101.8(6) . .
S21 Au47 Au38 90.2(4) . .
S21 Au47 S11 166.6(7) . .
Au28 Au48 Au15 73.58(10) . .
Au28 Au48 Au36 56.80(9) . .
Au34 Au48 Au15 51.89(9) . .
Au34 Au48 Au28 97.54(12) . .
Au34 Au48 Au36 73.73(11) . .
Au36 Au48 Au15 97.95(12) . .
S2 Au48 Au15 46.1(5) . .
S2 Au48 Au28 89.8(4) . .
S2 Au48 Au34 90.3(5) . .
S2 Au48 Au36 139.3(5) . .
S2 Au48 S10 172.9(7) . .
S10 Au48 Au15 139.9(6) . .
S10 Au48 Au28 95.8(5) . .
S10 Au48 Au34 93.2(6) . .
S10 Au48 Au36 47.8(5) . .
Au27 Au49 Au42 58.88(9) . .
Au33 Au49 Au27 57.35(9) . .
Au33 Au49 Au42 87.42(10) . .
Au39 Au49 Au27 85.54(10) . .
Au39 Au49 Au33 59.65(10) . .
Au39 Au49 Au42 55.90(10) . .
S13 Au49 Au27 87.8(4) . .
S13 Au49 Au33 49.3(4) . .
S13 Au49 Au39 97.7(5) . .
S13 Au49 Au42 136.3(4) . .
S19 Au49 Au27 96.9(6) . .
S19 Au49 Au33 135.3(5) . .
S19 Au49 Au39 84.7(7) . .
S19 Au49 Au42 48.6(5) . .
S19 Au49 S13 175.0(7) . .
Au41 Au50 Au37 53.77(9) . .
Au41 Au50 Au44 58.15(11) . .
Au42 Au50 Au37 62.05(10) 2_755 .
Au42 Au50 Au41 85.59(11) 2_755 .
Au42 Au50 Au44 59.14(11) 2_755 .
Au44 Au50 Au37 88.32(11) . .
S7 Au50 Au37 49.0(4) . .
S7 Au50 Au41 93.3(4) . .
S7 Au50 Au42 89.6(5) . 2_755
S7 Au50 Au44 136.8(4) . .
S7 Au50 S16 172.1(7) . .
S16 Au50 Au37 138.2(5) . .
S16 Au50 Au41 94.4(6) . .
S16 Au50 Au42 92.5(5) . 2_755
S16 Au50 Au44 50.0(5) . .
Au20 Au51 Au21 53.64(9) . .
Au20 Au51 Au34 53.90(8) . .
Au20 Au51 Au40 56.11(10) . .
Au21 Au51 Au34 54.96(10) . .
Au21 Au51 Au40 55.75(10) . .
Au40 Au51 Au34 100.43(12) . .
S12 Au51 Au20 101.9(5) . .
S12 Au51 Au21 83.8(6) . .
S12 Au51 Au34 48.1(5) . .
S12 Au51 Au40 139.5(6) . .
S12 Au51 S18 170.6(7) . .
S18 Au51 Au20 86.3(5) . .
S18 Au51 Au21 105.0(6) . .
S18 Au51 Au34 140.2(5) . .
S18 Au51 Au40 49.4(6) . .
Au38 Au52 Au18 50.54(8) . .
Au39 Au52 Au18 50.82(8) . .
Au39 Au52 Au38 101.29(11) . .
Au40 Au52 Au18 50.08(9) . .
Au40 Au52 Au38 51.10(9) . .
Au40 Au52 Au39 77.15(11) . .
Au40 Au52 Au44 100.61(12) . 2_755
Au44 Au52 Au18 50.65(9) 2_755 .
Au44 Au52 Au38 76.87(11) 2_755 .
Au44 Au52 Au39 57.47(10) 2_755 .
S15 Au52 Au18 95.0(5) . .
S15 Au52 Au38 140.9(5) . .
S15 Au52 Au39 46.7(5) . .
S15 Au52 Au40 94.2(6) . .
S15 Au52 Au44 95.8(6) . 2_755
S15 Au52 S17 173.3(6) . .
S17 Au52 Au18 91.7(4) . .
S17 Au52 Au38 45.2(5) . .
S17 Au52 Au39 139.6(5) . .
S17 Au52 Au40 90.1(6) . .
S17 Au52 Au44 88.5(6) . 2_755
Au30 S1 Au22 98.4(5) . .
C2 S1 Au22 110(2) . .
C2 S1 Au30 109(2) . .
C2 C1 H1 120.0 . .
C2 C1 C6 120.0 . .
C6 C1 H1 120.0 . .
C1 C2 S1 117(3) . .
C3 C2 S1 122(3) . .
C3 C2 C1 120.0 . .
C2 C3 H3 120.0 . .
C2 C3 C4 120.0 . .
C4 C3 H3 120.0 . .
C3 C4 H4 120.0 . .
C3 C4 C5 120.0 . .
C5 C4 H4 120.0 . .
C4 C5 C10 120.0 . .
C6 C5 C4 120.0 . .
C6 C5 C10 120.0 . .
C5 C6 C1 120.0 . .
C7 C6 C1 120.0 . .
C7 C6 C5 120.0 . .
C6 C7 H7 120.0 . .
C8 C7 C6 120.0 . .
C8 C7 H7 120.0 . .
C7 C8 H8 120.0 . .
C9 C8 C7 120.0 . .
C9 C8 H8 120.0 . .
C8 C9 H9 120.0 . .
C8 C9 C10 120.0 . .
C10 C9 H9 120.0 . .
C5 C10 H10 120.0 . .
C9 C10 C5 120.0 . .
C9 C10 H10 120.0 . .
Au48 S2 Au15 89.7(7) . .
C12 S2 Au15 107(2) . .
C12 S2 Au48 110.9(11) . .
C12 C11 H11 120.0 . .
C12 C11 C16 120.0 . .
C16 C11 H11 120.0 . .
C11 C12 S2 119.9(7) . .
C11 C12 C13 120.0 . .
C13 C12 S2 120.0(7) . .
C12 C13 H13 120.0 . .
C14 C13 C12 120.0 . .
C14 C13 H13 120.0 . .
C13 C14 H14 120.0 . .
C13 C14 C15 120.0 . .
C15 C14 H14 120.0 . .
C14 C15 C20 120.0 . .
C16 C15 C14 120.0 . .
C16 C15 C20 120.0 . .
C15 C16 C11 120.0 . .
C15 C16 C17 120.0 . .
C17 C16 C11 120.0 . .
C16 C17 H17 120.0 . .
C16 C17 C18 120.0 . .
C18 C17 H17 120.0 . .
C17 C18 H18 120.0 . .
C17 C18 C19 120.0 . .
C19 C18 H18 120.0 . .
C18 C19 H19 120.0 . .
C20 C19 C18 120.0 . .
C20 C19 H19 120.0 . .
C15 C20 H20 120.0 . .
C19 C20 C15 120.0 . .
C19 C20 H20 120.0 . .
Au35 S3 Au27 91.1(6) . .
C22 S3 Au27 109.0(15) . .
C22 S3 Au35 102.6(16) . .
C22 C21 H21 120.0 . .
C22 C21 C26 120.0 . .
C26 C21 H21 120.0 . .
C21 C22 S3 117(2) . .
C23 C22 S3 123(2) . .
C23 C22 C21 120.0 . .
C22 C23 H23 120.0 . .
C22 C23 C24 120.0 . .
C24 C23 H23 120.0 . .
C23 C24 H24 120.0 . .
C23 C24 C25 120.0 . .
C25 C24 H24 120.0 . .
C24 C25 C30 120.0 . .
C26 C25 C24 120.0 . .
C26 C25 C30 120.0 . .
C25 C26 C21 120.0 . .
C27 C26 C21 120.0 . .
C27 C26 C25 120.0 . .
C26 C27 H27 120.0 . .
C28 C27 C26 120.0 . .
C28 C27 H27 120.0 . .
C27 C28 H28 120.0 . .
C27 C28 C29 120.0 . .
C29 C28 H28 120.0 . .
C28 C29 H29 120.0 . .
C30 C29 C28 120.0 . .
C30 C29 H29 120.0 . .
C25 C30 H30 120.0 . .
C29 C30 C25 120.0 . .
C29 C30 H30 120.0 . .
Au45 S4 Au29 85.8(6) . 2_755
C32 S4 Au29 116.3(17) . 2_755
C32 S4 Au45 103.7(17) . .
C32 C31 H31 120.0 . .
C32 C31 C36 120.0 . .
C36 C31 H31 120.0 . .
C31 C32 S4 120(2) . .
C33 C32 S4 120(2) . .
C33 C32 C31 120.0 . .
C32 C33 H33 120.0 . .
C32 C33 C34 120.0 . .
C34 C33 H33 120.0 . .
C33 C34 H34 120.0 . .
C35 C34 C33 120.0 . .
C35 C34 H34 120.0 . .
C34 C35 C36 120.0 . .
C34 C35 C40 120.0 . .
C36 C35 C40 120.0 . .
C35 C36 C31 120.0 . .
C37 C36 C31 120.0 . .
C37 C36 C35 120.0 . .
C36 C37 H37 120.0 . .
C36 C37 C38 120.0 . .
C38 C37 H37 120.0 . .
C37 C38 H38 120.0 . .
C37 C38 C39 120.0 . .
C39 C38 H38 120.0 . .
C38 C39 H39 120.0 . .
C40 C39 C38 120.0 . .
C40 C39 H39 120.0 . .
C35 C40 H40 120.0 . .
C39 C40 C35 120.0 . .
C39 C40 H40 120.0 . .
Au31 S5 Au30 119.9(7) . 2_755
C42 S5 Au30 106(2) . 2_755
C42 S5 Au31 103.0(16) . .
C42 C41 H41 120.0 . .
C42 C41 C46 120.0 . .
C46 C41 H41 120.0 . .
C41 C42 S5 120(3) . .
C43 C42 S5 120(3) . .
C43 C42 C41 120.0 . .
C42 C43 H43 120.0 . .
C42 C43 C44 120.0 . .
C44 C43 H43 120.0 . .
C43 C44 H44 120.0 . .
C43 C44 C45 120.0 . .
C45 C44 H44 120.0 . .
C44 C45 C50 120.0 . .
C46 C45 C44 120.0 . .
C46 C45 C50 120.0 . .
C45 C46 C41 120.0 . .
C45 C46 C47 120.0 . .
C47 C46 C41 120.0 . .
C46 C47 H47 120.0 . .
C48 C47 C46 120.0 . .
C48 C47 H47 120.0 . .
C47 C48 H48 120.0 . .
C49 C48 C47 120.0 . .
C49 C48 H48 120.0 . .
C48 C49 H49 120.0 . .
C50 C49 C48 120.0 . .
C50 C49 H49 120.0 . .
C45 C50 H50 120.0 . .
C49 C50 C45 120.0 . .
C49 C50 H50 120.0 . .
Au45 S6 Au28 83.9(7) . .
C52 S6 Au28 110.0(18) . .
C52 S6 Au45 108.3(18) . .
C52 C51 H51 120.0 . .
C52 C51 C56 120.0 . .
C56 C51 H51 120.0 . .
C51 C52 S6 123(2) . .
C51 C52 C53 120.0 . .
C53 C52 S6 117(2) . .
C52 C53 H53 120.0 . .
C52 C53 C54 120.0 . .
C54 C53 H53 120.0 . .
C53 C54 H54 120.0 . .
C55 C54 C53 120.0 . .
C55 C54 H54 120.0 . .
C54 C55 C56 120.0 . .
C54 C55 C60 120.0 . .
C56 C55 C60 120.0 . .
C55 C56 C51 120.0 . .
C55 C56 C57 120.0 . .
C57 C56 C51 120.0 . .
C56 C57 H57 120.0 . .
C58 C57 C56 120.0 . .
C58 C57 H57 120.0 . .
C57 C58 H58 120.0 . .
C59 C58 C57 120.0 . .
C59 C58 H58 120.0 . .
C58 C59 H59 120.0 . .
C58 C59 C60 120.0 . .
C60 C59 H59 120.0 . .
C55 C60 H60 120.0 . .
C59 C60 C55 120.0 . .
C59 C60 H60 120.0 . .
Au50 S7 Au37 85.6(7) . .
C62 S7 Au37 110.0(13) . .
C62 S7 Au50 107.4(17) . .
C62 C61 H61 120.0 . .
C62 C61 C66 120.0 . .
C66 C61 H61 120.0 . .
C61 C62 S7 118(2) . .
C61 C62 C63 120.0 . .
C63 C62 S7 122(2) . .
C62 C63 H63 120.0 . .
C62 C63 C64 120.0 . .
C64 C63 H63 120.0 . .
C63 C64 H64 120.0 . .
C65 C64 C63 120.0 . .
C65 C64 H64 120.0 . .
C64 C65 C66 120.0 . .
C64 C65 C70 120.0 . .
C66 C65 C70 120.0 . .
C65 C66 C61 120.0 . .
C65 C66 C67 120.0 . .
C67 C66 C61 120.0 . .
C66 C67 H67 120.0 . .
C68 C67 C66 120.0 . .
C68 C67 H67 120.0 . .
C67 C68 H68 120.0 . .
C67 C68 C69 120.0 . .
C69 C68 H68 120.0 . .
C68 C69 H69 120.0 . .
C70 C69 C68 120.0 . .
C70 C69 H69 120.0 . .
C65 C70 H70 120.0 . .
C69 C70 C65 120.0 . .
C69 C70 H70 120.0 . .
Au35 S8 Au23 80.9(6) . .
C72 S8 Au23 116.4(16) . .
C72 S8 Au35 109.3(18) . .
C72 C71 H71 120.0 . .
C72 C71 C76 120.0 . .
C76 C71 H71 120.0 . .
C71 C72 S8 118(2) . .
C71 C72 C73 120.0 . .
C73 C72 S8 120(2) . .
C72 C73 H73 120.0 . .
C74 C73 C72 120.0 . .
C74 C73 H73 120.0 . .
C73 C74 H74 120.0 . .
C75 C74 C73 120.0 . .
C75 C74 H74 120.0 . .
C74 C75 C80 120.0 . .
C76 C75 C74 120.0 . .
C76 C75 C80 120.0 . .
C75 C76 C71 120.0 . .
C75 C76 C77 120.0 . .
C77 C76 C71 120.0 . .
C76 C77 H77 120.0 . .
C78 C77 C76 120.0 . .
C78 C77 H77 120.0 . .
C77 C78 H78 120.0 . .
C77 C78 C79 120.0 . .
C79 C78 H78 120.0 . .
C78 C79 H79 120.0 . .
C80 C79 C78 120.0 . .
C80 C79 H79 120.0 . .
C75 C80 H80 120.0 . .
C79 C80 C75 120.0 . .
C79 C80 H80 120.0 . .
Au46 S9 Au43 80.6(6) . .
C82 S9 Au43 107(2) . .
C82 S9 Au46 109(2) . .
C82 C81 H81 120.0 . .
C82 C81 C86 120.0 . .
C86 C81 H81 120.0 . .
C81 C82 S9 114(3) . .
C81 C82 C83 120.0 . .
C83 C82 S9 126(3) . .
C82 C83 H83 120.0 . .
C84 C83 C82 120.0 . .
C84 C83 H83 120.0 . .
C83 C84 H84 120.0 . .
C83 C84 C85 120.0 . .
C85 C84 H84 120.0 . .
C84 C85 C90 120.0 . .
C86 C85 C84 120.0 . .
C86 C85 C90 120.0 . .
C85 C86 C81 120.0 . .
C85 C86 C87 120.0 . .
C87 C86 C81 120.0 . .
C86 C87 H87 120.0 . .
C88 C87 C86 120.0 . .
C88 C87 H87 120.0 . .
C87 C88 H88 120.0 . .
C87 C88 C89 120.0 . .
C89 C88 H88 120.0 . .
C88 C89 H89 120.0 . .
C90 C89 C88 120.0 . .
C90 C89 H89 120.0 . .
C85 C90 H90 120.0 . .
C89 C90 C85 120.0 . .
C89 C90 H90 120.0 . .
Au48 S10 Au36 86.9(6) . .
C92 S10 Au36 112(2) . .
C92 S10 Au48 112(2) . .
C92 C91 H91 120.0 . .
C92 C91 C96 120.0 . .
C96 C91 H91 120.0 . .
C91 C92 S10 118(3) . .
C91 C92 C93 120.0 . .
C93 C92 S10 122(3) . .
C92 C93 H93 120.0 . .
C92 C93 C94 120.0 . .
C94 C93 H93 120.0 . .
C93 C94 H94 120.0 . .
C95 C94 C93 120.0 . .
C95 C94 H94 120.0 . .
C94 C95 C100 120.0 . .
C96 C95 C94 120.0 . .
C96 C95 C100 120.0 . .
C95 C96 C91 120.0 . .
C97 C96 C91 120.0 . .
C97 C96 C95 120.0 . .
C96 C97 H97 120.0 . .
C98 C97 C96 120.0 . .
C98 C97 H97 120.0 . .
C97 C98 H98 120.0 . .
C97 C98 C99 120.0 . .
C99 C98 H98 120.0 . .
C98 C99 H99 120.0 . .
C100 C99 C98 120.0 . .
C100 C99 H99 120.0 . .
C95 C100 H100 120.0 . .
C99 C100 C95 120.0 . .
C99 C100 H100 120.0 . .
Au47 S11 Au41 102.3(8) . .
C102 S11 Au41 109(2) . .
C102 S11 Au47 110(2) . .
C102 C101 H101 120.0 . .
C102 C101 C106 120.0 . .
C106 C101 H101 120.0 . .
C101 C102 S11 120(3) . .
C103 C102 S11 119(3) . .
C103 C102 C101 120.0 . .
C102 C103 H103 120.0 . .
C102 C103 C104 120.0 . .
C104 C103 H103 120.0 . .
C103 C104 H104 120.0 . .
C105 C104 C103 120.0 . .
C105 C104 H104 120.0 . .
C104 C105 C106 120.0 . .
C104 C105 C110 120.0 . .
C106 C105 C110 120.0 . .
C105 C106 C101 120.0 . .
C107 C106 C101 120.0 . .
C107 C106 C105 120.0 . .
C106 C107 H107 120.0 . .
C106 C107 C108 120.0 . .
C108 C107 H107 120.0 . .
C107 C108 H108 120.0 . .
C109 C108 C107 120.0 . .
C109 C108 H108 120.0 . .
C108 C109 H109 120.0 . .
C110 C109 C108 120.0 . .
C110 C109 H109 120.0 . .
C105 C110 H110 120.0 . .
C109 C110 C105 120.0 . .
C109 C110 H110 120.0 . .
Au51 S12 Au34 87.0(7) . .
C112 S12 Au34 120(3) . .
C112 S12 Au51 103(3) . .
C112 C111 H111 120.0 . .
C112 C111 C116 120.0 . .
C116 C111 H111 120.0 . .
C111 C112 S12 126(4) . .
C113 C112 S12 114(4) . .
C113 C112 C111 120.0 . .
C112 C113 H113 120.0 . .
C112 C113 C114 120.0 . .
C114 C113 H113 120.0 . .
C113 C114 H114 120.0 . .
C115 C114 C113 120.0 . .
C115 C114 H114 120.0 . .
C114 C115 C116 120.0 . .
C114 C115 C120 120.0 . .
C116 C115 C120 120.0 . .
C115 C116 C111 120.0 . .
C117 C116 C111 120.0 . .
C117 C116 C115 120.0 . .
C116 C117 H117 120.0 . .
C116 C117 C118 120.0 . .
C118 C117 H117 120.0 . .
C117 C118 H118 120.0 . .
C117 C118 C119 120.0 . .
C119 C118 H118 120.0 . .
C118 C119 H119 120.0 . .
C120 C119 C118 120.0 . .
C120 C119 H119 120.0 . .
C115 C120 H120 120.0 . .
C119 C120 C115 120.0 . .
C119 C120 H120 120.0 . .
Au33 S13 Au49 81.3(6) . .
C122 S13 Au33 118(2) . .
C122 S13 Au49 106(2) . .
C122 C121 H121 120.0 . .
C122 C121 C126 120.0 . .
C126 C121 H121 120.0 . .
C121 C122 S13 121(3) . .
C121 C122 C123 120.0 . .
C123 C122 S13 119(3) . .
C122 C123 H123 120.0 . .
C122 C123 C124 120.0 . .
C124 C123 H123 120.0 . .
C123 C124 H124 120.0 . .
C125 C124 C123 120.0 . .
C125 C124 H124 120.0 . .
C124 C125 C130 120.0 . .
C126 C125 C124 120.0 . .
C126 C125 C130 120.0 . .
C125 C126 C121 120.0 . .
C127 C126 C121 120.0 . .
C127 C126 C125 120.0 . .
C126 C127 H127 120.0 . .
C128 C127 C126 120.0 . .
C128 C127 H127 120.0 . .
C127 C128 H128 120.0 . .
C127 C128 C129 120.0 . .
C129 C128 H128 120.0 . .
C128 C129 H129 120.0 . .
C128 C129 C130 120.0 . .
C130 C129 H129 120.0 . .
C125 C130 H130 120.0 . .
C129 C130 C125 120.0 . .
C129 C130 H130 120.0 . .
Au46 S14 Au32 86.3(8) . .
C132 S14 Au32 118(3) . .
C132 S14 Au46 103(2) . .
C132 C131 H131 120.0 . .
C132 C131 C136 120.0 . .
C136 C131 H131 120.0 . .
C131 C132 S14 120(4) . .
C131 C132 C133 120.0 . .
C133 C132 S14 120(4) . .
C132 C133 H133 120.0 . .
C134 C133 C132 120.0 . .
C134 C133 H133 120.0 . .
C133 C134 H134 120.0 . .
C133 C134 C135 120.0 . .
C135 C134 H134 120.0 . .
C134 C135 C140 120.0 . .
C136 C135 C134 120.0 . .
C136 C135 C140 120.0 . .
C135 C136 C131 120.0 . .
C135 C136 C137 120.0 . .
C137 C136 C131 120.0 . .
C136 C137 H137 120.0 . .
C136 C137 C138 120.0 . .
C138 C137 H137 120.0 . .
C137 C138 H138 120.0 . .
C139 C138 C137 120.0 . .
C139 C138 H138 120.0 . .
C138 C139 H139 120.0 . .
C138 C139 C140 120.0 . .
C140 C139 H139 120.0 . .
C135 C140 H140 120.0 . .
C139 C140 C135 120.0 . .
C139 C140 H140 120.0 . .
Au52 S15 Au39 87.6(7) . .
C142 S15 Au39 111(2) . .
C142 S15 Au52 108(2) . .
C142 C141 H141 120.0 . .
C142 C141 C146 120.0 . .
C146 C141 H141 120.0 . .
C141 C142 S15 115(3) . .
C141 C142 C143 120.0 . .
C143 C142 S15 125(3) . .
C142 C143 H143 120.0 . .
C142 C143 C144 120.0 . .
C144 C143 H143 120.0 . .
C143 C144 H144 120.0 . .
C145 C144 C143 120.0 . .
C145 C144 H144 120.0 . .
C144 C145 C150 120.0 . .
C146 C145 C144 120.0 . .
C146 C145 C150 120.0 . .
C145 C146 C141 120.0 . .
C147 C146 C141 120.0 . .
C147 C146 C145 120.0 . .
C146 C147 H147 120.0 . .
C146 C147 C148 120.0 . .
C148 C147 H147 120.0 . .
C147 C148 H148 120.0 . .
C147 C148 C149 120.0 . .
C149 C148 H148 120.0 . .
C148 C149 H149 120.0 . .
C150 C149 C148 120.0 . .
C150 C149 H149 120.0 . .
C145 C150 H150 120.0 . .
C149 C150 C145 120.0 . .
C149 C150 H150 120.0 . .
Au50 S16 Au44 83.1(6) . .
C152 S16 Au44 113(2) . .
C152 S16 Au50 106(2) . .
C152 C151 H151 120.0 . .
C152 C151 C156 120.0 . .
C156 C151 H151 120.0 . .
C151 C152 S16 118(4) . .
C151 C152 C153 120.0 . .
C153 C152 S16 122(4) . .
C152 C153 H153 120.0 . .
C154 C153 C152 120.0 . .
C154 C153 H153 120.0 . .
C153 C154 H154 120.0 . .
C153 C154 C155 120.0 . .
C155 C154 H154 120.0 . .
C154 C155 C160 120.0 . .
C156 C155 C154 120.0 . .
C156 C155 C160 120.0 . .
C155 C156 C151 120.0 . .
C157 C156 C151 120.0 . .
C157 C156 C155 120.0 . .
C156 C157 H157 120.0 . .
C156 C157 C158 120.0 . .
C158 C157 H157 120.0 . .
C157 C158 H158 120.0 . .
C159 C158 C157 120.0 . .
C159 C158 H158 120.0 . .
C158 C159 H159 120.0 . .
C158 C159 C160 120.0 . .
C160 C159 H159 120.0 . .
C155 C160 H160 120.0 . .
C159 C160 C155 120.0 . .
C159 C160 H160 120.0 . .
Au52 S17 Au38 91.1(7) . .
C162 S17 Au38 117.3(16) . .
C162 S17 Au52 103(3) . .
C162 C161 H161 120.0 . .
C162 C161 C166 120.0 . .
C166 C161 H161 120.0 . .
C161 C162 S17 120.1(8) . .
C163 C162 S17 119.7(8) . .
C163 C162 C161 120.0 . .
C162 C163 H163 120.0 . .
C164 C163 C162 120.0 . .
C164 C163 H163 120.0 . .
C163 C164 H164 120.0 . .
C163 C164 C165 120.0 . .
C165 C164 H164 120.0 . .
C164 C165 C166 120.0 . .
C164 C165 C170 120.0 . .
C166 C165 C170 120.0 . .
C165 C166 C161 120.0 . .
C167 C166 C161 120.0 . .
C167 C166 C165 120.0 . .
C166 C167 H167 120.0 . .
C168 C167 C166 120.0 . .
C168 C167 H167 120.0 . .
C167 C168 H168 120.0 . .
C167 C168 C169 120.0 . .
C169 C168 H168 120.0 . .
C168 C169 H169 120.0 . .
C168 C169 C170 120.0 . .
C170 C169 H169 120.0 . .
C165 C170 H170 120.0 . .
C169 C170 C165 120.0 . .
C169 C170 H170 120.0 . .
Au51 S18 Au40 82.6(7) . .
C172 S18 Au40 116(2) . .
C172 S18 Au51 110.7(17) . .
C172 C171 H171 120.0 . .
C172 C171 C176 120.0 . .
C176 C171 H171 120.0 . .
C171 C172 S18 120.1(8) . .
C173 C172 S18 119.9(8) . .
C173 C172 C171 120.0 . .
C172 C173 H173 120.0 . .
C172 C173 C174 120.0 . .
C174 C173 H173 120.0 . .
C173 C174 H174 120.0 . .
C175 C174 C173 120.0 . .
C175 C174 H174 120.0 . .
C174 C175 C180 120.0 . .
C176 C175 C174 120.0 . .
C176 C175 C180 120.0 . .
C175 C176 C171 120.0 . .
C177 C176 C171 120.0 . .
C177 C176 C175 120.0 . .
C176 C177 H177 120.0 . .
C176 C177 C178 120.0 . .
C178 C177 H177 120.0 . .
C177 C178 H178 120.0 . .
C179 C178 C177 120.0 . .
C179 C178 H178 120.0 . .
C178 C179 H179 120.0 . .
C178 C179 C180 120.0 . .
C180 C179 H179 120.0 . .
C175 C180 H180 120.0 . .
C179 C180 C175 120.0 . .
C179 C180 H180 120.0 . .
Au49 S19 Au42 86.9(8) . .
C182 S19 Au42 101.3(17) . .
C182 S19 Au49 101(3) . .
C182 C181 H181 120.0 . .
C182 C181 C186 120.0 . .
C186 C181 H181 120.0 . .
C181 C182 S19 120.1(8) . .
C183 C182 S19 119.8(8) . .
C183 C182 C181 120.0 . .
C182 C183 H183 120.0 . .
C182 C183 C184 120.0 . .
C184 C183 H183 120.0 . .
C183 C184 H184 120.0 . .
C185 C184 C183 120.0 . .
C185 C184 H184 120.0 . .
C184 C185 C190 120.0 . .
C186 C185 C184 120.0 . .
C186 C185 C190 120.0 . .
C185 C186 C181 120.0 . .
C185 C186 C187 120.0 . .
C187 C186 C181 120.0 . .
C186 C187 H187 120.0 . .
C188 C187 C186 120.0 . .
C188 C187 H187 120.0 . .
C187 C188 H188 120.0 . .
C189 C188 C187 120.0 . .
C189 C188 H188 120.0 . .
C188 C189 H189 120.0 . .
C188 C189 C190 120.0 . .
C190 C189 H189 120.0 . .
C185 C190 H190 120.0 . .
C189 C190 C185 120.0 . .
C189 C190 H190 120.0 . .
Au25 S20 Au14 87.4(5) . 2_755
C192 S20 Au14 117.1(15) . 2_755
C192 S20 Au25 106.3(15) . .
C192 C191 H191 120.0 . .
C192 C191 C196 120.0 . .
C196 C191 H191 120.0 . .
C191 C192 S20 117(2) . .
C193 C192 S20 122(2) . .
C193 C192 C191 120.0 . .
C192 C193 H193 120.0 . .
C192 C193 C194 120.0 . .
C194 C193 H193 120.0 . .
C193 C194 H194 120.0 . .
C193 C194 C195 120.0 . .
C195 C194 H194 120.0 . .
C194 C195 C200 120.0 . .
C196 C195 C194 120.0 . .
C196 C195 C200 120.0 . .
C195 C196 C191 120.0 . .
C195 C196 C197 120.0 . .
C197 C196 C191 120.0 . .
C196 C197 H197 120.0 . .
C196 C197 C198 120.0 . .
C198 C197 H197 120.0 . .
C197 C198 H198 120.0 . .
C197 C198 C199 120.0 . .
C199 C198 H198 120.0 . .
C198 C199 H199 120.0 . .
C200 C199 C198 120.0 . .
C200 C199 H199 120.0 . .
C195 C200 H200 120.0 . .
C199 C200 C195 120.0 . .
C199 C200 H200 120.0 . .
Au47 S21 Au47 124.3(11) . 2_755
C202 S21 Au47 121.9(14) . 2_755
C202 S21 Au47 122(3) 2_755 .
C202 S21 Au47 105(2) . .
C202 S21 Au47 105(4) 2_755 2_755
C202 S21 C202 64(9) 2_755 .
C202 C201 H201 120.0 . .
C202 C201 C206 120.0 . .
C206 C201 H201 120.0 . .
S21 C202 C202 58(6) . 2_755
C201 C202 S21 119.5(9) . .
C201 C202 C202 109(6) . 2_755
C203 C202 S21 119.9(9) . .
C203 C202 C201 120.0 . .
C203 C202 C202 109(6) . 2_755
C202 C203 H203 120.0 . .
C204 C203 C202 120.0 . .
C204 C203 H203 120.0 . .
C203 C204 H204 120.0 . .
C203 C204 C205 120.0 . .
C205 C204 H204 120.0 . .
C204 C205 C210 120.0 . .
C206 C205 C204 120.0 . .
C206 C205 C210 120.0 . .
C205 C206 C201 120.0 . .
C205 C206 C207 120.0 . .
C207 C206 C201 120.0 . .
C206 C207 H207 120.0 . .
C208 C207 C206 120.0 . .
C208 C207 H207 120.0 . .
C207 C208 H208 120.0 . .
C209 C208 C207 120.0 . .
C209 C208 H208 120.0 . .
C208 C209 H209 120.0 . .
C208 C209 C210 120.0 . .
C210 C209 H209 120.0 . .
C205 C210 H210 120.0 . .
C209 C210 C205 120.0 . .
C209 C210 H210 120.0 . .
Au25 S22 Au24 88.5(5) . .
Au31 S22 Au24 100.0(6) . .
Au31 S22 Au25 99.7(6) . .

loop_
_geom_bond_atom_site_label_1
_geom_bond_atom_site_label_2
_geom_bond_distance
_geom_bond_site_symmetry_2
Au1 Au1 2.874(5) 2_755
Au1 Au2 2.817(3) .
Au1 Au2 2.831(3) 2_755
Au1 Au3 2.814(3) .
Au1 Au4 2.873(3) .
Au1 Au5 2.895(3) .
Au1 Au5 2.853(3) 2_755
Au1 Au6 2.912(3) .
Au1 Au7 2.903(4) .
Au1 Au9 2.885(3) .
Au1 Au11 2.986(3) .
Au1 Au12 2.790(3) .
Au2 Au1 2.831(3) 2_755
Au2 Au2 2.870(5) 2_755
Au2 Au4 2.823(3) .
Au2 Au4 2.824(4) 2_755
Au2 Au6 2.871(3) 2_755
Au2 Au8 2.829(4) .
Au2 Au10 2.885(4) .
Au2 Au11 2.869(4) .
Au2 Au13 2.866(3) 2_755
Au2 Au16 2.857(3) 2_755
Au2 Au17 3.015(3) 2_755
Au3 Au5 2.913(3) .
Au3 Au6 2.875(4) .
Au3 Au9 2.879(3) .
Au3 Au12 2.791(3) .
Au3 Au14 2.809(3) 2_755
Au3 Au15 2.872(4) .
Au3 Au22 2.802(3) .
Au3 Au23 2.900(4) .
Au3 Au30 2.877(4) .
Au4 Au2 2.824(4) 2_755
Au4 Au7 2.871(4) .
Au4 Au8 2.840(3) .
Au4 Au9 2.901(3) .
Au4 Au10 2.931(3) .
Au4 Au13 2.957(4) .
Au4 Au18 2.896(3) .
Au4 Au19 2.910(3) .
Au4 Au20 2.844(4) .
Au4 Au21 2.827(3) .
Au5 Au1 2.853(3) 2_755
Au5 Au5 2.917(5) 2_755
Au5 Au6 2.801(3) .
Au5 Au11 2.997(4) 2_755
Au5 Au12 2.862(3) 2_755
Au5 Au14 2.883(4) 2_755
Au5 Au14 2.780(3) .
Au5 Au23 2.706(3) .
Au5 Au24 2.890(4) .
Au5 Au25 3.288(4) .
Au6 Au2 2.871(3) 2_755
Au6 Au9 2.953(4) .
Au6 Au11 2.907(4) 2_755
Au6 Au13 2.858(3) .
Au6 Au17 2.908(4) .
Au6 Au22 2.775(3) .
Au6 Au23 2.911(4) .
Au6 Au27 2.888(3) .
Au6 Au29 2.761(4) .
Au7 Au9 2.933(4) .
Au7 Au10 2.897(3) .
Au7 Au11 2.827(3) .
Au7 Au12 2.858(3) .
Au7 Au15 2.814(3) .
Au7 Au20 2.958(3) .
Au7 Au28 2.738(4) .
Au7 Au34 2.750(4) .
Au7 Au36 2.804(4) .
Au8 Au2 2.829(4) 2_755
Au8 Au4 2.840(3) 2_755
Au8 Au16 2.981(3) .
Au8 Au16 2.981(3) 2_755
Au8 Au18 2.904(3) .
Au8 Au18 2.904(3) 2_755
Au8 Au19 2.878(3) .
Au8 Au19 2.878(3) 2_755
Au8 Au26 2.804(4) 2_755
Au8 Au26 2.804(4) .
Au9 Au13 2.844(4) .
Au9 Au15 2.755(4) .
Au9 Au21 2.851(3) .
Au9 Au22 2.798(4) .
Au9 Au33 2.752(4) .
Au9 Au34 2.893(4) .
Au10 Au11 2.860(3) .
Au10 Au16 2.838(4) 2_755
Au10 Au17 2.892(3) 2_755
Au10 Au19 2.841(4) .
Au10 Au20 2.924(3) .
Au10 Au32 2.869(4) .
Au10 Au36 2.781(4) .
Au10 Au37 2.799(4) .
Au10 Au43 2.803(4) .
Au11 Au5 2.998(4) 2_755
Au11 Au6 2.908(4) 2_755
Au11 Au12 2.885(3) .
Au11 Au17 2.782(3) 2_755
Au11 Au24 2.757(4) 2_755
Au11 Au28 2.846(4) .
Au11 Au29 2.913(3) 2_755
Au11 Au32 2.842(4) .
Au12 Au5 2.862(3) 2_755
Au12 Au14 2.842(4) 2_755
Au12 Au15 2.847(3) .
Au12 Au24 2.811(3) 2_755
Au12 Au28 2.817(4) .
Au12 Au31 2.812(4) 2_755
Au13 Au2 2.866(3) 2_755
Au13 Au16 2.860(4) .
Au13 Au17 2.878(4) .
Au13 Au18 2.958(4) .
Au13 Au21 2.913(4) .
Au13 Au27 2.803(4) .
Au13 Au33 2.786(4) .
Au13 Au39 2.754(4) .
Au13 Au42 2.876(4) .
Au14 Au3 2.809(3) 2_755
Au14 Au5 2.883(4) 2_755
Au14 Au12 2.842(4) 2_755
Au14 Au14 2.927(5) 2_755
Au14 Au25 2.886(4) .
Au14 Au25 3.249(4) 2_755
Au14 Au31 2.915(4) .
Au14 S20 2.377(14) 2_755
Au15 Au30 2.885(4) .
Au15 Au34 2.783(4) .
Au15 Au48 3.287(5) .
Au15 S2 2.368(18) .
Au16 Au2 2.857(3) 2_755
Au16 Au10 2.838(4) 2_755
Au16 Au17 2.843(4) .
Au16 Au18 2.820(4) .
Au16 Au19 2.987(4) 2_755
Au16 Au26 2.904(4) 2_755
Au16 Au37 2.919(4) 2_755
Au16 Au41 2.770(4) 2_755
Au16 Au42 2.822(4) .
Au16 Au44 2.838(4) 2_755
Au17 Au2 3.016(3) 2_755
Au17 Au10 2.892(3) 2_755
Au17 Au11 2.782(3) 2_755
Au17 Au27 2.850(4) .
Au17 Au29 2.852(4) .
Au17 Au32 2.792(4) 2_755
Au17 Au37 2.852(4) 2_755
Au17 Au42 2.761(4) .
Au18 Au19 2.975(4) .
Au18 Au21 2.904(4) .
Au18 Au26 2.832(4) 2_755
Au18 Au38 2.880(4) .
Au18 Au39 2.837(4) .
Au18 Au40 2.732(4) .
Au18 Au44 2.761(4) 2_755
Au18 Au52 3.373(4) .
Au19 Au16 2.987(4) 2_755
Au19 Au20 2.828(4) .
Au19 Au26 2.813(4) .
Au19 Au38 2.765(4) .
Au19 Au40 2.896(4) .
Au19 Au41 2.860(4) .
Au19 Au43 2.749(4) .
Au20 Au21 2.756(4) .
Au20 Au34 2.825(4) .
Au20 Au36 2.787(4) .
Au20 Au40 2.875(4) .
Au20 Au43 2.805(4) .
Au20 Au51 3.050(4) .
Au21 Au33 2.797(4) .
Au21 Au34 2.880(4) .
Au21 Au39 2.807(4) .
Au21 Au40 2.862(4) .
Au21 Au51 3.059(5) .
Au22 Au23 3.276(4) .
Au22 Au27 2.845(4) .
Au22 Au33 2.937(4) .
Au22 Au35 3.005(4) .
Au22 S1 2.383(15) .
Au23 Au24 2.935(4) .
Au23 Au25 3.025(4) .
Au23 Au29 2.903(4) .
Au23 Au35 3.032(4) .
Au23 S8 2.366(16) .
Au24 Au11 2.757(4) 2_755
Au24 Au12 2.811(3) 2_755
Au24 Au25 3.265(4) .
Au24 Au28 3.091(4) 2_755
Au24 Au29 2.803(4) .
Au24 Au45 2.979(4) 2_755
Au24 S22 2.354(15) .
Au25 Au14 3.249(4) 2_755
Au25 S20 2.326(16) .
Au25 S22 2.325(18) .
Au26 Au16 2.904(4) 2_755
Au26 Au18 2.832(4) 2_755
Au26 Au26 2.846(6) 2_755
Au26 Au38 2.825(4) 2_755
Au26 Au38 2.814(4) .
Au26 Au41 2.836(4) .
Au26 Au44 2.847(4) .
Au26 Au47 2.839(4) .
Au27 Au29 3.075(4) .
Au27 Au33 2.956(4) .
Au27 Au35 3.359(4) .
Au27 Au42 3.108(4) .
Au27 Au49 3.119(4) .
Au27 S3 2.418(16) .
Au28 Au24 3.091(4) 2_755
Au28 Au32 3.053(4) .
Au28 Au36 3.036(4) .
Au28 Au45 3.119(4) .
Au28 Au48 3.139(4) .
Au28 S6 2.37(2) .
Au29 Au11 2.913(3) 2_755
Au29 Au35 3.130(4) .
Au29 Au45 3.185(4) 2_755
Au29 S4 2.384(18) 2_755
Au30 S1 2.308(15) .
Au30 S5 2.340(19) 2_755
Au31 Au12 2.812(4) 2_755
Au31 S5 2.315(17) .
Au31 S22 2.320(15) .
Au32 Au17 2.792(4) 2_755
Au32 Au36 2.951(4) .
Au32 Au37 2.977(4) .
Au32 Au45 3.042(4) .
Au32 Au46 3.229(4) .
Au32 S14 2.45(2) .
Au33 Au39 2.997(4) .
Au33 Au49 3.040(5) .
Au33 S13 2.331(17) .
Au34 Au48 3.055(5) .
Au34 Au51 3.177(4) .
Au34 S12 2.369(18) .
Au35 S3 2.287(18) .
Au35 S8 2.31(2) .
Au36 Au43 3.020(4) .
Au36 Au46 2.890(4) .
Au36 Au48 3.240(4) .
Au36 S10 2.402(19) .
Au37 Au16 2.919(4) 2_755
Au37 Au17 2.852(4) 2_755
Au37 Au41 2.836(4) .
Au37 Au42 3.208(4) 2_755
Au37 Au43 2.939(4) .
Au37 Au46 3.256(5) .
Au37 Au50 3.167(4) .
Au37 S7 2.398(16) .
Au38 Au26 2.825(4) 2_755
Au38 Au40 2.783(4) .
Au38 Au47 2.916(4) .
Au38 Au52 3.373(4) .
Au38 S17 2.395(18) .
Au39 Au42 2.907(5) .
Au39 Au44 3.021(4) 2_755
Au39 Au49 2.986(4) .
Au39 Au52 3.230(5) .
Au39 S15 2.355(18) .
Au40 Au51 3.063(5) .
Au40 Au52 3.042(5) .
Au40 S18 2.34(2) .
Au41 Au16 2.769(4) 2_755
Au41 Au43 2.922(4) .
Au41 Au44 3.029(5) .
Au41 Au50 3.105(4) .
Au41 S11 2.371(19) .
Au42 Au37 3.208(4) 2_755
Au42 Au44 3.052(4) 2_755
Au42 Au49 3.202(4) .
Au42 Au50 3.054(5) 2_755
Au42 S19 2.40(2) .
Au43 Au46 3.030(5) .
Au43 S9 2.37(2) .
Au44 Au16 2.838(4) 2_755
Au44 Au18 2.761(4) 2_755
Au44 Au39 3.021(4) 2_755
Au44 Au42 3.052(4) 2_755
Au44 Au50 3.129(5) .
Au44 Au52 3.045(5) 2_755
Au44 S16 2.413(19) .
Au45 Au24 2.979(4) 2_755
Au45 Au29 3.185(4) 2_755
Au45 S4 2.291(19) .
Au45 S6 2.294(19) .
Au46 S9 2.31(2) .
Au46 S14 2.27(2) .
Au47 S11 2.29(2) .
Au47 S21 2.278(12) .
Au48 S2 2.292(19) .
Au48 S10 2.311(18) .
Au49 S13 2.33(2) .
Au49 S19 2.25(3) .
Au50 Au42 3.054(5) 2_755
Au50 S7 2.26(2) .
Au50 S16 2.31(2) .
Au51 S12 2.25(2) .
Au51 S18 2.30(2) .
Au52 Au44 3.045(5) 2_755
Au52 S15 2.31(2) .
Au52 S17 2.33(2) .
S1 C2 1.79(5) .
C1 H1 0.9400 .
C1 C2 1.3900 .
C1 C6 1.3900 .
C2 C3 1.3900 .
C3 H3 0.9400 .
C3 C4 1.3900 .
C4 H4 0.9400 .
C4 C5 1.3900 .
C5 C6 1.3900 .
C5 C10 1.3900 .
C6 C7 1.3900 .
C7 H7 0.9400 .
C7 C8 1.3900 .
C8 H8 0.9400 .
C8 C9 1.3900 .
C9 H9 0.9400 .
C9 C10 1.3900 .
C10 H10 0.9400 .
S2 C12 1.87(5) .
C11 H11 0.9400 .
C11 C12 1.3900 .
C11 C16 1.3900 .
C12 C13 1.3900 .
C13 H13 0.9400 .
C13 C14 1.3900 .
C14 H14 0.9400 .
C14 C15 1.3900 .
C15 C16 1.3900 .
C15 C20 1.3900 .
C16 C17 1.3900 .
C17 H17 0.9400 .
C17 C18 1.3900 .
C18 H18 0.9400 .
C18 C19 1.3900 .
C19 H19 0.9400 .
C19 C20 1.3900 .
C20 H20 0.9400 .
S3 C22 1.85(3) .
C21 H21 0.9400 .
C21 C22 1.3900 .
C21 C26 1.3900 .
C22 C23 1.3900 .
C23 H23 0.9400 .
C23 C24 1.3900 .
C24 H24 0.9400 .
C24 C25 1.3900 .
C25 C26 1.3900 .
C25 C30 1.3900 .
C26 C27 1.3900 .
C27 H27 0.9400 .
C27 C28 1.3900 .
C28 H28 0.9400 .
C28 C29 1.3900 .
C29 H29 0.9400 .
C29 C30 1.3900 .
C30 H30 0.9400 .
S4 Au29 2.384(18) 2_755
S4 C32 1.74(3) .
C31 H31 0.9400 .
C31 C32 1.3900 .
C31 C36 1.3900 .
C32 C33 1.3900 .
C33 H33 0.9400 .
C33 C34 1.3900 .
C34 H34 0.9400 .
C34 C35 1.3900 .
C35 C36 1.3900 .
C35 C40 1.3900 .
C36 C37 1.3900 .
C37 H37 0.9400 .
C37 C38 1.3900 .
C38 H38 0.9400 .
C38 C39 1.3900 .
C39 H39 0.9400 .
C39 C40 1.3900 .
C40 H40 0.9400 .
S5 Au30 2.340(19) 2_755
S5 C42 1.82(4) .
C41 H41 0.9400 .
C41 C42 1.3900 .
C41 C46 1.3900 .
C42 C43 1.3900 .
C43 H43 0.9400 .
C43 C44 1.3900 .
C44 H44 0.9400 .
C44 C45 1.3900 .
C45 C46 1.3900 .
C45 C50 1.3900 .
C46 C47 1.3900 .
C47 H47 0.9400 .
C47 C48 1.3900 .
C48 H48 0.9400 .
C48 C49 1.3900 .
C49 H49 0.9400 .
C49 C50 1.3900 .
C50 H50 0.9400 .
S6 C52 1.79(3) .
C51 H51 0.9400 .
C51 C52 1.3900 .
C51 C56 1.3900 .
C52 C53 1.3900 .
C53 H53 0.9400 .
C53 C54 1.3900 .
C54 H54 0.9400 .
C54 C55 1.3900 .
C55 C56 1.3900 .
C55 C60 1.3900 .
C56 C57 1.3900 .
C57 H57 0.9400 .
C57 C58 1.3900 .
C58 H58 0.9400 .
C58 C59 1.3900 .
C59 H59 0.9400 .
C59 C60 1.3900 .
C60 H60 0.9400 .
S7 C62 1.78(4) .
C61 H61 0.9400 .
C61 C62 1.3900 .
C61 C66 1.3900 .
C62 C63 1.3900 .
C63 H63 0.9400 .
C63 C64 1.3900 .
C64 H64 0.9400 .
C64 C65 1.3900 .
C65 C66 1.3900 .
C65 C70 1.3900 .
C66 C67 1.3900 .
C67 H67 0.9400 .
C67 C68 1.3900 .
C68 H68 0.9400 .
C68 C69 1.3900 .
C69 H69 0.9400 .
C69 C70 1.3900 .
C70 H70 0.9400 .
S8 C72 1.82(3) .
C71 H71 0.9400 .
C71 C72 1.3900 .
C71 C76 1.3900 .
C72 C73 1.3900 .
C73 H73 0.9400 .
C73 C74 1.3900 .
C74 H74 0.9400 .
C74 C75 1.3900 .
C75 C76 1.3900 .
C75 C80 1.3900 .
C76 C77 1.3900 .
C77 H77 0.9400 .
C77 C78 1.3900 .
C78 H78 0.9400 .
C78 C79 1.3900 .
C79 H79 0.9400 .
C79 C80 1.3900 .
C80 H80 0.9400 .
S9 C82 1.68(5) .
C81 H81 0.9400 .
C81 C82 1.3900 .
C81 C86 1.3900 .
C82 C83 1.3900 .
C83 H83 0.9400 .
C83 C84 1.3900 .
C84 H84 0.9400 .
C84 C85 1.3900 .
C85 C86 1.3900 .
C85 C90 1.3900 .
C86 C87 1.3900 .
C87 H87 0.9400 .
C87 C88 1.3900 .
C88 H88 0.9400 .
C88 C89 1.3900 .
C89 H89 0.9400 .
C89 C90 1.3900 .
C90 H90 0.9400 .
S10 C92 1.76(4) .
C91 H91 0.9400 .
C91 C92 1.3900 .
C91 C96 1.3900 .
C92 C93 1.3900 .
C93 H93 0.9400 .
C93 C94 1.3900 .
C94 H94 0.9400 .
C94 C95 1.3900 .
C95 C96 1.3900 .
C95 C100 1.3900 .
C96 C97 1.3900 .
C97 H97 0.9400 .
C97 C98 1.3900 .
C98 H98 0.9400 .
C98 C99 1.3900 .
C99 H99 0.9400 .
C99 C100 1.3900 .
C100 H100 0.9400 .
S11 C102 1.80(5) .
C101 H101 0.9400 .
C101 C102 1.3900 .
C101 C106 1.3900 .
C102 C103 1.3900 .
C103 H103 0.9400 .
C103 C104 1.3900 .
C104 H104 0.9400 .
C104 C105 1.3900 .
C105 C106 1.3900 .
C105 C110 1.3900 .
C106 C107 1.3900 .
C107 H107 0.9400 .
C107 C108 1.3900 .
C108 H108 0.9400 .
C108 C109 1.3900 .
C109 H109 0.9400 .
C109 C110 1.3900 .
C110 H110 0.9400 .
S12 C112 1.73(6) .
C111 H111 0.9400 .
C111 C112 1.3900 .
C111 C116 1.3900 .
C112 C113 1.3900 .
C113 H113 0.9400 .
C113 C114 1.3900 .
C114 H114 0.9400 .
C114 C115 1.3900 .
C115 C116 1.3900 .
C115 C120 1.3900 .
C116 C117 1.3900 .
C117 H117 0.9400 .
C117 C118 1.3900 .
C118 H118 0.9400 .
C118 C119 1.3900 .
C119 H119 0.9400 .
C119 C120 1.3900 .
C120 H120 0.9400 .
S13 C122 1.74(4) .
C121 H121 0.9400 .
C121 C122 1.3900 .
C121 C126 1.3900 .
C122 C123 1.3900 .
C123 H123 0.9400 .
C123 C124 1.3900 .
C124 H124 0.9400 .
C124 C125 1.3900 .
C125 C126 1.3900 .
C125 C130 1.3900 .
C126 C127 1.3900 .
C127 H127 0.9400 .
C127 C128 1.3900 .
C128 H128 0.9400 .
C128 C129 1.3900 .
C129 H129 0.9400 .
C129 C130 1.3900 .
C130 H130 0.9400 .
S14 C132 1.69(4) .
C131 H131 0.9400 .
C131 C132 1.3900 .
C131 C136 1.3900 .
C132 C133 1.3900 .
C133 H133 0.9400 .
C133 C134 1.3900 .
C134 H134 0.9400 .
C134 C135 1.3900 .
C135 C136 1.3900 .
C135 C140 1.3900 .
C136 C137 1.3900 .
C137 H137 0.9400 .
C137 C138 1.3900 .
C138 H138 0.9400 .
C138 C139 1.3900 .
C139 H139 0.9400 .
C139 C140 1.3900 .
C140 H140 0.9400 .
S15 C142 1.73(5) .
C141 H141 0.9400 .
C141 C142 1.3900 .
C141 C146 1.3900 .
C142 C143 1.3900 .
C143 H143 0.9400 .
C143 C144 1.3900 .
C144 H144 0.9400 .
C144 C145 1.3900 .
C145 C146 1.3900 .
C145 C150 1.3900 .
C146 C147 1.3900 .
C147 H147 0.9400 .
C147 C148 1.3900 .
C148 H148 0.9400 .
C148 C149 1.3900 .
C149 H149 0.9400 .
C149 C150 1.3900 .
C150 H150 0.9400 .
S16 C152 1.81(5) .
C151 H151 0.9400 .
C151 C152 1.3900 .
C151 C156 1.3900 .
C152 C153 1.3900 .
C153 H153 0.9400 .
C153 C154 1.3900 .
C154 H154 0.9400 .
C154 C155 1.3900 .
C155 C156 1.3900 .
C155 C160 1.3900 .
C156 C157 1.3900 .
C157 H157 0.9400 .
C157 C158 1.3900 .
C158 H158 0.9400 .
C158 C159 1.3900 .
C159 H159 0.9400 .
C159 C160 1.3900 .
C160 H160 0.9400 .
S17 C162 1.74(6) .
C161 H161 0.9400 .
C161 C162 1.3900 .
C161 C166 1.3900 .
C162 C163 1.3900 .
C163 H163 0.9400 .
C163 C164 1.3900 .
C164 H164 0.9400 .
C164 C165 1.3900 .
C165 C166 1.3900 .
C165 C170 1.3900 .
C166 C167 1.3900 .
C167 H167 0.9400 .
C167 C168 1.3900 .
C168 H168 0.9400 .
C168 C169 1.3900 .
C169 H169 0.9400 .
C169 C170 1.3900 .
C170 H170 0.9400 .
S18 C172 1.699(19) .
C171 H171 0.9400 .
C171 C172 1.3900 .
C171 C176 1.3900 .
C172 C173 1.3900 .
C173 H173 0.9400 .
C173 C174 1.3900 .
C174 H174 0.9400 .
C174 C175 1.3900 .
C175 C176 1.3900 .
C175 C180 1.3900 .
C176 C177 1.3900 .
C177 H177 0.9400 .
C177 C178 1.3900 .
C178 H178 0.9400 .
C178 C179 1.3900 .
C179 H179 0.9400 .
C179 C180 1.3900 .
C180 H180 0.9400 .
S19 C182 1.59(8) .
C181 H181 0.9400 .
C181 C182 1.3900 .
C181 C186 1.3900 .
C182 C183 1.3900 .
C183 H183 0.9400 .
C183 C184 1.3900 .
C184 H184 0.9400 .
C184 C185 1.3900 .
C185 C186 1.3900 .
C185 C190 1.3900 .
C186 C187 1.3900 .
C187 H187 0.9400 .
C187 C188 1.3900 .
C188 H188 0.9400 .
C188 C189 1.3900 .
C189 H189 0.9400 .
C189 C190 1.3900 .
C190 H190 0.9400 .
S20 Au14 2.377(14) 2_755
S20 C192 1.72(3) .
C191 H191 0.9400 .
C191 C192 1.3900 .
C191 C196 1.3900 .
C192 C193 1.3900 .
C193 H193 0.9400 .
C193 C194 1.3900 .
C194 H194 0.9400 .
C194 C195 1.3900 .
C195 C196 1.3900 .
C195 C200 1.3900 .
C196 C197 1.3900 .
C197 H197 0.9400 .
C197 C198 1.3900 .
C198 H198 0.9400 .
C198 C199 1.3900 .
C199 H199 0.9400 .
C199 C200 1.3900 .
C200 H200 0.9400 .
S21 Au47 2.278(12) 2_755
S21 C202 1.69(2) .
S21 C202 1.69(7) 2_755
C201 H201 0.9400 .
C201 C202 1.3900 .
C201 C206 1.3900 .
C202 C202 1.79(19) 2_755
C202 C203 1.3900 .
C203 H203 0.9400 .
C203 C204 1.3900 .
C204 H204 0.9400 .
C204 C205 1.3900 .
C205 C206 1.3900 .
C205 C210 1.3900 .
C206 C207 1.3900 .
C207 H207 0.9400 .
C207 C208 1.3900 .
C208 H208 0.9400 .
C208 C209 1.3900 .
C209 H209 0.9400 .
C209 C210 1.3900 .
C210 H210 0.9400 .
